data_4113128
loop_
_publ_author_name
'Andreas Reich'
'Martin Panth\"ofer'
'Hartwig Modrow'
'Ulrich Wedig'
'Martin Jansen'

_publ_contact_author_address
;Max-Planck-Institute for Solid-State-Research
Heisenbergstr. 1
D-70569 Stuttgart
GERMANY
;
_publ_contact_author_email Jansen@fkf.mpg.de
_publ_contact_author_fax '+49 711 689 1502'
_publ_contact_author_name 'M. Jansen'
_publ_contact_author_phone '+49 711 689 1500'
_publ_section_title
;
 The Structure of Ba@C74
;
_journal_name_full 'Journal of the American Chemical Society'
_journal_page_first 14428
_journal_page_last 14434
_journal_paper_doi 10.1021/ja0401693
_journal_volume 126
_journal_year 2004
_chemical_absolute_configuration unk
_chemical_compound_source synthetic
_chemical_formula_moiety 'Ba@C74 [Co(OEP)] (C6H6)2'
_chemical_formula_sum 'C122 H56 Ba Co N4'
_chemical_formula_weight 1774.1
_chemical_name_common Ba@C74
_chemical_name_systematic 'endohedral Barium fullerene [74]'
_space_group_IT_number 5
_symmetry_cell_setting monoclinic
_symmetry_Int_Tables_number 5
_symmetry_space_group_name_Hall 'C 2y'
_symmetry_space_group_name_H-M 'C 1 2 1'
_audit_creation_method 'Jana2000 Version : 31/10/2003'
_cell_angle_alpha 90.00
_cell_angle_beta 93.30(2)
_cell_angle_gamma 90.00
_cell_formula_units_Z 4
_cell_length_a 25.169(3)
_cell_length_b 15.018(3)
_cell_length_c 19.429(4)
_cell_measurement_temperature 100
_cell_volume 7332(2)
_computing_publication_material '(Jana2000; Petricek and Dusek, 2000)'
_computing_structure_refinement '(Jana2000; Petricek and Dusek, 2000)'
_computing_structure_solution 'SIR 97'
_diffrn_ambient_temperature 100
_diffrn_measured_fraction_theta_full 0.99
_diffrn_measured_fraction_theta_max 0.99
_diffrn_measurement_device_type 'Huber four circle / Bruker Smart 6000 CCD'
_diffrn_measurement_method '\f scan, 0.3deg/fram, 20s/frame, \f = 0 - 360 deg'
_diffrn_radiation_monochromator 'Si (111)'
_diffrn_radiation_probe x-ray
_diffrn_radiation_type synchrotron
_diffrn_radiation_wavelength 0.643
_diffrn_reflns_av_R_equivalents 0.1320
_diffrn_reflns_av_sigmaI/netI 0.0764
_diffrn_reflns_limit_h_max 22
_diffrn_reflns_limit_h_min -22
_diffrn_reflns_limit_k_max 13
_diffrn_reflns_limit_k_min -11
_diffrn_reflns_limit_l_max 17
_diffrn_reflns_limit_l_min -17
_diffrn_reflns_number 18394
_diffrn_reflns_theta_full 17.02
_diffrn_reflns_theta_max 17.02
_diffrn_reflns_theta_min 0.95
_diffrn_source accelerator
_diffrn_source_type synchroton
_exptl_absorpt_coefficient_mu 0.634
_exptl_absorpt_correction_T_max 1.000
_exptl_absorpt_correction_T_min 1.000
_exptl_absorpt_correction_type none
_exptl_crystal_colour 'dark red'
_exptl_crystal_density_diffrn 1.6067(5)
_exptl_crystal_description rhombic
_exptl_crystal_F_000 3372
_exptl_crystal_size_max 0.04
_exptl_crystal_size_mid 0.04
_exptl_crystal_size_min 0.02
_refine_diff_density_max 1.70
_refine_diff_density_min -3.15
_refine_ls_extinction_coef 0
_refine_ls_extinction_method 'B-C type 1 gaussian isotropic (Becker & Coppens, 1974)'
_refine_ls_goodness_of_fit_gt 2.93
_refine_ls_goodness_of_fit_ref 2.44
_refine_ls_hydrogen_treatment none
_refine_ls_number_parameters 97
_refine_ls_number_reflns 18394
_refine_ls_R_factor_all 0.2650
_refine_ls_R_factor_gt 0.1309
_refine_ls_shift/su_max 0.1480
_refine_ls_shift/su_mean 0.0212
_refine_ls_structure_factor_coef F
_refine_ls_weighting_details w=1/\s^2^(F)
_refine_ls_weighting_scheme sigma
_refine_ls_wR_factor_gt 0.1455
_refine_ls_wR_factor_ref 0.1862
_reflns_number_gt 7590
_reflns_number_total 18394
_reflns_threshold_expression I>3\s(I)
_cod_data_source_file ja0401693.cif
_cod_data_source_block (I)
_cod_original_formula_sum 'C122 H56 Ba1 Co1 N4'
_cod_database_code 4113128

loop_
_symmetry_equiv_pos_site_id
_symmetry_equiv_pos_as_xyz
1 x,y,z
2 -x,y,-z
3 1/2+x,1/2+y,z
4 1/2-x,1/2+y,-z

loop_
_atom_site_label
_atom_site_type_symbol
_atom_site_fract_x
_atom_site_fract_y
_atom_site_fract_z
_atom_site_adp_type
_atom_site_U_iso_or_equiv
_atom_site_symmetry_multiplicity
_atom_site_occupancy
_atom_site_calc_flag
Co Co 0.51809(7) 0 -0.08479(9) Uiso 0.0153(5) 4 1 d
Baa Ba 0.3338(4) 0.0350(6) 0.3147(6) Uani 0.195(2) 4 0.383(4) d
Bab Ba 0.3252(2) -0.0732(4) 0.3017(4) Uani 0.195(2) 4 0.617(4) d
C91a C 0.5617(10) 0.3769(15) -0.4732(13) Uiso 0.074(2) 4 1 d
C91b C 0.5578(10) -0.3595(16) -0.5044(13) Uiso 0.074(2) 4 1 d
C92a C 0.5294(10) 0.3560(15) -0.4473(13) Uiso 0.074(2) 4 1 d
C92b C 0.5186(10) -0.3814(14) -0.4138(12) Uiso 0.074(2) 4 1 d
C93a C 0.4808(11) 0.3609(14) -0.4208(12) Uiso 0.074(2) 4 1 d
C93b C 0.4647(9) -0.3644(15) -0.4572(14) Uiso 0.074(2) 4 1 d
C94 C 0.6209(7) 0.5196(13) -0.3178(10) Uiso 0.074(2) 4 1 d
C95 C 0.6585(7) 0.5198(13) -0.3602(9) Uiso 0.074(2) 4 1 d
C96 C 0.7216(7) 0.4784(15) -0.3345(9) Uiso 0.074(2) 4 1 d
C97 C 0.7377(6) 0.4795(16) -0.2754(10) Uiso 0.074(2) 4 1 d
C98 C 0.6920(6) 0.4848(19) -0.2158(8) Uiso 0.074(2) 4 1 d
C99 C 0.6408(6) 0.5095(18) -0.2377(9) Uiso 0.074(2) 4 1 d
N81a N 0.57555(19) -0.0050(4) -0.0084(3) Uani 0.0255(8) 4 1 d
C82a C 0.6006(3) -0.0793(5) 0.0214(4) Uani 0.0293(9) 4 1 d
C83a C 0.6424(3) -0.0491(5) 0.0714(3) Uani 0.0354(11) 4 1 d
C84a C 0.5926(3) -0.1713(4) 0.0083(4) Uani 0.0324(9) 4 1 d
C85a C 0.6797(3) -0.1128(5) 0.1129(4) Uani 0.0451(15) 4 1 d
C86a C 0.7248(3) -0.1457(5) 0.0668(4) Uani 0.0507(16) 4 1 d
N81/1a N 0.52077(15) -0.1399(5) -0.08657(19) Uani 0.0262(8) 4 1 d
C82/1a C 0.4915(3) -0.1951(5) -0.1321(4) Uani 0.0305(8) 4 1 d
C83/1a C 0.5079(3) -0.2872(5) -0.1191(3) Uani 0.0382(10) 4 1 d
C84/1a C 0.4530(3) -0.1741(4) -0.1858(4) Uani 0.0324(9) 4 1 d
C85/1a C 0.4852(3) -0.3666(5) -0.1611(4) Uani 0.0495(14) 4 1 d
C86/1a C 0.5128(3) -0.3725(5) -0.2313(4) Uani 0.0546(14) 4 1 d
N81/2a N 0.46350(19) -0.0073(4) -0.1642(3) Uani 0.0255(8) 4 1 d
C82/2a C 0.4428(3) -0.0825(5) -0.1979(4) Uani 0.0293(9) 4 1 d
C83/2a C 0.4071(3) -0.0539(5) -0.2557(3) Uani 0.0353(11) 4 1 d
C85/2a C 0.3782(3) -0.1189(5) -0.3061(4) Uani 0.0450(15) 4 1 d
C86/2a C 0.4175(3) -0.1519(5) -0.3604(4) Uani 0.0501(17) 4 1 d
C82/3a C 0.4414(3) 0.0671(5) -0.1976(4) Uani 0.0293(9) 4 1 d
C83/3a C 0.4062(3) 0.0371(5) -0.2555(3) Uani 0.0353(11) 4 1 d
C84/3a C 0.4499(3) 0.1591(4) -0.1851(4) Uani 0.0324(9) 4 1 d
C85/3a C 0.3762(3) 0.1010(5) -0.3057(4) Uani 0.0450(15) 4 1 d
C86/3a C 0.4148(3) 0.1365(5) -0.3598(4) Uani 0.0501(17) 4 1 d
N81/4a N 0.51828(15) 0.1275(5) -0.08605(19) Uani 0.0262(8) 4 1 d
C82/4a C 0.4879(3) 0.1815(5) -0.1313(4) Uani 0.0305(8) 4 1 d
C83/4a C 0.5026(3) 0.2744(5) -0.1180(3) Uani 0.0382(10) 4 1 d
C85/4a C 0.4785(3) 0.3529(5) -0.1597(4) Uani 0.0495(14) 4 1 d
C86/4a C 0.5060(3) 0.3609(5) -0.2298(4) Uani 0.0546(14) 4 1 d
C82/5a C 0.5506(3) 0.1828(5) -0.0442(4) Uani 0.0305(8) 4 1 d
C83/5a C 0.5408(3) 0.2752(5) -0.0650(3) Uani 0.0383(10) 4 1 d
C84/5a C 0.5895(3) 0.1619(4) 0.0090(4) Uani 0.0324(9) 4 1 d
C85/5a C 0.5707(3) 0.3547(5) -0.0316(4) Uani 0.0496(14) 4 1 d
C86/5a C 0.6268(3) 0.3633(5) -0.0618(4) Uani 0.0549(14) 4 1 d
C82/6a C 0.5992(3) 0.0703(5) 0.0217(4) Uani 0.0293(9) 4 1 d
C83/6a C 0.6416(3) 0.0419(5) 0.0716(3) Uani 0.0354(11) 4 1 d
C85/6a C 0.6777(3) 0.1071(5) 0.1133(4) Uani 0.0451(15) 4 1 d
C86/6a C 0.7221(3) 0.1427(5) 0.0673(4) Uani 0.0507(16) 4 1 d
C82/7a C 0.5541(3) -0.1938(5) -0.0449(4) Uani 0.0305(8) 4 1 d
C83/7a C 0.5460(3) -0.2864(5) -0.0661(3) Uani 0.0383(10) 4 1 d
C85/7a C 0.5774(3) -0.3647(5) -0.0330(4) Uani 0.0496(14) 4 1 d
C86/7a C 0.6337(3) -0.3700(5) -0.0632(4) Uani 0.0549(14) 4 1 d
C1a C 0.2202(3) -0.1945(6) 0.4247(4) Uani 0.148(3) 4 0.470(7) d
C2a C 0.2247(3) -0.2482(6) 0.2405(4) Uani 0.152(3) 4 0.470(7) d
C3a C 0.2847(3) -0.2714(6) 0.3683(4) Uani 0.152(3) 4 0.470(7) d
C4a C 0.1602(3) -0.1713(6) 0.2969(4) Uani 0.148(3) 4 0.470(7) d
C5a C 0.1821(3) -0.1267(6) 0.4176(4) Uani 0.144(3) 4 0.470(7) d
C6a C 0.2791(3) -0.2670(6) 0.2409(4) Uani 0.150(3) 4 0.470(7) d
C7a C 0.3097(3) -0.2788(6) 0.3061(4) Uani 0.150(3) 4 0.470(7) d
C8a C 0.1515(3) -0.1149(6) 0.3525(4) Uani 0.144(3) 4 0.470(7) d
C9a C 0.1984(3) -0.2426(6) 0.3045(4) Uani 0.156(4) 4 0.470(7) d
C10a C 0.2283(3) -0.2542(6) 0.3681(4) Uani 0.156(4) 4 0.470(7) d
C11a C 0.2714(3) -0.1749(6) 0.4599(4) Uani 0.140(2) 4 0.470(7) d
C12a C 0.2027(3) -0.1806(6) 0.1935(4) Uani 0.141(2) 4 0.470(7) d
C13a C 0.3114(3) -0.2226(6) 0.4249(4) Uani 0.141(2) 4 0.470(7) d
C14a C 0.1627(3) -0.1329(6) 0.2285(4) Uani 0.140(2) 4 0.470(7) d
C15a C 0.2823(3) -0.0903(6) 0.4910(4) Uani 0.133(3) 4 0.470(7) d
C16a C 0.2345(3) -0.1375(6) 0.1450(4) Uani 0.136(3) 4 0.470(7) d
C17a C 0.3637(3) -0.1874(6) 0.4199(4) Uani 0.136(3) 4 0.470(7) d
C18a C 0.1531(3) -0.0404(6) 0.2162(4) Uani 0.133(3) 4 0.470(7) d
C19a C 0.2414(3) -0.0204(6) 0.4846(4) Uani 0.133(3) 4 0.470(7) d
C20a C 0.2915(3) -0.1595(6) 0.1450(4) Uani 0.136(3) 4 0.470(7) d
C21a C 0.3900(3) -0.1976(6) 0.3547(4) Uani 0.136(3) 4 0.470(7) d
C22a C 0.1428(3) 0.0177(6) 0.2749(4) Uani 0.133(3) 4 0.470(7) d
C23a C 0.1922(3) -0.0403(6) 0.4476(4) Uani 0.138(3) 4 0.470(7) d
C24a C 0.3125(3) -0.2238(6) 0.1934(4) Uani 0.143(3) 4 0.470(7) d
C25a C 0.3622(3) -0.2430(6) 0.2990(4) Uani 0.143(3) 4 0.470(7) d
C26a C 0.1425(3) -0.0211(6) 0.3419(4) Uani 0.138(3) 4 0.470(7) d
C27a C 0.1670(3) 0.0243(6) 0.4012(4) Uani 0.135(3) 4 0.470(7) d
C28a C 0.3638(3) -0.2104(6) 0.2292(4) Uani 0.139(3) 4 0.470(7) d
C29a C 0.3370(3) -0.0649(6) 0.4978(4) Uani 0.140(3) 4 0.470(7) d
C30a C 0.2173(3) -0.0510(6) 0.1231(4) Uani 0.140(3) 4 0.470(7) d
C31a C 0.3770(3) -0.1127(6) 0.4629(4) Uani 0.140(3) 4 0.470(7) d
C32a C 0.1773(3) -0.0033(6) 0.1581(4) Uani 0.140(3) 4 0.470(7) d
C33a C 0.3529(3) 0.0281(6) 0.5015(4) Uani 0.149(3) 4 0.470(7) d
C34a C 0.2543(3) 0.0141(6) 0.0980(4) Uani 0.149(3) 4 0.470(7) d
C35a C 0.4174(3) -0.0488(6) 0.4451(4) Uani 0.149(3) 4 0.470(7) d
C36a C 0.1898(3) 0.0910(6) 0.1544(4) Uani 0.149(3) 4 0.470(7) d
C37a C 0.3137(3) 0.0939(6) 0.4938(4) Uani 0.147(3) 4 0.470(7) d
C38a C 0.3085(3) -0.0070(6) 0.0997(4) Uani 0.146(3) 4 0.470(7) d
C39a C 0.4413(3) -0.0583(6) 0.3823(4) Uani 0.146(3) 4 0.470(7) d
C40a C 0.1809(3) 0.1452(6) 0.2112(4) Uani 0.147(3) 4 0.470(7) d
C41a C 0.2583(3) 0.0705(6) 0.4859(4) Uani 0.140(3) 4 0.470(7) d
C42a C 0.3273(3) -0.0932(6) 0.1224(4) Uani 0.140(3) 4 0.470(7) d
C43a C 0.4283(3) -0.1322(6) 0.3373(4) Uani 0.140(3) 4 0.470(7) d
C44a C 0.1573(3) 0.1095(6) 0.2710(4) Uani 0.140(3) 4 0.470(7) d
C45a C 0.2330(3) 0.1350(6) 0.4395(4) Uani 0.138(3) 4 0.470(7) d
C46a C 0.3786(3) -0.0799(6) 0.1583(4) Uani 0.136(3) 4 0.470(7) d
C47a C 0.4299(3) -0.0997(6) 0.2674(4) Uani 0.136(3) 4 0.470(7) d
C48a C 0.1817(3) 0.1548(6) 0.3303(4) Uani 0.138(3) 4 0.470(7) d
C49a C 0.1880(3) 0.1118(6) 0.3955(4) Uani 0.134(3) 4 0.470(7) d
C50a C 0.3967(3) -0.1371(6) 0.2131(4) Uani 0.134(3) 4 0.470(7) d
C51a C 0.2374(3) 0.1020(6) 0.1172(4) Uani 0.154(3) 4 0.470(7) d
C52a C 0.4027(3) 0.0382(6) 0.4690(4) Uani 0.154(3) 4 0.470(7) d
C53a C 0.4113(3) 0.1142(6) 0.4277(4) Uani 0.155(3) 4 0.470(7) d
C54a C 0.2758(3) 0.1665(6) 0.1395(4) Uani 0.155(3) 4 0.470(7) d
C55a C 0.3702(3) 0.1808(6) 0.4185(4) Uani 0.151(3) 4 0.470(7) d
C56a C 0.3316(3) 0.1437(6) 0.1427(4) Uani 0.148(3) 4 0.470(7) d
C57a C 0.4347(3) 0.1039(6) 0.3621(4) Uani 0.148(3) 4 0.470(7) d
C58a C 0.2671(3) 0.2206(6) 0.1991(4) Uani 0.151(3) 4 0.470(7) d
C59a C 0.3225(3) 0.1718(6) 0.4515(4) Uani 0.149(3) 4 0.470(7) d
C60a C 0.3479(3) 0.0591(6) 0.1225(4) Uani 0.145(3) 4 0.470(7) d
C61a C 0.4501(3) 0.0197(6) 0.3399(4) Uani 0.145(3) 4 0.470(7) d
C62a C 0.2203(3) 0.2113(6) 0.2340(4) Uani 0.149(3) 4 0.470(7) d
C63a C 0.2725(3) 0.1969(6) 0.4172(4) Uani 0.143(3) 4 0.470(7) d
C64a C 0.3912(3) 0.0140(6) 0.1594(4) Uani 0.138(3) 4 0.470(7) d
C65a C 0.4425(3) -0.0058(6) 0.2687(4) Uani 0.138(3) 4 0.470(7) d
C66a C 0.2212(3) 0.2167(6) 0.3080(4) Uani 0.143(3) 4 0.470(7) d
C67a C 0.2698(3) 0.2305(6) 0.3483(4) Uani 0.138(3) 4 0.470(7) d
C68a C 0.4184(3) 0.0533(6) 0.2184(4) Uani 0.132(3) 4 0.470(7) d
C69a C 0.4008(3) 0.1413(6) 0.2413(4) Uani 0.133(3) 4 0.470(7) d
C70a C 0.3194(3) 0.2384(6) 0.3125(4) Uani 0.138(3) 4 0.470(7) d
C71a C 0.4083(3) 0.1641(6) 0.3125(4) Uani 0.140(3) 4 0.470(7) d
C72a C 0.3173(3) 0.2314(6) 0.2391(4) Uani 0.142(3) 4 0.470(7) d
C73a C 0.3682(3) 0.2118(6) 0.3475(4) Uani 0.142(3) 4 0.470(7) d
C74a C 0.3573(3) 0.1837(6) 0.2041(4) Uani 0.140(3) 4 0.470(7) d
Grava C 0.2923(3) -0.0127(6) 0.3043(4) Uani 0.0250(6) 4 0.00 d
C1b C 0.1329(3) -0.0346(6) 0.2642(4) Uani 0.148(3) 4 0.530(7) d
C2b C 0.2163(3) 0.0133(6) 0.1195(4) Uani 0.152(3) 4 0.530(7) d
C3b C 0.1558(3) 0.1019(6) 0.2186(4) Uani 0.152(3) 4 0.530(7) d
C4b C 0.1934(3) -0.1231(6) 0.1650(4) Uani 0.148(3) 4 0.530(7) d
C5b C 0.1503(3) -0.1220(6) 0.2761(4) Uani 0.144(3) 4 0.530(7) d
C6b C 0.2265(3) 0.1028(6) 0.1355(4) Uani 0.150(3) 4 0.530(7) d
C7b C 0.1957(3) 0.1479(6) 0.1860(4) Uani 0.150(3) 4 0.530(7) d
C8b C 0.1812(3) -0.1672(6) 0.2256(4) Uani 0.144(3) 4 0.530(7) d
C9b C 0.1745(3) -0.0338(6) 0.1517(4) Uani 0.156(4) 4 0.530(7) d
C10b C 0.1443(3) 0.0103(6) 0.2011(4) Uani 0.156(4) 4 0.530(7) d
C11b C 0.1373(3) 0.0290(6) 0.3206(4) Uani 0.140(3) 4 0.530(7) d
C12b C 0.2611(3) -0.0467(6) 0.1128(4) Uani 0.141(3) 4 0.530(7) d
C13b C 0.1515(3) 0.1137(6) 0.2923(4) Uani 0.141(3) 4 0.530(7) d
C14b C 0.2469(3) -0.1313(6) 0.1411(4) Uani 0.140(3) 4 0.530(7) d
C15b C 0.1556(3) 0.0030(6) 0.3885(4) Uani 0.133(3) 4 0.530(7) d
C16b C 0.3147(3) -0.0153(6) 0.1177(4) Uani 0.136(3) 4 0.530(7) d
C17b C 0.1845(3) 0.1752(6) 0.3310(4) Uani 0.136(3) 4 0.530(7) d
C18b C 0.2858(3) -0.1875(6) 0.1752(4) Uani 0.133(3) 4 0.530(7) d
C19b C 0.1726(3) -0.0897(6) 0.4007(4) Uani 0.133(3) 4 0.530(7) d
C20b C 0.3247(3) 0.0794(6) 0.1329(4) Uani 0.136(3) 4 0.530(7) d
C21b C 0.2254(3) 0.2247(6) 0.2957(4) Uani 0.136(3) 4 0.530(7) d
C22b C 0.2719(3) -0.2350(6) 0.2379(4) Uani 0.133(3) 4 0.530(7) d
C23b C 0.1697(3) -0.1501(6) 0.3438(4) Uani 0.138(3) 4 0.530(7) d
C24b C 0.2801(3) 0.1363(6) 0.1417(4) Uani 0.143(2) 4 0.530(7) d
C25b C 0.2301(3) 0.2095(6) 0.2237(4) Uani 0.143(2) 4 0.530(7) d
C26b C 0.2197(3) -0.2233(6) 0.2618(4) Uani 0.138(3) 4 0.530(7) d
C27b C 0.2119(3) -0.2135(6) 0.3345(4) Uani 0.135(3) 4 0.530(7) d
C28b C 0.2818(3) 0.2029(6) 0.1955(4) Uani 0.139(3) 4 0.530(7) d
C29b C 0.1791(3) 0.0716(6) 0.4310(4) Uani 0.140(3) 4 0.530(7) d
C30b C 0.3542(3) -0.0792(6) 0.1391(4) Uani 0.140(3) 4 0.530(7) d
C31b C 0.1933(3) 0.1562(6) 0.4027(4) Uani 0.140(3) 4 0.530(7) d
C32b C 0.3400(3) -0.1639(6) 0.1673(4) Uani 0.140(3) 4 0.530(7) d
C33b C 0.2175(3) 0.0515(6) 0.4876(4) Uani 0.149(4) 4 0.530(7) d
C34b C 0.4048(3) -0.0526(6) 0.1727(4) Uani 0.149(4) 4 0.530(7) d
C35b C 0.2404(3) 0.1880(6) 0.4421(4) Uani 0.149(4) 4 0.530(7) d
C36b C 0.3819(3) -0.1890(6) 0.2182(4) Uani 0.149(4) 4 0.530(7) d
C37b C 0.2342(3) -0.0366(6) 0.4976(4) Uani 0.147(3) 4 0.530(7) d
C38b C 0.4133(3) 0.0375(6) 0.1882(4) Uani 0.146(3) 4 0.530(7) d
C39b C 0.2795(3) 0.2333(6) 0.4075(4) Uani 0.146(3) 4 0.530(7) d
C40b C 0.3680(3) -0.2325(6) 0.2783(4) Uani 0.147(3) 4 0.530(7) d
C41b C 0.2118(3) -0.1072(6) 0.4550(4) Uani 0.140(3) 4 0.530(7) d
C42b C 0.3740(3) 0.1035(6) 0.1682(4) Uani 0.140(3) 4 0.530(7) d
C43b C 0.2722(3) 0.2524(6) 0.3350(4) Uani 0.140(3) 4 0.530(7) d
C44b C 0.3136(3) -0.2561(6) 0.2883(4) Uani 0.140(3) 4 0.530(7) d
C45b C 0.2540(3) -0.1706(6) 0.4457(4) Uani 0.138(3) 4 0.530(7) d
C46b C 0.3756(3) 0.1701(6) 0.2220(4) Uani 0.136(3) 4 0.530(7) d
C47b C 0.3239(3) 0.2458(6) 0.3067(4) Uani 0.136(3) 4 0.530(7) d
C48b C 0.3057(3) -0.2463(6) 0.3610(4) Uani 0.138(3) 4 0.530(7) d
C49b C 0.2551(3) -0.2227(6) 0.3846(4) Uani 0.134(3) 4 0.530(7) d
C50b C 0.3292(3) 0.2188(6) 0.2372(4) Uani 0.134(3) 4 0.530(7) d
C51b C 0.4220(3) -0.1204(6) 0.2216(4) Uani 0.154(4) 4 0.530(7) d
C52b C 0.2554(3) 0.1234(6) 0.4946(4) Uani 0.154(4) 4 0.530(7) d
C53b C 0.3101(3) 0.1043(6) 0.5100(4) Uani 0.155(3) 4 0.530(7) d
C54b C 0.4465(3) -0.0954(6) 0.2864(4) Uani 0.155(3) 4 0.530(7) d
C55b C 0.3273(3) 0.0132(6) 0.5186(4) Uani 0.151(3) 4 0.530(7) d
C56b C 0.4541(3) -0.0024(6) 0.3028(4) Uani 0.148(3) 4 0.530(7) d
C57b C 0.3502(3) 0.1496(6) 0.4730(4) Uani 0.148(3) 4 0.530(7) d
C58b C 0.4312(3) -0.1389(6) 0.3484(4) Uani 0.151(3) 4 0.530(7) d
C59b C 0.2901(3) -0.0562(6) 0.5134(4) Uani 0.149(3) 4 0.530(7) d
C60b C 0.4384(3) 0.0630(6) 0.2545(4) Uani 0.145(3) 4 0.530(7) d
C61b C 0.3355(3) 0.2137(6) 0.4233(4) Uani 0.145(3) 4 0.530(7) d
C62b C 0.3931(3) -0.2069(6) 0.3447(4) Uani 0.149(3) 4 0.530(7) d
C63b C 0.3026(3) -0.1390(6) 0.4807(4) Uani 0.143(2) 4 0.530(7) d
C64b C 0.4147(3) 0.1450(6) 0.2759(4) Uani 0.138(3) 4 0.530(7) d
C65b C 0.3630(3) 0.2206(6) 0.3606(4) Uani 0.138(3) 4 0.530(7) d
C66b C 0.3543(3) -0.2147(6) 0.3959(4) Uani 0.143(2) 4 0.530(7) d
C67b C 0.3528(3) -0.1527(6) 0.4515(4) Uani 0.138(2) 4 0.530(7) d
C68b C 0.4056(3) 0.1617(6) 0.3466(4) Uani 0.132(2) 4 0.530(7) d
C69b C 0.4206(3) 0.0926(6) 0.3977(4) Uani 0.133(3) 4 0.530(7) d
C70b C 0.3917(3) -0.0796(6) 0.4552(4) Uani 0.138(3) 4 0.530(7) d
C71b C 0.3921(3) 0.0867(6) 0.4588(4) Uani 0.140(3) 4 0.530(7) d
C72b C 0.4292(3) -0.0730(6) 0.4030(4) Uani 0.142(3) 4 0.530(7) d
C73b C 0.3779(3) 0.0021(6) 0.4871(4) Uani 0.142(3) 4 0.530(7) d
C74b C 0.4434(3) 0.0116(6) 0.3748(4) Uani 0.140(3) 4 0.530(7) d
Gravb C 0.2921(3) -0.0019(6) 0.3109(4) Uani 0.0250(6) 4 0.0 d

loop_
_atom_site_aniso_label
_atom_site_aniso_type_symbol
_atom_site_aniso_U_11
_atom_site_aniso_U_22
_atom_site_aniso_U_33
_atom_site_aniso_U_12
_atom_site_aniso_U_13
_atom_site_aniso_U_23
Baa Ba 0.166(3) 0.145(4) 0.276(4) -0.087(3) 0.043(2) -0.003(3)
Bab Ba 0.166(3) 0.145(4) 0.276(4) 0.087(3) 0.043(2) 0.003(3)
N81a N 0.0225(12) 0.0300(16) 0.0248(13) -0.00014(3) 0.0068(12) 0.00010(2)
C82a C 0.0262(12) 0.0336(18) 0.0284(14) 0.0020(2) 0.0042(13) 0.0020(2)
C83a C 0.0303(15) 0.042(2) 0.0331(17) 0.0018(2) -0.0010(16) 0.0017(2)
C84a C 0.0318(13) 0.0321(17) 0.0334(14) 0.0043(4) 0.0035(14) 0.0038(5)
C85a C 0.039(2) 0.053(3) 0.043(2) 0.0062(6) -0.008(2) 0.0049(6)
C86a C 0.034(2) 0.060(3) 0.057(3) 0.0121(9) -0.008(2) 0.0032(9)
N81/1a N 0.0254(12) 0.0265(16) 0.0275(13) -0.00004(3) 0.0077(12) 0.00009(2)
C82/1a C 0.0316(13) 0.0276(16) 0.0327(14) -0.0018(2) 0.0058(14) -0.0021(2)
C83/1a C 0.0442(18) 0.0269(16) 0.044(2) -0.0007(2) 0.0031(19) -0.0026(2)
C84/1a C 0.0324(13) 0.0319(17) 0.0330(14) -0.0039(4) 0.0036(14) -0.0041(5)
C85/1a C 0.061(2) 0.0289(16) 0.058(3) -0.0033(6) -0.002(3) -0.0074(7)
C86/1a C 0.069(3) 0.0357(17) 0.058(3) 0.0048(11) -0.001(3) -0.0180(12)
N81/2a N 0.0225(12) 0.0300(16) 0.0248(13) -0.00014(3) 0.0068(12) 0.00010(2)
C82/2a C 0.0267(12) 0.0334(18) 0.0281(14) -0.0021(2) 0.0042(13) -0.0020(2)
C83/2a C 0.0321(15) 0.042(2) 0.0315(17) -0.0019(2) -0.0008(16) -0.0019(2)
C85/2a C 0.043(2) 0.052(3) 0.039(2) -0.0053(6) -0.008(2) -0.0062(6)
C86/2a C 0.058(3) 0.057(3) 0.034(3) -0.0030(9) -0.006(2) -0.0116(9)
C82/3a C 0.0266(12) 0.0335(18) 0.0281(14) 0.0019(2) 0.0042(13) 0.0021(2)
C83/3a C 0.0320(15) 0.042(2) 0.0315(17) 0.0016(2) -0.0009(16) 0.0019(2)
C84/3a C 0.0322(13) 0.0321(17) 0.0331(14) 0.0039(4) 0.0035(14) 0.0041(5)
C85/3a C 0.043(2) 0.052(3) 0.039(2) 0.0051(6) -0.008(2) 0.0060(6)
C86/3a C 0.057(3) 0.057(3) 0.034(3) 0.0031(9) -0.007(2) 0.0115(9)
N81/4a N 0.0254(12) 0.0265(16) 0.0275(13) -0.00004(3) 0.0077(12) 0.00009(2)
C82/4a C 0.0315(13) 0.0276(16) 0.0327(14) 0.0019(2) 0.0057(14) 0.0022(2)
C83/4a C 0.0441(18) 0.0270(16) 0.044(2) 0.0013(2) 0.0030(19) 0.0025(2)
C85/4a C 0.061(2) 0.0291(16) 0.058(3) 0.0044(6) -0.002(3) 0.0071(7)
C86/4a C 0.070(3) 0.0352(17) 0.058(3) -0.0037(11) -0.001(3) 0.0177(12)
C82/5a C 0.0315(13) 0.0276(16) 0.0328(14) -0.0022(2) 0.0058(14) -0.0018(2)
C83/5a C 0.0440(18) 0.0269(16) 0.044(2) -0.0025(2) 0.0031(19) -0.0011(2)
C84/5a C 0.0321(13) 0.0319(17) 0.0334(14) -0.0043(4) 0.0036(14) -0.0037(5)
C85/5a C 0.060(2) 0.0289(16) 0.059(3) -0.0073(6) -0.002(3) -0.0040(7)
C86/5a C 0.061(3) 0.0356(17) 0.067(3) -0.0193(12) -0.002(3) 0.0027(13)
C82/6a C 0.0264(12) 0.0335(18) 0.0284(14) -0.0023(2) 0.0042(13) -0.0019(2)
C83/6a C 0.0305(15) 0.042(2) 0.0331(17) -0.0022(2) -0.0009(16) -0.0017(2)
C85/6a C 0.039(2) 0.052(3) 0.043(2) -0.0066(6) -0.008(2) -0.0052(6)
C86/6a C 0.035(2) 0.059(3) 0.057(3) -0.0128(9) -0.008(2) -0.0036(9)
C82/7a C 0.0313(13) 0.0277(16) 0.0328(14) 0.0023(2) 0.0057(14) 0.0019(2)
C83/7a C 0.0438(18) 0.0270(16) 0.044(2) 0.0030(2) 0.0030(19) 0.0010(2)
C85/7a C 0.060(2) 0.0293(16) 0.059(3) 0.0083(6) -0.002(3) 0.0037(7)
C86/7a C 0.060(3) 0.0369(17) 0.067(3) 0.0201(12) -0.002(3) -0.0031(13)
C1a C 0.169(6) 0.142(4) 0.138(6) -0.052(3) 0.044(5) 0.072(3)
C2a C 0.188(6) 0.081(3) 0.184(7) -0.063(3) -0.019(5) -0.049(3)
C3a C 0.212(6) 0.052(3) 0.190(7) -0.003(3) 0.003(5) 0.054(3)
C4a C 0.091(6) 0.161(4) 0.192(6) -0.084(3) -0.004(5) 0.001(3)
C5a C 0.115(5) 0.189(5) 0.136(5) -0.048(4) 0.066(4) 0.043(3)
C6a C 0.214(5) 0.051(4) 0.185(6) -0.007(3) 0.001(4) -0.055(2)
C7a C 0.210(5) 0.035(4) 0.205(6) 0.028(3) 0.004(4) 0.000(2)
C8a C 0.064(5) 0.195(5) 0.177(5) -0.055(4) 0.037(4) 0.020(3)
C9a C 0.163(6) 0.098(3) 0.206(8) -0.087(4) 0.000(6) 0.003(3)
C10a C 0.192(6) 0.085(3) 0.192(8) -0.061(4) 0.020(6) 0.052(3)
C11a C 0.187(5) 0.145(4) 0.088(4) -0.013(3) 0.017(4) 0.083(4)
C12a C 0.147(5) 0.137(4) 0.133(4) -0.061(3) -0.048(4) -0.059(4)
C13a C 0.191(5) 0.097(4) 0.134(4) 0.020(3) -0.012(4) 0.084(4)
C14a C 0.083(5) 0.174(4) 0.157(4) -0.063(3) -0.048(4) -0.024(4)
C15a C 0.179(5) 0.188(5) 0.034(3) -0.003(4) 0.012(3) 0.047(3)
C16a C 0.168(5) 0.161(5) 0.072(3) -0.029(4) -0.042(3) -0.065(3)
C17a C 0.149(5) 0.122(5) 0.130(3) 0.057(4) -0.041(3) 0.069(3)
C18a C 0.052(5) 0.199(5) 0.142(3) -0.013(4) -0.060(3) -0.001(3)
C19a C 0.162(4) 0.202(5) 0.040(5) 0.001(3) 0.052(3) 0.001(2)
C20a C 0.191(4) 0.144(5) 0.073(5) 0.004(3) 0.007(3) -0.081(2)
C21a C 0.120(4) 0.110(5) 0.175(5) 0.085(3) -0.021(3) 0.032(2)
C22a C 0.028(4) 0.198(5) 0.170(5) 0.027(3) -0.018(3) 0.008(2)
C23a C 0.118(4) 0.209(6) 0.095(5) -0.006(3) 0.079(3) 0.011(2)
C24a C 0.199(4) 0.092(5) 0.139(5) 0.026(3) 0.020(4) -0.081(2)
C25a C 0.165(4) 0.069(5) 0.194(5) 0.078(3) 0.008(4) -0.006(2)
C26a C 0.035(4) 0.209(6) 0.173(5) 0.003(3) 0.034(3) 0.005(2)
C27a C 0.075(4) 0.200(7) 0.137(6) 0.029(4) 0.070(4) -0.0125(18)
C28a C 0.158(4) 0.100(6) 0.162(6) 0.070(3) 0.036(4) -0.0525(17)
C29a C 0.176(5) 0.204(7) 0.033(3) 0.008(5) -0.041(3) 0.035(3)
C30a C 0.156(5) 0.206(7) 0.050(3) -0.013(5) -0.066(3) -0.020(3)
C31a C 0.141(5) 0.184(7) 0.087(3) 0.036(5) -0.067(3) 0.056(3)
C32a C 0.102(5) 0.209(7) 0.097(3) 0.005(5) -0.083(3) 0.010(3)
C33a C 0.182(6) 0.220(7) 0.038(3) -0.012(5) -0.056(4) -0.025(3)
C34a C 0.193(6) 0.223(7) 0.024(3) 0.002(5) -0.036(4) 0.019(3)
C35a C 0.097(6) 0.220(7) 0.118(3) 0.020(5) -0.087(4) 0.024(3)
C36a C 0.131(6) 0.195(7) 0.111(3) 0.046(5) -0.076(4) 0.056(3)
C37a C 0.203(5) 0.190(5) 0.047(5) -0.009(4) -0.013(3) -0.069(3)
C38a C 0.197(5) 0.221(6) 0.021(5) 0.000(4) 0.023(3) 0.001(3)
C39a C 0.048(5) 0.213(6) 0.169(5) 0.034(4) -0.055(3) 0.019(3)
C40a C 0.115(5) 0.153(5) 0.167(5) 0.080(4) -0.049(3) 0.052(3)
C41a C 0.185(5) 0.191(5) 0.048(6) 0.016(3) 0.040(3) -0.054(2)
C42a C 0.184(5) 0.192(5) 0.047(6) 0.016(3) 0.041(3) -0.053(2)
C43a C 0.064(5) 0.170(5) 0.183(6) 0.078(3) -0.017(3) 0.017(2)
C44a C 0.065(5) 0.168(5) 0.183(6) 0.079(3) -0.017(3) 0.017(2)
C45a C 0.166(4) 0.146(6) 0.106(6) 0.045(3) 0.051(4) -0.0705(18)
C46a C 0.134(4) 0.192(6) 0.089(6) 0.032(4) 0.073(4) -0.0361(17)
C47a C 0.055(4) 0.183(6) 0.173(6) 0.061(4) 0.034(4) -0.0092(17)
C48a C 0.104(4) 0.129(6) 0.182(6) 0.090(3) 0.023(4) -0.0149(18)
C49a C 0.108(3) 0.158(7) 0.142(7) 0.066(4) 0.058(4) -0.0400(15)
C50a C 0.108(3) 0.158(7) 0.142(7) 0.066(4) 0.058(4) -0.0400(15)
C51a C 0.189(6) 0.199(7) 0.068(3) 0.025(5) -0.050(4) 0.073(4)
C52a C 0.133(6) 0.226(7) 0.093(3) -0.025(5) -0.089(4) -0.022(4)
C53a C 0.124(5) 0.191(5) 0.140(4) -0.063(4) -0.071(4) -0.046(4)
C54a C 0.209(5) 0.151(5) 0.101(4) 0.013(4) -0.013(4) 0.098(4)
C55a C 0.176(5) 0.127(4) 0.144(5) -0.061(4) -0.041(4) -0.071(4)
C56a C 0.192(5) 0.164(4) 0.092(5) -0.025(4) 0.033(4) 0.083(4)
C57a C 0.071(5) 0.190(4) 0.179(5) -0.067(4) -0.040(4) -0.015(4)
C58a C 0.204(5) 0.084(4) 0.163(5) 0.029(4) -0.013(4) 0.081(4)
C59a C 0.206(5) 0.131(5) 0.107(5) -0.020(3) -0.016(3) -0.091(3)
C60a C 0.175(5) 0.209(5) 0.056(5) -0.015(3) 0.056(3) 0.041(3)
C61a C 0.030(5) 0.217(5) 0.184(5) -0.016(3) -0.025(3) 0.003(3)
C62a C 0.169(5) 0.089(5) 0.185(5) 0.075(3) -0.022(3) 0.053(3)
C63a C 0.199(4) 0.094(5) 0.137(5) 0.025(3) 0.020(4) -0.082(2)
C64a C 0.120(4) 0.209(6) 0.093(5) -0.005(3) 0.079(3) 0.011(2)
C65a C 0.034(4) 0.209(6) 0.173(5) 0.004(3) 0.033(3) 0.004(2)
C66a C 0.163(4) 0.071(5) 0.195(5) 0.079(3) 0.007(4) -0.004(2)
C67a C 0.191(4) 0.046(5) 0.177(5) 0.032(3) 0.010(4) -0.038(2)
C68a C 0.071(5) 0.192(5) 0.139(5) -0.028(3) 0.059(4) 0.020(2)
C69a C 0.104(5) 0.143(4) 0.156(6) -0.065(3) 0.035(4) 0.034(2)
C70a C 0.190(5) 0.039(3) 0.183(6) -0.022(3) 0.000(5) -0.008(2)
C71a C 0.106(5) 0.132(3) 0.181(6) -0.082(3) -0.005(5) -0.001(3)
C72a C 0.194(5) 0.058(3) 0.174(7) -0.021(3) 0.008(5) 0.052(3)
C73a C 0.164(5) 0.081(3) 0.178(7) -0.067(3) -0.016(5) -0.030(3)
C74a C 0.165(5) 0.114(3) 0.144(6) -0.050(3) 0.032(5) 0.065(3)
C1b C 0.038(4) 0.207(7) 0.198(5) -0.017(4) -0.015(3) -0.018(4)
C2b C 0.175(4) 0.217(7) 0.056(5) 0.011(4) -0.055(3) 0.007(4)
C3b C 0.090(4) 0.184(7) 0.175(5) 0.067(4) -0.048(3) 0.025(4)
C4b C 0.140(4) 0.177(7) 0.121(5) -0.044(4) -0.050(3) -0.066(4)
C5b C 0.069(4) 0.167(5) 0.197(4) -0.067(4) 0.001(3) -0.025(4)
C6b C 0.186(4) 0.182(5) 0.077(4) 0.035(4) -0.041(3) 0.061(4)
C7b C 0.152(4) 0.150(5) 0.143(4) 0.069(4) -0.045(3) 0.060(4)
C8b C 0.119(4) 0.136(5) 0.175(4) -0.072(4) -0.022(3) -0.055(4)
C9b C 0.125(4) 0.222(9) 0.111(5) -0.008(4) -0.075(4) -0.024(5)
C10b C 0.072(4) 0.221(9) 0.166(5) 0.016(4) -0.064(4) -0.005(5)
C11b C 0.035(5) 0.192(5) 0.194(5) 0.023(3) 0.029(3) -0.014(3)
C12b C 0.191(5) 0.199(5) 0.033(5) -0.003(3) -0.010(3) -0.032(3)
C13b C 0.066(5) 0.162(5) 0.197(5) 0.073(3) 0.004(3) -0.003(3)
C14b C 0.179(5) 0.160(5) 0.078(5) -0.021(3) -0.016(3) -0.078(3)
C15b C 0.063(5) 0.186(5) 0.160(4) 0.002(3) 0.078(4) -0.013(3)
C16b C 0.187(5) 0.193(5) 0.032(4) 0.001(3) 0.045(4) -0.011(3)
C17b C 0.112(5) 0.106(5) 0.191(4) 0.083(3) 0.029(4) -0.019(3)
C18b C 0.183(5) 0.103(5) 0.116(4) -0.003(3) 0.019(4) -0.088(3)
C19b C 0.094(5) 0.164(4) 0.149(4) -0.045(3) 0.082(4) 0.017(3)
C20b C 0.188(5) 0.172(4) 0.053(4) -0.011(3) 0.053(4) 0.046(3)
C21b C 0.162(5) 0.053(4) 0.193(4) 0.068(3) 0.014(4) 0.009(3)
C22b C 0.183(5) 0.047(4) 0.170(4) -0.017(3) 0.017(4) -0.060(3)
C23b C 0.096(5) 0.134(3) 0.187(5) -0.075(4) 0.049(4) 0.007(3)
C24b C 0.206(5) 0.148(3) 0.075(4) 0.010(3) 0.011(4) 0.079(3)
C25b C 0.179(5) 0.079(3) 0.168(4) 0.061(3) -0.009(4) 0.061(3)
C26b C 0.159(5) 0.067(3) 0.187(5) -0.064(4) 0.009(4) -0.042(3)
C27b C 0.151(6) 0.070(2) 0.187(5) -0.069(3) 0.038(5) 0.012(3)
C28b C 0.201(6) 0.080(2) 0.136(5) 0.013(3) 0.015(5) 0.079(3)
C29b C 0.109(6) 0.183(7) 0.137(4) 0.032(3) 0.093(5) -0.039(3)
C30b C 0.169(6) 0.185(7) 0.074(4) 0.018(3) 0.078(5) -0.050(3)
C31b C 0.128(6) 0.133(7) 0.166(4) 0.065(3) 0.068(5) -0.056(3)
C32b C 0.177(6) 0.132(7) 0.115(4) 0.032(3) 0.058(5) -0.083(3)
C33b C 0.171(6) 0.206(8) 0.080(4) 0.013(3) 0.093(5) -0.038(3)
C34b C 0.123(6) 0.204(8) 0.129(4) 0.020(3) 0.105(5) -0.033(3)
C35b C 0.187(6) 0.120(8) 0.144(4) 0.041(3) 0.058(5) -0.089(3)
C36b C 0.153(6) 0.121(8) 0.180(4) 0.070(3) 0.064(5) -0.065(3)
C37b C 0.187(5) 0.205(6) 0.058(4) -0.011(3) 0.081(4) 0.018(3)
C38b C 0.109(5) 0.200(6) 0.139(4) -0.023(3) 0.103(4) 0.006(3)
C39b C 0.201(5) 0.064(6) 0.174(4) 0.014(3) 0.031(4) -0.080(3)
C40b C 0.168(5) 0.068(6) 0.209(4) 0.076(3) 0.033(4) -0.030(3)
C41b C 0.159(5) 0.165(5) 0.105(4) -0.037(2) 0.086(4) 0.046(3)
C42b C 0.157(5) 0.165(5) 0.107(4) -0.038(2) 0.086(4) 0.045(3)
C43b C 0.195(5) 0.027(5) 0.200(4) 0.025(2) 0.026(4) -0.023(3)
C44b C 0.194(5) 0.027(5) 0.200(4) 0.026(2) 0.025(4) -0.022(3)
C45b C 0.191(6) 0.115(3) 0.113(5) -0.026(2) 0.051(5) 0.075(3)
C46b C 0.150(6) 0.109(3) 0.154(5) -0.060(2) 0.065(5) 0.046(3)
C47b C 0.187(6) 0.028(3) 0.194(5) -0.030(2) 0.026(5) 0.001(3)
C48b C 0.197(6) 0.033(3) 0.184(5) 0.018(2) 0.019(5) 0.040(3)
C49b C 0.185(6) 0.056(2) 0.164(5) -0.032(2) 0.039(6) 0.053(3)
C50b C 0.185(6) 0.056(2) 0.164(5) -0.032(2) 0.039(6) 0.053(3)
C51b C 0.102(7) 0.182(8) 0.187(5) 0.063(3) 0.082(5) -0.046(3)
C52b C 0.204(7) 0.184(8) 0.081(5) 0.017(3) 0.059(5) -0.082(3)
C53b C 0.212(6) 0.197(6) 0.055(6) -0.007(3) 0.006(4) -0.074(3)
C54b C 0.057(6) 0.195(6) 0.216(6) 0.063(3) 0.040(4) -0.020(3)
C55b C 0.204(5) 0.218(6) 0.030(5) 0.001(3) -0.016(3) -0.013(3)
C56b C 0.033(5) 0.208(6) 0.207(5) 0.003(3) 0.030(3) -0.014(3)
C57b C 0.182(5) 0.157(6) 0.102(5) -0.033(3) -0.023(3) -0.087(3)
C58b C 0.083(5) 0.162(6) 0.207(5) 0.086(3) -0.009(3) 0.008(3)
C59b C 0.212(5) 0.203(5) 0.033(5) 0.001(3) 0.025(3) 0.036(3)
C60b C 0.062(5) 0.191(5) 0.188(4) -0.040(3) 0.069(4) 0.000(3)
C61b C 0.188(5) 0.088(5) 0.157(4) -0.036(3) 0.001(4) -0.086(3)
C62b C 0.142(5) 0.097(5) 0.207(5) 0.092(3) 0.000(3) 0.018(3)
C63b C 0.206(5) 0.149(3) 0.074(4) 0.009(3) 0.012(4) 0.078(3)
C64b C 0.096(5) 0.135(3) 0.186(5) -0.074(4) 0.050(4) 0.008(3)
C65b C 0.160(5) 0.066(3) 0.187(5) -0.063(4) 0.009(4) -0.042(3)
C66b C 0.179(5) 0.078(3) 0.170(4) 0.062(3) -0.009(4) 0.060(3)
C67b C 0.173(4) 0.130(4) 0.106(4) 0.045(4) -0.026(3) 0.070(3)
C68b C 0.100(4) 0.116(4) 0.180(4) -0.074(4) 0.006(3) -0.028(3)
C69b C 0.075(3) 0.166(6) 0.154(4) -0.045(4) -0.034(3) -0.037(4)
C70b C 0.128(3) 0.176(6) 0.101(4) 0.040(3) -0.057(3) 0.034(4)
C71b C 0.127(4) 0.181(7) 0.105(5) -0.031(3) -0.054(3) -0.050(4)
C72b C 0.074(4) 0.185(7) 0.161(5) 0.049(3) -0.048(3) 0.014(4)
C73b C 0.150(4) 0.203(7) 0.066(5) 0.005(3) -0.058(3) -0.006(4)
C74b C 0.043(4) 0.196(7) 0.177(5) -0.002(3) -0.029(3) -0.014(4)

loop_
_atom_type_symbol
_atom_type_scat_dispersion_real
_atom_type_scat_dispersion_imag
_atom_type_scat_source
_atom_type_scat_Cromer_Mann_a1
_atom_type_scat_Cromer_Mann_b1
_atom_type_scat_Cromer_Mann_a2
_atom_type_scat_Cromer_Mann_b2
_atom_type_scat_Cromer_Mann_a3
_atom_type_scat_Cromer_Mann_b3
_atom_type_scat_Cromer_Mann_a4
_atom_type_scat_Cromer_Mann_b4
_atom_type_scat_Cromer_Mann_c
C 0.002 0.001 'International Tables Vol C Tables  4.2.6.8 and 6.1.1.4' 2.31 20.843901 1.02 10.2075 1.5886 0.5687 0.865 51.651199 0.2156
H 0.000 0.000 'International Tables Vol C Tables  4.2.6.8 and 6.1.1.4' 0.493002 10.5109 0.322912 26.1257 0.140191 3.14236 0.04081 57.799702 0.003038
N 0.005 0.003 'International Tables Vol C Tables  4.2.6.8 and 6.1.1.4' 12.2126 0.0057 3.1322 9.8933 2.0125 28.997499 1.1663 0.5826 -11.529
Co 0.339 0.819 'International Tables Vol C Tables  4.2.6.8 and 6.1.1.4' 12.2841 4.2791 7.3409 0.2784 4.0034 13.5359 2.3488 71.169197 1.0118
Ba -0.425 1.939 'International Tables Vol C Tables  4.2.6.8 and 6.1.1.4' 20.3361 3.216 19.297001 0.2756 10.888 20.2073 2.6959 167.201996 2.7731
Cl 0.128 0.132 'International Tables Vol C Tables  4.2.6.8 and 6.1.1.4' 11.4604 0.0104 7.1964 1.1662 6.2556 18.5194 1.6455 47.7784 -9.5574

loop_
_geom_angle_atom_site_label_1
_geom_angle_atom_site_label_2
_geom_angle_atom_site_label_3
_geom_angle_site_symmetry_1
_geom_angle_site_symmetry_3
_geom_angle
_geom_angle_publ_flag
N81a Co N81/1a . . 87.3(2) no
N81a Co N81/2a . . 174.1(2) no
N81a Co N81/3a . . 172.2(12) no
N81a Co N81/4a . . 92.6(2) no
N81a Co C82/4a . . 114.9(2) no
N81a Co N81/5a . . 93.6(8) no
N81a Co C82/5a . . 70.3(2) no
N81a Co N81/7a . . 86.3(8) no
N81a Co C64a . 2_655 79.0(2) no
N81a Co C34b . 2_655 86.8(2) no
N81a Co C38b . 2_655 95.1(3) no
N81/1a Co N81/2a . . 87.4(2) no
N81/1a Co N81/3a . . 86.3(8) no
N81/1a Co N81/4a . . 177.3(2) no
N81/1a Co C82/4a . . 157.5(2) no
N81/1a Co N81/5a . . 177.3(2) no
N81/1a Co C82/5a . . 157.4(2) no
N81/1a Co N81/7a . . 0 no
N81/1a Co C64a . 2_655 92.2(2) no
N81/1a Co C34b . 2_655 71.4(2) no
N81/1a Co C38b . 2_655 99.7(2) no
N81/2a Co N81/3a . . 0 no
N81/2a Co N81/4a . . 92.7(2) no
N81/2a Co C82/4a . . 70.3(2) no
N81/2a Co N81/5a . . 93.7(8) no
N81/2a Co C82/5a . . 115.0(2) no
N81/2a Co N81/7a . . 86.3(8) no
N81/2a Co C64a . 2_655 98.6(2) no
N81/2a Co C34b . 2_655 89.1(3) no
N81/2a Co C38b . 2_655 83.2(2) no
N81/3a Co N81/4a . . 93.7(8) no
N81/3a Co C82/4a . . 71.0(7) no
N81/3a Co N81/5a . . 93.7(8) no
N81/3a Co C82/5a . . 116.2(9) no
N81/3a Co N81/7a . . 86.3(8) no
N81/3a Co C64a . 2_655 98.6(2) no
N81/3a Co C34b . 2_655 89.1(3) no
N81/3a Co C38b . 2_655 83.5(3) no
N81/4a Co C82/4a . . 22.36(19) no
N81/4a Co N81/5a . . 0 no
N81/4a Co C82/5a . . 22.30(19) no
N81/4a Co N81/7a . . 177.3(2) no
N81/4a Co C64a . 2_655 85.1(2) no
N81/4a Co C34b . 2_655 105.9(2) no
N81/4a Co C38b . 2_655 77.7(2) no
C82/4a Co N81/5a . . 22.6(3) no
C82/4a Co C82/5a . . 44.6(2) no
C82/4a Co N81/7a . . 157.2(3) no
C82/4a Co C64a . 2_655 88.6(2) no
C82/4a Co C34b . 2_655 104.5(2) no
C82/4a Co C38b . 2_655 75.6(2) no
N81/5a Co C82/5a . . 22.6(3) no
N81/5a Co N81/7a . . 177.3(2) no
N81/5a Co C64a . 2_655 86.3(6) no
N81/5a Co C34b . 2_655 106.9(6) no
N81/5a Co C38b . 2_655 78.7(6) no
C82/5a Co N81/7a . . 157.1(3) no
C82/5a Co C64a . 2_655 81.2(2) no
C82/5a Co C34b . 2_655 103.6(2) no
C82/5a Co C38b . 2_655 80.3(2) no
N81/7a Co C64a . 2_655 91.0(6) no
N81/7a Co C34b . 2_655 70.4(5) no
N81/7a Co C38b . 2_655 98.6(6) no
Bab Baa C57a . . 120.6(8) no
Bab Baa C61a . . 93.6(7) no
Bab Baa C65a . . 82.4(4) no
Bab Baa C68a . . 95.1(5) no
Bab Baa C69a . . 124.3(6) no
Bab Baa C71a . . 141.3(7) no
Bab Baa C73a . . 169.0(7) no
Bab Baa C46b . . 129.1(6) no
Bab Baa C60b . . 100.9(5) no
Bab Baa C64b . . 129.6(6) no
Bab Baa C65b . . 169.0(7) no
Bab Baa C68b . . 144.5(6) no
Bab Baa C69b . . 119.0(6) no
Bab Baa C74b . . 93.1(5) no
C57a Baa C61a . . 27.9(5) no
C57a Baa C65a . . 50.0(4) no
C57a Baa C68a . . 60.3(4) no
C57a Baa C69a . . 53.1(4) no
C57a Baa C71a . . 30.3(5) no
C57a Baa C73a . . 48.4(5) no
C61a Baa C65a . . 28.0(3) no
C61a Baa C68a . . 50.3(3) no
C61a Baa C69a . . 60.2(4) no
C61a Baa C71a . . 51.3(5) no
C61a Baa C73a . . 75.5(6) no
C65a Baa C68a . . 27.9(4) no
C65a Baa C69a . . 50.9(5) no
C65a Baa C71a . . 59.6(5) no
C65a Baa C73a . . 89.2(6) no
C68a Baa C69a . . 29.7(5) no
C68a Baa C71a . . 52.4(5) no
C68a Baa C73a . . 80.3(6) no
C69a Baa C71a . . 30.1(4) no
C69a Baa C73a . . 52.6(5) no
C71a Baa C73a . . 29.9(4) no
C46b Baa C60b . . 45.9(4) no
C46b Baa C64b . . 29.0(3) no
C46b Baa C65b . . 56.9(5) no
C46b Baa C68b . . 52.4(4) no
C46b Baa C69b . . 81.0(5) no
C46b Baa C74b . . 87.9(5) no
C60b Baa C64b . . 28.7(5) no
C60b Baa C65b . . 77.2(5) no
C60b Baa C68b . . 52.2(4) no
C60b Baa C69b . . 59.9(3) no
C60b Baa C74b . . 48.9(3) no
C64b Baa C65b . . 49.9(5) no
C64b Baa C68b . . 30.4(3) no
C64b Baa C69b . . 53.5(4) no
C64b Baa C74b . . 59.5(5) no
C65b Baa C68b . . 28.5(4) no
C65b Baa C69b . . 51.0(5) no
C65b Baa C74b . . 77.9(5) no
C68b Baa C69b . . 31.3(5) no
C68b Baa C74b . . 52.5(5) no
C69b Baa C74b . . 28.7(5) no
Baa Bab C17a . . 114.1(6) no
Baa Bab C21a . . 124.3(6) no
Baa Bab C25a . . 151.9(5) no
Baa Bab C28a . . 141.1(5) no
Baa Bab C43a . . 99.3(5) no
Baa Bab C47a . . 93.4(5) no
Baa Bab C50a . . 110.8(5) no
Baa Bab C36b . . 128.8(5) no
Baa Bab C40b . . 148.6(5) no
Baa Bab C44b . . 176.9(6) no
Baa Bab C48b . . 147.7(6) no
Baa Bab C58b . . 100.0(5) no
Baa Bab C62b . . 126.8(5) no
Baa Bab C66b . . 127.0(6) no
C17a Bab C21a . . 29.4(3) no
C17a Bab C25a . . 51.4(5) no
C17a Bab C28a . . 81.3(6) no
C17a Bab C43a . . 50.9(4) no
C17a Bab C47a . . 80.4(4) no
C17a Bab C50a . . 95.0(6) no
C21a Bab C25a . . 30.8(4) no
C21a Bab C28a . . 55.5(5) no
C21a Bab C43a . . 30.4(5) no
C21a Bab C47a . . 54.8(5) no
C21a Bab C50a . . 65.6(5) no
C25a Bab C28a . . 30.9(4) no
C25a Bab C43a . . 52.6(5) no
C25a Bab C47a . . 62.2(5) no
C25a Bab C50a . . 54.6(5) no
C28a Bab C43a . . 62.2(5) no
C28a Bab C47a . . 52.9(5) no
C28a Bab C50a . . 30.4(5) no
C43a Bab C47a . . 30.2(3) no
C43a Bab C50a . . 53.7(2) no
C47a Bab C50a . . 30.1(3) no
C36b Bab C40b . . 29.2(4) no
C36b Bab C44b . . 52.4(3) no
C36b Bab C48b . . 77.2(3) no
C36b Bab C58b . . 59.5(4) no
C36b Bab C62b . . 52.7(4) no
C36b Bab C66b . . 77.8(6) no
C40b Bab C44b . . 30.6(2) no
C40b Bab C48b . . 48.7(4) no
C40b Bab C58b . . 52.1(5) no
C40b Bab C62b . . 31.1(3) no
C40b Bab C66b . . 49.8(4) no
C44b Bab C48b . . 29.2(3) no
C44b Bab C58b . . 77.6(6) no
C44b Bab C62b . . 50.2(5) no
C44b Bab C66b . . 49.2(4) no
C48b Bab C58b . . 75.5(5) no
C48b Bab C62b . . 48.4(4) no
C48b Bab C66b . . 29.0(3) no
C58b Bab C62b . . 28.4(5) no
C58b Bab C66b . . 50.5(4) no
C62b Bab C66b . . 29.7(3) no
C92a C91a C93a 2_654 . 60.5(10) no
C92a C91a C93a 2_654 2_654 30.6(10) no
C93a C91a C93a . 2_654 90.4(13) no
C93a C91a C93a 2_654 . 90.4(13) no
C92b C91b C92b . 2_654 97.8(13) no
C92b C91b C93b . . 37.6(10) no
C92b C91b C92b 2_654 . 97.8(13) no
C92b C91b C93b 2_654 . 61.9(10) no
C91a C92a C92a 2_654 2_654 22.3(8) no
C91a C92a C93a 2_654 . 57.1(15) no
C91a C92a C93a 2_654 2_654 52.0(10) no
C92a C92a C93a 2_654 . 78.3(16) no
C92a C92a C93a 2_654 2_654 30.9(9) no
C93a C92a C93a . 2_654 109.1(18) no
C93a C92a C93a 2_654 . 109.1(18) no
C91b C92b C91b . 2_654 79.8(12) no
C91b C92b C93b . . 86.1(16) no
C91b C92b C93b . 2_654 19.9(9) no
C91b C92b C91b 2_654 . 79.8(12) no
C91b C92b C93b 2_654 . 8.6(13) no
C91b C92b C93b 2_654 2_654 61.4(10) no
C93b C92b C93b . 2_654 69.4(14) no
C93b C92b C93b 2_654 . 69.4(14) no
C91a C93a C91a . 2_654 88.3(12) no
C91a C93a C92a . . 9.7(12) no
C91a C93a C92a . 2_654 66.9(10) no
C91a C93a C91a 2_654 . 88.3(12) no
C91a C93a C92a 2_654 . 92.3(18) no
C91a C93a C92a 2_654 2_654 21.7(9) no
C92a C93a C92a . 2_654 70.8(16) no
C92a C93a C92a 2_654 . 70.8(16) no
C91b C93b C92b . . 54.6(12) no
C91b C93b C92b . 2_654 56.7(10) no
C91b C93b C93b . 2_654 21.1(8) no
C92b C93b C92b . 2_654 108.7(16) no
C92b C93b C93b . 2_654 74.5(14) no
C92b C93b C92b 2_654 . 108.7(16) no
C92b C93b C93b 2_654 2_654 36.4(9) no
C95 C94 C96 . . 34.9(12) no
C95 C94 C98 . . 90.3(13) no
C95 C94 C99 . . 115.6(16) no
C96 C94 C98 . . 55.6(6) no
C96 C94 C99 . . 82.2(11) no
C98 C94 C99 . . 25.8(9) no
C94 C95 C96 . . 120.0(18) no
C94 C95 C97 . . 98.4(14) no
C94 C95 C98 . . 63.6(12) no
C94 C95 C99 . . 36.2(11) no
C96 C95 C97 . . 23.3(8) no
C96 C95 C98 . . 57.8(9) no
C96 C95 C99 . . 85.3(11) no
C97 C95 C98 . . 34.8(6) no
C97 C95 C99 . . 62.4(7) no
C98 C95 C99 . . 27.6(6) no
C94 C96 C95 . . 25.1(8) no
C94 C96 C97 . . 98.1(14) no
C94 C96 C98 . . 61.6(7) no
C94 C96 C99 . . 33.5(6) no
C95 C96 C97 . . 120.6(19) no
C95 C96 C98 . . 85.9(11) no
C95 C96 C99 . . 58.0(9) no
C97 C96 C98 . . 37.4(11) no
C97 C96 C99 . . 64.9(12) no
C98 C96 C99 . . 28.1(6) no
C95 C97 C96 . . 35.2(12) no
C95 C97 C98 . . 83.6(10) no
C95 C97 C99 . . 56.4(7) no
C96 C97 C98 . . 116.2(15) no
C96 C97 C99 . . 89.9(13) no
C98 C97 C99 . . 27.3(8) no
C94 C98 C95 . . 26.1(6) no
C94 C98 C96 . . 62.0(7) no
C94 C98 C97 . . 87.7(10) no
C94 C98 C99 . . 30.9(10) no
C95 C98 C96 . . 36.3(6) no
C95 C98 C97 . . 61.6(9) no
C95 C98 C99 . . 56.8(11) no
C96 C98 C97 . . 26.4(8) no
C96 C98 C99 . . 92.9(12) no
C97 C98 C99 . . 118.4(16) no
C94 C99 C95 . . 28.2(9) no
C94 C99 C96 . . 64.3(10) no
C94 C99 C97 . . 89.2(11) no
C94 C99 C98 . . 123.3(16) no
C95 C99 C96 . . 36.7(7) no
C95 C99 C97 . . 61.2(7) no
C95 C99 C98 . . 95.5(13) no
C96 C99 C97 . . 24.5(6) no
C96 C99 C98 . . 59.0(11) no
C97 C99 C98 . . 34.4(10) no
Co N81a C82a . . 128.7(5) no
Co N81a C83a . . 165.2(4) no
Co N81a C84a . . 103.8(3) no
Co N81a N81/1a . . 47.67(17) no
Co N81a N81/4a . . 42.36(16) no
Co N81a N81/5a . . 41.3(7) no
Co N81a C82/5a . . 70.0(2) no
Co N81a C84/5a . . 98.6(3) no
Co N81a C82/6a . . 123.5(5) no
Co N81a C83/6a . . 160.0(4) no
Co N81a C84/6a . . 97.4(8) no
Co N81a N81/7a . . 48.7(7) no
Co N81a C82/7a . . 75.3(2) no
C82a N81a C83a . . 36.8(7) no
C82a N81a C84a . . 25.0(7) no
C82a N81a N81/1a . . 81.1(9) no
C82a N81a N81/4a . . 170.8(9) no
C82a N81a N81/5a . . 170.8(9) no
C82a N81a C82/5a . . 161.0(8) no
C82a N81a C84/5a . . 132.7(7) no
C82a N81a C82/6a . . 107.7(8) no
C82a N81a C83/6a . . 70.9(7) no
C82a N81a C84/6a . . 132.7(7) no
C82a N81a N81/7a . . 81.1(9) no
C82a N81a C82/7a . . 53.4(8) no
C83a N81a C84a . . 61.8(6) no
C83a N81a N81/1a . . 117.8(9) no
C83a N81a N81/4a . . 151.8(9) no
C83a N81a N81/5a . . 151.8(9) no
C83a N81a C82/5a . . 124.3(8) no
C83a N81a C84/5a . . 95.9(6) no
C83a N81a C82/6a . . 70.9(7) no
C83a N81a C83/6a . . 34.2(7) no
C83a N81a C84/6a . . 95.9(6) no
C83a N81a N81/7a . . 117.8(9) no
C83a N81a C82/7a . . 90.2(7) no
C84a N81a N81/1a . . 56.1(5) no
C84a N81a N81/4a . . 146.1(5) no
C84a N81a N81/5a . . 146.1(5) no
C84a N81a C82/5a . . 173.3(4) no
C84a N81a C84/5a . . 157.7(3) no
C84a N81a C82/6a . . 132.7(7) no
C84a N81a C83/6a . . 95.9(6) no
C84a N81a C84/6a . . 157.7(3) no
C84a N81a N81/7a . . 56.1(5) no
C84a N81a C82/7a . . 28.4(3) no
N81/1a N81a N81/4a . . 90 no
N81/1a N81a N81/5a . . 90 no
N81/1a N81a C82/5a . . 117.6(4) no
N81/1a N81a C84/5a . . 146.1(5) no
N81/1a N81a C82/6a . . 170.8(9) no
N81/1a N81a C83/6a . . 151.8(9) no
N81/1a N81a C84/6a . . 146.1(5) no
N81/1a N81a N81/7a . . 0 no
N81/1a N81a C82/7a . . 27.7(4) no
N81/4a N81a N81/5a . . 0 no
N81/4a N81a C82/5a . . 27.7(4) no
N81/4a N81a C84/5a . . 56.1(5) no
N81/4a N81a C82/6a . . 81.1(9) no
N81/4a N81a C83/6a . . 117.8(9) no
N81/4a N81a C84/6a . . 56.1(5) no
N81/4a N81a N81/7a . . 90 no
N81/4a N81a C82/7a . . 117.6(4) no
N81/5a N81a C82/5a . . 27.7(4) no
N81/5a N81a C84/5a . . 56.1(5) no
N81/5a N81a C82/6a . . 81.1(9) no
N81/5a N81a C83/6a . . 117.8(9) no
N81/5a N81a C84/6a . . 56.1(5) no
N81/5a N81a N81/7a . . 90 no
N81/5a N81a C82/7a . . 117.6(4) no
C82/5a N81a C84/5a . . 28.4(3) no
C82/5a N81a C82/6a . . 53.4(8) no
C82/5a N81a C83/6a . . 90.2(7) no
C82/5a N81a C84/6a . . 28.4(3) no
C82/5a N81a N81/7a . . 117.6(4) no
C82/5a N81a C82/7a . . 145.2(3) no
C84/5a N81a C82/6a . . 25.0(7) no
C84/5a N81a C83/6a . . 61.8(6) no
C84/5a N81a C84/6a . . 0 no
C84/5a N81a N81/7a . . 146.1(5) no
C84/5a N81a C82/7a . . 173.3(4) no
C82/6a N81a C83/6a . . 36.8(7) no
C82/6a N81a C84/6a . . 25.0(7) no
C82/6a N81a N81/7a . . 170.8(9) no
C82/6a N81a C82/7a . . 161.0(8) no
C83/6a N81a C84/6a . . 61.8(6) no
C83/6a N81a N81/7a . . 151.8(9) no
C83/6a N81a C82/7a . . 124.3(7) no
C84/6a N81a N81/7a . . 146.1(5) no
C84/6a N81a C82/7a . . 173.3(4) no
N81/7a N81a C82/7a . . 27.7(4) no
N81a C82a C83a . . 108.5(15) no
N81a C82a C84a . . 130.3(8) no
N81a C82a C85a . . 137.7(11) no
N81a C82a N81/1a . . 71.2(7) no
N81a C82a C82/6a . . 36.2(7) no
N81a C82a C83/6a . . 73.8(10) no
N81a C82a N81/7a . . 71.2(7) no
N81a C82a C82/7a . . 98.9(7) no
C83a C82a C84a . . 121.2(12) no
C83a C82a C85a . . 29.1(4) no
C83a C82a N81/1a . . 176.7(5) no
C83a C82a C82/6a . . 72.3(10) no
C83a C82a C83/6a . . 34.8(4) no
C83a C82a N81/7a . . 176.7(5) no
C83a C82a C82/7a . . 152.2(6) no
C84a C82a C85a . . 91.9(8) no
C84a C82a N81/1a . . 59.1(6) no
C84a C82a C82/6a . . 166.4(6) no
C84a C82a C83/6a . . 155.8(8) no
C84a C82a N81/7a . . 59.1(6) no
C84a C82a C82/7a . . 31.4(5) no
C85a C82a N81/1a . . 150.8(9) no
C85a C82a C82/6a . . 101.5(6) no
C85a C82a C83/6a . . 63.9(6) no
C85a C82a N81/7a . . 150.8(9) no
C85a C82a C82/7a . . 123.2(4) no
N81/1a C82a C82/6a . . 107.4(6) no
N81/1a C82a C83/6a . . 144.9(8) no
N81/1a C82a N81/7a . . 0 no
N81/1a C82a C82/7a . . 27.7(5) no
C82/6a C82a C83/6a . . 37.7(5) no
C82/6a C82a N81/7a . . 107.4(6) no
C82/6a C82a C82/7a . . 135.0(6) no
C83/6a C82a N81/7a . . 144.9(8) no
C83/6a C82a C82/7a . . 172.1(8) no
N81/7a C82a C82/7a . . 27.7(5) no
N81a C83a C82a . . 34.7(9) no
N81a C83a C84a . . 63.6(6) no
N81a C83a C85a . . 157.7(13) no
N81a C83a C86a . . 134.5(5) no
N81a C83a C82/6a . . 35.2(6) no
N81a C83a C83/6a . . 72.9(7) no
N81a C83a C85/6a . . 99.8(8) no
C82a C83a C84a . . 28.9(9) no
C82a C83a C85a . . 123.4(6) no
C82a C83a C86a . . 110.6(10) no
C82a C83a C82/6a . . 69.9(4) no
C82a C83a C83/6a . . 107.7(11) no
C82a C83a C85/6a . . 134.6(5) no
C84a C83a C85a . . 94.1(11) no
C84a C83a C86a . . 87.2(7) no
C84a C83a C82/6a . . 98.8(5) no
C84a C83a C83/6a . . 136.5(6) no
C84a C83a C85/6a . . 163.3(7) no
C85a C83a C86a . . 35.5(4) no
C85a C83a C82/6a . . 167.0(11) no
C85a C83a C83/6a . . 129.4(10) no
C85a C83a C85/6a . . 102.5(8) no
C86a C83a C82/6a . . 143.4(5) no
C86a C83a C83/6a . . 125.8(7) no
C86a C83a C85/6a . . 105.2(5) no
C82/6a C83a C83/6a . . 37.7(5) no
C82/6a C83a C85/6a . . 64.6(6) no
C83/6a C83a C85/6a . . 26.9(4) no
N81a C84a C82a . . 24.7(5) no
N81a C84a C83a . . 54.6(5) no
N81a C84a N81/1a . . 67.8(6) no
N81a C84a N81/7a . . 67.8(6) no
N81a C84a C82/7a . . 92.5(10) no
N81a C84a C83/7a . . 122.4(5) no
C82a C84a C83a . . 30.0(5) no
C82a C84a N81/1a . . 92.5(8) no
C82a C84a N81/7a . . 92.5(8) no
C82a C84a C82/7a . . 117.1(13) no
C82a C84a C83/7a . . 146.9(8) no
C83a C84a N81/1a . . 122.4(9) no
C83a C84a N81/7a . . 122.4(9) no
C83a C84a C82/7a . . 146.9(13) no
C83a C84a C83/7a . . 174.1(6) no
N81/1a C84a N81/7a . . 0 no
N81/1a C84a C82/7a . . 24.7(9) no
N81/1a C84a C83/7a . . 54.6(6) no
N81/7a C84a C82/7a . . 24.7(9) no
N81/7a C84a C83/7a . . 54.6(6) no
C82/7a C84a C83/7a . . 30.0(9) no
C82a C85a C83a . . 27.8(7) no
C82a C85a C86a . . 102.6(5) no
C82a C85a C83/6a . . 51.6(5) no
C83a C85a C86a . . 109.8(8) no
C83a C85a C83/6a . . 23.9(3) no
C86a C85a C83/6a . . 111.6(9) no
C83a C86a C85a . . 34.7(6) no
C3a C1a C4a . . 90 no
C3a C1a C5a . . 144.1(8) no
C3a C1a C8a . . 117.3(5) no
C3a C1a C9a . . 62.1(4) no
C3a C1a C10a . . 36.5(5) no
C3a C1a C11a . . 72.4(7) no
C3a C1a C13a . . 36.4(5) no
C3a C1a C15a . . 96.9(5) no
C3a C1a C19a . . 121.4(6) no
C3a C1a C23a . . 140.2(8) no
C4a C1a C5a . . 60.0(6) no
C4a C1a C8a . . 29.4(5) no
C4a C1a C9a . . 30.4(5) no
C4a C1a C10a . . 60.2(7) no
C4a C1a C11a . . 142.7(9) no
C4a C1a C13a . . 119.7(4) no
C4a C1a C15a . . 130.8(9) no
C4a C1a C19a . . 108.4(7) no
C4a C1a C23a . . 84.3(6) no
C5a C1a C8a . . 30.7(6) no
C5a C1a C9a . . 90.4(7) no
C5a C1a C10a . . 120.2(9) no
C5a C1a C11a . . 118.8(16) no
C5a C1a C13a . . 143.1(13) no
C5a C1a C15a . . 90.0(11) no
C5a C1a C19a . . 59.5(9) no
C5a C1a C23a . . 30.0(8) no
C8a C1a C9a . . 59.7(5) no
C8a C1a C10a . . 89.6(7) no
C8a C1a C11a . . 137.8(14) no
C8a C1a C13a . . 138.1(7) no
C8a C1a C15a . . 112.6(10) no
C8a C1a C19a . . 84.2(7) no
C8a C1a C23a . . 56.7(6) no
C9a C1a C10a . . 29.9(6) no
C9a C1a C11a . . 130.2(7) no
C9a C1a C13a . . 96.5(5) no
C9a C1a C15a . . 139.7(7) no
C9a C1a C19a . . 131.9(8) no
C9a C1a C23a . . 113.2(7) no
C10a C1a C11a . . 108.9(10) no
C10a C1a C13a . . 72.9(7) no
C10a C1a C15a . . 131.8(7) no
C10a C1a C19a . . 146.7(10) no
C10a C1a C23a . . 140.8(10) no
C11a C1a C13a . . 36.0(7) no
C11a C1a C15a . . 28.9(9) no
C11a C1a C19a . . 59.4(10) no
C11a C1a C23a . . 88.8(12) no
C13a C1a C15a . . 61.9(6) no
C13a C1a C19a . . 90.2(7) no
C13a C1a C23a . . 117.4(8) no
C15a C1a C19a . . 30.5(5) no
C15a C1a C23a . . 60.0(6) no
C19a C1a C23a . . 29.5(4) no
C3a C2a C4a . . 90 no
C3a C2a C6a . . 60.0(5) no
C3a C2a C7a . . 29.4(3) no
C3a C2a C9a . . 60.2(5) no
C3a C2a C10a . . 30.4(3) no
C3a C2a C12a . . 142.7(13) no
C3a C2a C14a . . 119.7(7) no
C3a C2a C16a . . 130.8(7) no
C3a C2a C20a . . 108.4(4) no
C3a C2a C24a . . 84.3(4) no
C4a C2a C6a . . 144.1(10) no
C4a C2a C7a . . 117.3(5) no
C4a C2a C9a . . 36.5(8) no
C4a C2a C10a . . 62.1(5) no
C4a C2a C12a . . 72.4(8) no
C4a C2a C14a . . 36.4(5) no
C4a C2a C16a . . 96.9(8) no
C4a C2a C20a . . 121.4(10) no
C4a C2a C24a . . 140.2(11) no
C6a C2a C7a . . 30.7(5) no
C6a C2a C9a . . 120.2(8) no
C6a C2a C10a . . 90.4(6) no
C6a C2a C12a . . 118.8(11) no
C6a C2a C14a . . 143.1(15) no
C6a C2a C16a . . 90.0(9) no
C6a C2a C20a . . 59.5(8) no
C6a C2a C24a . . 30.0(7) no
C7a C2a C9a . . 89.6(6) no
C7a C2a C10a . . 59.7(4) no
C7a C2a C12a . . 137.8(11) no
C7a C2a C14a . . 138.1(9) no
C7a C2a C16a . . 112.6(6) no
C7a C2a C20a . . 84.2(4) no
C7a C2a C24a . . 56.7(4) no
C9a C2a C10a . . 29.8(5) no
C9a C2a C12a . . 108.9(12) no
C9a C2a C14a . . 72.9(9) no
C9a C2a C16a . . 131.8(14) no
C9a C2a C20a . . 146.7(14) no
C9a C2a C24a . . 140.8(8) no
C10a C2a C12a . . 130.2(11) no
C10a C2a C14a . . 96.5(6) no
C10a C2a C16a . . 139.7(10) no
C10a C2a C20a . . 131.9(6) no
C10a C2a C24a . . 113.2(4) no
C12a C2a C14a . . 36.0(6) no
C12a C2a C16a . . 28.9(5) no
C12a C2a C20a . . 59.4(6) no
C12a C2a C24a . . 88.8(8) no
C14a C2a C16a . . 61.9(6) no
C14a C2a C20a . . 90.2(7) no
C14a C2a C24a . . 117.4(9) no
C16a C2a C20a . . 30.5(4) no
C16a C2a C24a . . 60.0(5) no
C20a C2a C24a . . 29.5(4) no
C1a C3a C2a . . 90 no
C1a C3a C6a . . 117.3(6) no
C1a C3a C7a . . 144.1(12) no
C1a C3a C9a . . 62.1(4) no
C1a C3a C10a . . 36.5(7) no
C1a C3a C11a . . 36.4(4) no
C1a C3a C13a . . 72.4(8) no
C1a C3a C17a . . 96.9(7) no
C1a C3a C21a . . 121.4(9) no
C1a C3a C25a . . 140.2(11) no
C2a C3a C6a . . 29.4(3) no
C2a C3a C7a . . 60.0(5) no
C2a C3a C9a . . 30.4(3) no
C2a C3a C10a . . 60.2(5) no
C2a C3a C11a . . 119.7(8) no
C2a C3a C13a . . 142.7(14) no
C2a C3a C17a . . 130.8(8) no
C2a C3a C21a . . 108.4(5) no
C2a C3a C25a . . 84.3(4) no
C6a C3a C7a . . 30.7(5) no
C6a C3a C9a . . 59.7(4) no
C6a C3a C10a . . 89.6(6) no
C6a C3a C11a . . 138.1(10) no
C6a C3a C13a . . 137.8(11) no
C6a C3a C17a . . 112.6(6) no
C6a C3a C21a . . 84.2(4) no
C6a C3a C25a . . 56.7(4) no
C7a C3a C9a . . 90.4(6) no
C7a C3a C10a . . 120.2(8) no
C7a C3a C11a . . 143.1(14) no
C7a C3a C13a . . 118.8(10) no
C7a C3a C17a . . 90.0(8) no
C7a C3a C21a . . 59.5(7) no
C7a C3a C25a . . 30.0(6) no
C9a C3a C10a . . 29.9(4) no
C9a C3a C11a . . 96.5(6) no
C9a C3a C13a . . 130.2(12) no
C9a C3a C17a . . 139.7(11) no
C9a C3a C21a . . 131.9(7) no
C9a C3a C25a . . 113.2(5) no
C10a C3a C11a . . 72.9(8) no
C10a C3a C13a . . 108.9(11) no
C10a C3a C17a . . 131.8(13) no
C10a C3a C21a . . 146.7(14) no
C10a C3a C25a . . 140.8(9) no
C11a C3a C13a . . 36.0(6) no
C11a C3a C17a . . 61.9(5) no
C11a C3a C21a . . 90.2(6) no
C11a C3a C25a . . 117.4(8) no
C13a C3a C17a . . 28.9(5) no
C13a C3a C21a . . 59.4(6) no
C13a C3a C25a . . 88.8(7) no
C17a C3a C21a . . 30.5(3) no
C17a C3a C25a . . 60.0(4) no
C21a C3a C25a . . 29.5(4) no
C1a C4a C2a . . 90 no
C1a C4a C5a . . 29.4(5) no
C1a C4a C8a . . 60.0(7) no
C1a C4a C9a . . 60.2(6) no
C1a C4a C10a . . 30.4(5) no
C1a C4a C12a . . 119.7(5) no
C1a C4a C14a . . 142.7(8) no
C1a C4a C18a . . 130.8(8) no
C1a C4a C22a . . 108.4(7) no
C1a C4a C26a . . 84.3(6) no
C2a C4a C5a . . 117.3(5) no
C2a C4a C8a . . 144.1(7) no
C2a C4a C9a . . 36.5(6) no
C2a C4a C10a . . 62.1(5) no
C2a C4a C12a . . 36.4(5) no
C2a C4a C14a . . 72.4(8) no
C2a C4a C18a . . 96.9(6) no
C2a C4a C22a . . 121.4(7) no
C2a C4a C26a . . 140.2(8) no
C5a C4a C8a . . 30.7(7) no
C5a C4a C9a . . 89.6(7) no
C5a C4a C10a . . 59.7(5) no
C5a C4a C12a . . 138.1(6) no
C5a C4a C14a . . 137.8(14) no
C5a C4a C18a . . 112.6(9) no
C5a C4a C22a . . 84.2(7) no
C5a C4a C26a . . 56.7(6) no
C8a C4a C9a . . 120.2(9) no
C8a C4a C10a . . 90.4(7) no
C8a C4a C12a . . 143.1(14) no
C8a C4a C14a . . 118.8(17) no
C8a C4a C18a . . 90.0(12) no
C8a C4a C22a . . 59.5(10) no
C8a C4a C26a . . 30.0(9) no
C9a C4a C10a . . 29.8(6) no
C9a C4a C12a . . 72.9(7) no
C9a C4a C14a . . 108.9(10) no
C9a C4a C18a . . 131.8(7) no
C9a C4a C22a . . 146.7(10) no
C9a C4a C26a . . 140.8(8) no
C10a C4a C12a . . 96.5(6) no
C10a C4a C14a . . 130.2(7) no
C10a C4a C18a . . 139.7(6) no
C10a C4a C22a . . 131.9(7) no
C10a C4a C26a . . 113.2(6) no
C12a C4a C14a . . 36.0(7) no
C12a C4a C18a . . 61.9(6) no
C12a C4a C22a . . 90.2(7) no
C12a C4a C26a . . 117.4(9) no
C14a C4a C18a . . 28.9(9) no
C14a C4a C22a . . 59.4(10) no
C14a C4a C26a . . 88.8(12) no
C18a C4a C22a . . 30.5(4) no
C18a C4a C26a . . 60.0(6) no
C22a C4a C26a . . 29.5(4) no
C1a C5a C4a . . 90.6(9) no
C1a C5a C8a . . 120.0(12) no
C1a C5a C9a . . 60.2(7) no
C1a C5a C10a . . 30.4(6) no
C1a C5a C11a . . 31.2(8) no
C1a C5a C15a . . 60.9(8) no
C1a C5a C19a . . 91.7(8) no
C1a C5a C23a . . 120.9(10) no
C1a C5a C26a . . 144.8(7) no
C1a C5a C27a . . 146.2(10) no
C4a C5a C8a . . 29.4(8) no
C4a C5a C9a . . 30.4(5) no
C4a C5a C10a . . 60.2(5) no
C4a C5a C11a . . 112.8(6) no
C4a C5a C15a . . 131.6(4) no
C4a C5a C19a . . 139.6(7) no
C4a C5a C23a . . 130.8(11) no
C4a C5a C26a . . 61.6(6) no
C4a C5a C27a . . 96.2(7) no
C8a C5a C9a . . 59.7(9) no
C8a C5a C10a . . 89.6(9) no
C8a C5a C11a . . 139.1(8) no
C8a C5a C15a . . 144.5(9) no
C8a C5a C19a . . 130.2(14) no
C8a C5a C23a . . 108.3(15) no
C8a C5a C26a . . 35.6(10) no
C8a C5a C27a . . 71.7(11) no
C9a C5a C10a . . 29.8(4) no
C9a C5a C11a . . 84.8(6) no
C9a C5a C15a . . 109.7(5) no
C9a C5a C19a . . 133.1(5) no
C9a C5a C23a . . 146.4(8) no
C9a C5a C26a . . 90.2(5) no
C9a C5a C27a . . 121.4(6) no
C10a C5a C11a . . 57.2(5) no
C10a C5a C15a . . 85.5(5) no
C10a C5a C19a . . 114.8(5) no
C10a C5a C23a . . 141.5(7) no
C10a C5a C26a . . 118.3(5) no
C10a C5a C27a . . 141.6(6) no
C11a C5a C15a . . 29.7(6) no
C11a C5a C19a . . 60.5(6) no
C11a C5a C23a . . 89.7(7) no
C11a C5a C26a . . 139.1(7) no
C11a C5a C27a . . 118.3(8) no
C15a C5a C19a . . 30.7(5) no
C15a C5a C23a . . 60.0(6) no
C15a C5a C26a . . 120.7(9) no
C15a C5a C27a . . 90.9(7) no
C19a C5a C23a . . 29.2(6) no
C19a C5a C26a . . 96.5(9) no
C19a C5a C27a . . 62.3(6) no
C23a C5a C26a . . 72.7(9) no
C23a C5a C27a . . 36.6(7) no
C26a C5a C27a . . 36.1(5) no
C2a C6a C3a . . 90.6(6) no
C2a C6a C7a . . 120.0(8) no
C2a C6a C9a . . 30.4(5) no
C2a C6a C10a . . 60.2(5) no
C2a C6a C12a . . 31.2(8) no
C2a C6a C16a . . 60.9(8) no
C2a C6a C20a . . 91.7(10) no
C2a C6a C24a . . 120.9(13) no
C2a C6a C25a . . 144.8(11) no
C2a C6a C28a . . 146.2(16) no
C3a C6a C7a . . 29.4(5) no
C3a C6a C9a . . 60.2(4) no
C3a C6a C10a . . 30.4(3) no
C3a C6a C12a . . 112.8(6) no
C3a C6a C16a . . 131.6(8) no
C3a C6a C20a . . 139.6(10) no
C3a C6a C24a . . 130.8(9) no
C3a C6a C25a . . 61.6(4) no
C3a C6a C28a . . 96.2(5) no
C7a C6a C9a . . 89.6(6) no
C7a C6a C10a . . 59.7(5) no
C7a C6a C12a . . 139.1(11) no
C7a C6a C16a . . 144.5(14) no
C7a C6a C20a . . 130.2(11) no
C7a C6a C24a . . 108.3(9) no
C7a C6a C25a . . 35.6(6) no
C7a C6a C28a . . 71.7(6) no
C9a C6a C10a . . 29.8(3) no
C9a C6a C12a . . 57.2(4) no
C9a C6a C16a . . 85.5(6) no
C9a C6a C20a . . 114.8(8) no
C9a C6a C24a . . 141.5(14) no
C9a C6a C25a . . 118.3(5) no
C9a C6a C28a . . 141.6(9) no
C10a C6a C12a . . 84.8(5) no
C10a C6a C16a . . 109.7(6) no
C10a C6a C20a . . 133.1(9) no
C10a C6a C24a . . 146.4(13) no
C10a C6a C25a . . 90.2(4) no
C10a C6a C28a . . 121.4(6) no
C12a C6a C16a . . 29.7(4) no
C12a C6a C20a . . 60.5(5) no
C12a C6a C24a . . 89.7(9) no
C12a C6a C25a . . 139.1(11) no
C12a C6a C28a . . 118.3(9) no
C16a C6a C20a . . 30.7(3) no
C16a C6a C24a . . 60.0(7) no
C16a C6a C25a . . 120.7(9) no
C16a C6a C28a . . 90.9(7) no
C20a C6a C24a . . 29.2(6) no
C20a C6a C25a . . 96.5(7) no
C20a C6a C28a . . 62.3(5) no
C24a C6a C25a . . 72.7(6) no
C24a C6a C28a . . 36.6(5) no
C25a C6a C28a . . 36.1(4) no
C2a C7a C3a . . 90.6(6) no
C2a C7a C6a . . 29.4(5) no
C2a C7a C9a . . 30.4(3) no
C2a C7a C10a . . 60.2(4) no
C2a C7a C13a . . 112.8(6) no
C2a C7a C17a . . 131.6(8) no
C2a C7a C21a . . 139.6(11) no
C2a C7a C24a . . 61.6(4) no
C2a C7a C25a . . 130.8(11) no
C2a C7a C28a . . 96.2(6) no
C3a C7a C6a . . 120.0(8) no
C3a C7a C9a . . 60.2(5) no
C3a C7a C10a . . 30.4(5) no
C3a C7a C13a . . 31.2(7) no
C3a C7a C17a . . 60.9(7) no
C3a C7a C21a . . 91.7(8) no
C3a C7a C24a . . 144.8(12) no
C3a C7a C25a . . 120.9(11) no
C3a C7a C28a . . 146.2(15) no
C6a C7a C9a . . 59.7(5) no
C6a C7a C10a . . 89.6(6) no
C6a C7a C13a . . 139.1(11) no
C6a C7a C17a . . 144.5(14) no
C6a C7a C21a . . 130.2(12) no
C6a C7a C24a . . 35.6(6) no
C6a C7a C25a . . 108.3(10) no
C6a C7a C28a . . 71.7(7) no
C9a C7a C10a . . 29.8(3) no
C9a C7a C13a . . 84.8(4) no
C9a C7a C17a . . 109.7(6) no
C9a C7a C21a . . 133.1(9) no
C9a C7a C24a . . 90.2(5) no
C9a C7a C25a . . 146.4(14) no
C9a C7a C28a . . 121.4(7) no
C10a C7a C13a . . 57.2(4) no
C10a C7a C17a . . 85.5(5) no
C10a C7a C21a . . 114.8(7) no
C10a C7a C24a . . 118.3(6) no
C10a C7a C25a . . 141.5(13) no
C10a C7a C28a . . 141.6(10) no
C13a C7a C17a . . 29.7(3) no
C13a C7a C21a . . 60.5(4) no
C13a C7a C24a . . 139.1(11) no
C13a C7a C25a . . 89.7(8) no
C13a C7a C28a . . 118.3(8) no
C17a C7a C21a . . 30.7(3) no
C17a C7a C24a . . 120.7(9) no
C17a C7a C25a . . 60.0(6) no
C17a C7a C28a . . 90.9(6) no
C17a C7a C18b . . 120.7(8) no
C21a C7a C24a . . 96.5(7) no
C21a C7a C25a . . 29.2(5) no
C21a C7a C28a . . 62.3(5) no
C24a C7a C25a . . 72.7(6) no
C24a C7a C28a . . 36.1(4) no
C25a C7a C28a . . 36.6(5) no
C1a C8a C4a . . 90.6(10) no
C1a C8a C5a . . 29.4(8) no
C1a C8a C9a . . 60.2(5) no
C1a C8a C10a . . 30.4(4) no
C1a C8a C14a . . 112.8(6) no
C1a C8a C18a . . 131.6(5) no
C1a C8a C22a . . 139.6(7) no
C1a C8a C23a . . 61.6(6) no
C1a C8a C26a . . 130.8(9) no
C1a C8a C27a . . 96.2(6) no
C4a C8a C5a . . 120.0(14) no
C4a C8a C9a . . 30.4(7) no
C4a C8a C10a . . 60.2(8) no
C4a C8a C14a . . 31.2(9) no
C4a C8a C18a . . 60.9(9) no
C4a C8a C22a . . 91.7(9) no
C4a C8a C23a . . 144.8(7) no
C4a C8a C26a . . 120.9(11) no
C4a C8a C27a . . 146.2(11) no
C5a C8a C9a . . 89.6(10) no
C5a C8a C10a . . 59.7(9) no
C5a C8a C14a . . 139.1(8) no
C5a C8a C18a . . 144.5(9) no
C5a C8a C22a . . 130.2(13) no
C5a C8a C23a . . 35.6(10) no
C5a C8a C26a . . 108.3(13) no
C5a C8a C27a . . 71.7(10) no
C9a C8a C10a . . 29.8(3) no
C9a C8a C14a . . 57.2(6) no
C9a C8a C18a . . 85.5(5) no
C9a C8a C22a . . 114.8(5) no
C9a C8a C23a . . 118.3(6) no
C9a C8a C26a . . 141.5(7) no
C9a C8a C27a . . 141.6(6) no
C10a C8a C14a . . 84.8(6) no
C10a C8a C18a . . 109.7(5) no
C10a C8a C22a . . 133.1(5) no
C10a C8a C23a . . 90.2(6) no
C10a C8a C26a . . 146.4(8) no
C10a C8a C27a . . 121.4(5) no
C14a C8a C18a . . 29.7(6) no
C14a C8a C22a . . 60.5(6) no
C14a C8a C23a . . 139.1(7) no
C14a C8a C26a . . 89.7(8) no
C14a C8a C27a . . 118.3(9) no
C18a C8a C22a . . 30.7(5) no
C18a C8a C23a . . 120.7(9) no
C18a C8a C26a . . 60.0(6) no
C18a C8a C27a . . 90.9(7) no
C22a C8a C23a . . 96.5(9) no
C22a C8a C26a . . 29.2(5) no
C22a C8a C27a . . 62.3(7) no
C23a C8a C26a . . 72.7(9) no
C23a C8a C27a . . 36.1(6) no
C26a C8a C27a . . 36.6(6) no
C85/3a C9a C1a 4_545 . 109.0(4) no
C85/3a C9a C2a 4_545 . 106.2(6) no
C85/3a C9a C3a 4_545 . 112.9(4) no
C85/3a C9a C4a 4_545 . 99.5(8) no
C85/3a C9a C5a 4_545 . 110.7(3) no
C85/3a C9a C6a 4_545 . 114.9(4) no
C85/3a C9a C7a 4_545 . 117.7(8) no
C85/3a C9a C8a 4_545 . 107.0(4) no
C85/3a C9a C10a 4_545 . 101.4(6) no
C85/3a C9a C12a 4_545 . 112.2(4) no
C85/3a C9a C14a 4_545 . 109.6(4) no
C1a C9a C2a . . 137.9(8) no
C1a C9a C3a . . 55.8(4) no
C1a C9a C4a . . 89.4(9) no
C1a C9a C5a . . 29.4(5) no
C1a C9a C6a . . 111.8(5) no
C1a C9a C7a . . 83.2(4) no
C1a C9a C8a . . 60.0(5) no
C1a C9a C10a . . 30.4(8) no
C1a C9a C12a . . 136.8(10) no
C1a C9a C14a . . 116.3(10) no
C2a C9a C3a . . 89.4(6) no
C2a C9a C4a . . 107.0(11) no
C2a C9a C5a . . 142.4(13) no
C2a C9a C6a . . 29.4(5) no
C2a C9a C7a . . 60.0(5) no
C2a C9a C8a . . 128.6(13) no
C2a C9a C10a . . 119.8(8) no
C2a C9a C12a . . 35.7(8) no
C2a C9a C14a . . 71.2(9) no
C3a C9a C4a . . 137.9(12) no
C3a C9a C5a . . 83.2(5) no
C3a C9a C6a . . 60.0(4) no
C3a C9a C7a . . 29.4(3) no
C3a C9a C8a . . 111.8(7) no
C3a C9a C10a . . 30.4(5) no
C3a C9a C12a . . 116.3(5) no
C3a C9a C14a . . 136.8(9) no
C4a C9a C5a . . 60.0(7) no
C4a C9a C6a . . 128.6(10) no
C4a C9a C7a . . 142.4(12) no
C4a C9a C8a . . 29.4(5) no
C4a C9a C10a . . 119.8(13) no
C4a C9a C12a . . 71.2(7) no
C4a C9a C14a . . 35.7(6) no
C5a C9a C6a . . 129.5(7) no
C5a C9a C7a . . 107.0(5) no
C5a C9a C8a . . 30.7(4) no
C5a C9a C10a . . 59.7(9) no
C5a C9a C12a . . 118.7(10) no
C5a C9a C14a . . 89.4(7) no
C6a C9a C7a . . 30.7(3) no
C6a C9a C8a . . 137.1(10) no
C6a C9a C10a . . 90.4(6) no
C6a C9a C12a . . 61.2(5) no
C6a C9a C14a . . 95.0(6) no
C7a C9a C8a . . 129.5(7) no
C7a C9a C10a . . 59.7(5) no
C7a C9a C12a . . 89.4(4) no
C7a C9a C14a . . 118.7(6) no
C8a C9a C10a . . 90.4(10) no
C8a C9a C12a . . 95.0(8) no
C8a C9a C14a . . 61.2(6) no
C10a C9a C12a . . 142.6(9) no
C10a C9a C14a . . 142.6(15) no
C12a C9a C14a . . 35.5(5) no
C1a C10a C2a . . 137.9(13) no
C1a C10a C3a . . 107.0(10) no
C1a C10a C4a . . 89.4(9) no
C1a C10a C5a . . 29.4(6) no
C1a C10a C6a . . 142.4(12) no
C1a C10a C7a . . 128.6(9) no
C1a C10a C8a . . 60.0(8) no
C1a C10a C9a . . 119.8(14) no
C1a C10a C11a . . 35.7(5) no
C1a C10a C13a . . 71.2(6) no
C2a C10a C3a . . 89.4(6) no
C2a C10a C4a . . 55.8(5) no
C2a C10a C5a . . 111.8(8) no
C2a C10a C6a . . 29.4(3) no
C2a C10a C7a . . 60.0(4) no
C2a C10a C8a . . 83.2(6) no
C2a C10a C9a . . 30.4(5) no
C2a C10a C11a . . 136.8(9) no
C2a C10a C13a . . 116.3(5) no
C3a C10a C4a . . 137.9(9) no
C3a C10a C5a . . 128.6(12) no
C3a C10a C6a . . 60.0(5) no
C3a C10a C7a . . 29.4(4) no
C3a C10a C8a . . 142.4(14) no
C3a C10a C9a . . 119.8(8) no
C3a C10a C11a . . 71.2(8) no
C3a C10a C13a . . 35.7(7) no
C4a C10a C5a . . 60.0(5) no
C4a C10a C6a . . 83.2(4) no
C4a C10a C7a . . 111.8(5) no
C4a C10a C8a . . 29.4(4) no
C4a C10a C9a . . 30.4(8) no
C4a C10a C11a . . 116.3(10) no
C4a C10a C13a . . 136.8(11) no
C5a C10a C6a . . 129.5(8) no
C5a C10a C7a . . 137.1(10) no
C5a C10a C8a . . 30.7(3) no
C5a C10a C9a . . 90.4(10) no
C5a C10a C11a . . 61.2(6) no
C5a C10a C13a . . 95.0(7) no
C6a C10a C7a . . 30.7(3) no
C6a C10a C8a . . 107.0(6) no
C6a C10a C9a . . 59.7(5) no
C6a C10a C11a . . 118.7(6) no
C6a C10a C13a . . 89.4(4) no
C7a C10a C8a . . 129.5(8) no
C7a C10a C9a . . 90.4(6) no
C7a C10a C11a . . 95.0(5) no
C7a C10a C13a . . 61.2(4) no
C8a C10a C9a . . 59.7(9) no
C8a C10a C11a . . 89.4(7) no
C8a C10a C13a . . 118.7(9) no
C9a C10a C11a . . 142.6(15) no
C9a C10a C13a . . 142.6(10) no
C11a C10a C13a . . 35.5(5) no
C1a C11a C3a . . 71.2(8) no
C1a C11a C5a . . 29.9(9) no
C1a C11a C10a . . 35.4(7) no
C1a C11a C13a . . 107.6(11) no
C1a C11a C15a . . 121.6(14) no
C1a C11a C17a . . 130.8(8) no
C1a C11a C19a . . 90.5(11) no
C1a C11a C23a . . 60.4(10) no
C1a C11a C29a . . 148.5(14) no
C1a C11a C31a . . 152.5(7) no
C3a C11a C5a . . 95.5(5) no
C3a C11a C10a . . 35.8(4) no
C3a C11a C13a . . 36.4(6) no
C3a C11a C15a . . 147.5(9) no
C3a C11a C17a . . 62.6(5) no
C3a C11a C19a . . 141.5(7) no
C3a C11a C23a . . 120.6(5) no
C3a C11a C29a . . 122.1(5) no
C3a C11a C31a . . 92.6(5) no
C5a C11a C10a . . 61.5(5) no
C5a C11a C13a . . 129.8(7) no
C5a C11a C15a . . 91.7(10) no
C5a C11a C17a . . 140.1(6) no
C5a C11a C19a . . 60.6(6) no
C5a C11a C23a . . 30.4(6) no
C5a C11a C29a . . 119.7(10) no
C5a C11a C31a . . 138.9(9) no
C10a C11a C13a . . 72.2(8) no
C10a C11a C15a . . 147.1(11) no
C10a C11a C17a . . 97.0(6) no
C10a C11a C19a . . 119.0(6) no
C10a C11a C23a . . 90.3(5) no
C10a C11a C29a . . 148.4(6) no
C10a C11a C31a . . 125.2(5) no
C13a C11a C15a . . 121.4(11) no
C13a C11a C17a . . 29.2(8) no
C13a C11a C19a . . 141.5(12) no
C13a C11a C23a . . 145.3(9) no
C13a C11a C29a . . 90 no
C13a C11a C31a . . 59.3(8) no
C15a C11a C17a . . 92.3(8) no
C15a C11a C19a . . 31.1(6) no
C15a C11a C23a . . 61.2(8) no
C15a C11a C29a . . 32.0(6) no
C15a C11a C31a . . 62.5(6) no
C17a C11a C19a . . 115.3(8) no
C17a C11a C23a . . 133.5(9) no
C17a C11a C29a . . 61.0(6) no
C17a C11a C31a . . 30.4(5) no
C19a C11a C23a . . 30.2(4) no
C19a C11a C29a . . 61.0(6) no
C19a C11a C31a . . 89.0(7) no
C23a C11a C29a . . 90.2(8) no
C23a C11a C31a . . 115.0(8) no
C29a C11a C31a . . 30.7(5) no
C2a C12a C4a . . 71.2(7) no
C2a C12a C6a . . 29.9(5) no
C2a C12a C9a . . 35.4(6) no
C2a C12a C14a . . 107.6(9) no
C2a C12a C16a . . 121.6(9) no
C2a C12a C18a . . 130.8(8) no
C2a C12a C20a . . 90.5(7) no
C2a C12a C24a . . 60.4(6) no
C2a C12a C30a . . 148.5(8) no
C2a C12a C32a . . 152.5(10) no
C4a C12a C6a . . 95.5(5) no
C4a C12a C9a . . 35.8(6) no
C4a C12a C14a . . 36.4(7) no
C4a C12a C16a . . 147.5(14) no
C4a C12a C18a . . 62.6(6) no
C4a C12a C20a . . 141.5(6) no
C4a C12a C24a . . 120.6(5) no
C4a C12a C30a . . 122.1(10) no
C4a C12a C32a . . 92.6(7) no
C6a C12a C9a . . 61.5(5) no
C6a C12a C14a . . 129.8(7) no
C6a C12a C16a . . 91.7(7) no
C6a C12a C18a . . 140.1(7) no
C6a C12a C20a . . 60.6(5) no
C6a C12a C24a . . 30.4(4) no
C6a C12a C30a . . 119.7(6) no
C6a C12a C32a . . 138.9(7) no
C9a C12a C14a . . 72.2(7) no
C9a C12a C16a . . 147.1(7) no
C9a C12a C18a . . 97.0(6) no
C9a C12a C20a . . 119.0(5) no
C9a C12a C24a . . 90.3(5) no
C9a C12a C30a . . 148.4(9) no
C9a C12a C32a . . 125.2(8) no
C14a C12a C16a . . 121.4(17) no
C14a C12a C18a . . 29.2(9) no
C14a C12a C20a . . 141.4(14) no
C14a C12a C24a . . 145.3(8) no
C14a C12a C30a . . 90 no
C14a C12a C32a . . 59.3(10) no
C16a C12a C18a . . 92.3(12) no
C16a C12a C20a . . 31.1(6) no
C16a C12a C24a . . 61.2(7) no
C16a C12a C30a . . 32.0(9) no
C16a C12a C32a . . 62.5(10) no
C18a C12a C20a . . 115.3(9) no
C18a C12a C24a . . 133.5(8) no
C18a C12a C30a . . 61.0(6) no
C18a C12a C32a . . 30.4(4) no
C20a C12a C24a . . 30.2(5) no
C20a C12a C30a . . 61.0(6) no
C20a C12a C32a . . 89.0(7) no
C24a C12a C30a . . 90.2(5) no
C24a C12a C32a . . 115.0(7) no
C30a C12a C32a . . 30.7(4) no
C1a C13a C3a . . 71.2(6) no
C1a C13a C7a . . 95.5(5) no
C1a C13a C10a . . 35.8(5) no
C1a C13a C11a . . 36.4(6) no
C1a C13a C15a . . 62.6(6) no
C1a C13a C17a . . 147.5(15) no
C1a C13a C21a . . 141.5(7) no
C1a C13a C25a . . 120.6(4) no
C1a C13a C29a . . 92.6(7) no
C1a C13a C31a . . 122.1(10) no
C3a C13a C7a . . 29.9(5) no
C3a C13a C10a . . 35.4(6) no
C3a C13a C11a . . 107.6(8) no
C3a C13a C15a . . 130.8(9) no
C3a C13a C17a . . 121.6(9) no
C3a C13a C21a . . 90.5(6) no
C3a C13a C25a . . 60.4(5) no
C3a C13a C29a . . 152.5(12) no
C3a C13a C31a . . 148.5(9) no
C7a C13a C10a . . 61.5(4) no
C7a C13a C11a . . 129.8(6) no
C7a C13a C15a . . 140.1(8) no
C7a C13a C17a . . 91.7(7) no
C7a C13a C21a . . 60.6(4) no
C7a C13a C25a . . 30.4(4) no
C7a C13a C29a . . 138.9(8) no
C7a C13a C31a . . 119.7(6) no
C10a C13a C11a . . 72.2(6) no
C10a C13a C15a . . 97.0(6) no
C10a C13a C17a . . 147.1(8) no
C10a C13a C21a . . 119.0(5) no
C10a C13a C25a . . 90.3(4) no
C10a C13a C29a . . 125.2(8) no
C10a C13a C31a . . 148.4(10) no
C11a C13a C15a . . 29.2(8) no
C11a C13a C17a . . 121.4(16) no
C11a C13a C21a . . 141.4(15) no
C11a C13a C25a . . 145.3(10) no
C11a C13a C29a . . 59.3(9) no
C11a C13a C31a . . 90 no
C15a C13a C17a . . 92.3(11) no
C15a C13a C21a . . 115.3(9) no
C15a C13a C25a . . 133.5(9) no
C15a C13a C29a . . 30.4(4) no
C15a C13a C31a . . 61.0(6) no
C17a C13a C21a . . 31.1(5) no
C17a C13a C25a . . 61.2(6) no
C17a C13a C29a . . 62.5(9) no
C17a C13a C31a . . 32.0(8) no
C21a C13a C25a . . 30.2(4) no
C21a C13a C29a . . 89.0(7) no
C21a C13a C31a . . 61.0(5) no
C25a C13a C29a . . 115.0(7) no
C25a C13a C31a . . 90.2(5) no
C29a C13a C31a . . 30.7(4) no
C2a C14a C4a . . 71.2(9) no
C2a C14a C8a . . 95.5(6) no
C2a C14a C9a . . 35.8(4) no
C2a C14a C12a . . 36.4(7) no
C2a C14a C16a . . 62.6(6) no
C2a C14a C18a . . 147.5(8) no
C2a C14a C22a . . 141.5(6) no
C2a C14a C26a . . 120.6(5) no
C2a C14a C30a . . 92.6(5) no
C2a C14a C32a . . 122.1(6) no
C4a C14a C8a . . 29.9(9) no
C4a C14a C9a . . 35.4(7) no
C4a C14a C12a . . 107.6(13) no
C4a C14a C16a . . 130.8(9) no
C4a C14a C18a . . 121.6(13) no
C4a C14a C22a . . 90.5(10) no
C4a C14a C26a . . 60.4(9) no
C4a C14a C30a . . 152.5(6) no
C4a C14a C32a . . 148.5(13) no
C8a C14a C9a . . 61.5(6) no
C8a C14a C12a . . 129.8(8) no
C8a C14a C16a . . 140.1(5) no
C8a C14a C18a . . 91.7(9) no
C8a C14a C22a . . 60.6(6) no
C8a C14a C26a . . 30.4(6) no
C8a C14a C30a . . 138.9(8) no
C8a C14a C32a . . 119.7(10) no
C9a C14a C12a . . 72.2(9) no
C9a C14a C16a . . 97.0(6) no
C9a C14a C18a . . 147.1(9) no
C9a C14a C22a . . 119.0(6) no
C9a C14a C26a . . 90.3(5) no
C9a C14a C30a . . 125.2(5) no
C9a C14a C32a . . 148.4(6) no
C12a C14a C16a . . 29.2(9) no
C12a C14a C18a . . 121.4(12) no
C12a C14a C22a . . 141.5(12) no
C12a C14a C26a . . 145.3(7) no
C12a C14a C30a . . 59.3(9) no
C12a C14a C32a . . 90 no
C16a C14a C18a . . 92.3(8) no
C16a C14a C22a . . 115.3(9) no
C16a C14a C26a . . 133.5(8) no
C16a C14a C30a . . 30.4(6) no
C16a C14a C32a . . 61.0(6) no
C18a C14a C22a . . 31.1(6) no
C18a C14a C26a . . 61.2(7) no
C18a C14a C30a . . 62.5(7) no
C18a C14a C32a . . 32.0(6) no
C22a C14a C26a . . 30.2(5) no
C22a C14a C30a . . 89.0(7) no
C22a C14a C32a . . 61.0(6) no
C26a C14a C30a . . 115.0(8) no
C26a C14a C32a . . 90.2(8) no
C30a C14a C32a . . 30.7(5) no
C1a C15a C5a . . 29.1(5) no
C1a C15a C11a . . 29.5(6) no
C1a C15a C13a . . 55.5(5) no
C1a C15a C17a . . 83.1(6) no
C1a C15a C19a . . 89.4(8) no
C1a C15a C23a . . 59.1(6) no
C1a C15a C29a . . 141.4(11) no
C1a C15a C31a . . 112.1(7) no
C1a C15a C33a . . 153.8(5) no
C1a C15a C37a . . 140.4(7) no
C1a C15a C41a . . 116.1(6) no
C5a C15a C11a . . 58.6(6) no
C5a C15a C13a . . 82.4(6) no
C5a C15a C17a . . 106.8(6) no
C5a C15a C19a . . 60.3(7) no
C5a C15a C23a . . 30.0(6) no
C5a C15a C29a . . 155.5(7) no
C5a C15a C31a . . 133.3(6) no
C5a C15a C33a . . 140.4(8) no
C5a C15a C37a . . 115.1(7) no
C5a C15a C41a . . 87.7(6) no
C11a C15a C13a . . 29.4(5) no
C11a C15a C17a . . 58.6(6) no
C11a C15a C19a . . 118.9(9) no
C11a C15a C23a . . 88.6(7) no
C11a C15a C29a . . 116.0(12) no
C11a C15a C31a . . 87.1(8) no
C11a C15a C33a . . 141.4(7) no
C11a C15a C37a . . 155.5(7) no
C11a C15a C41a . . 143.7(7) no
C13a C15a C17a . . 29.2(4) no
C13a C15a C19a . . 138.5(7) no
C13a C15a C23a . . 110.7(6) no
C13a C15a C29a . . 87.1(10) no
C13a C15a C31a . . 57.9(6) no
C13a C15a C33a . . 112.1(5) no
C13a C15a C37a . . 133.3(5) no
C13a C15a C41a . . 145.9(6) no
C17a C15a C19a . . 145.2(7) no
C17a C15a C23a . . 129.7(5) no
C17a C15a C29a . . 58.6(8) no
C17a C15a C31a . . 29.2(5) no
C17a C15a C33a . . 83.1(5) no
C17a C15a C37a . . 106.8(5) no
C17a C15a C41a . . 129.7(6) no
C19a C15a C23a . . 30.3(7) no
C19a C15a C29a . . 118.9(17) no
C19a C15a C31a . . 138.5(12) no
C19a C15a C33a . . 89.4(11) no
C19a C15a C37a . . 60.3(9) no
C19a C15a C41a . . 30.3(8) no
C23a C15a C29a . . 143.7(14) no
C23a C15a C31a . . 145.9(5) no
C23a C15a C33a . . 116.1(9) no
C23a C15a C37a . . 87.7(7) no
C23a C15a C41a . . 58.6(6) no
C29a C15a C31a . . 29.4(8) no
C29a C15a C33a . . 29.5(10) no
C29a C15a C37a . . 58.6(11) no
C29a C15a C41a . . 88.6(12) no
C31a C15a C33a . . 55.5(6) no
C31a C15a C37a . . 82.5(6) no
C31a C15a C41a . . 110.7(8) no
C33a C15a C37a . . 29.1(5) no
C33a C15a C41a . . 59.1(6) no
C37a C15a C41a . . 30.0(4) no
C2a C16a C6a . . 29.1(3) no
C2a C16a C12a . . 29.5(7) no
C2a C16a C14a . . 55.5(5) no
C2a C16a C18a . . 83.1(5) no
C2a C16a C20a . . 89.4(9) no
C2a C16a C24a . . 59.1(5) no
C2a C16a C30a . . 141.4(8) no
C2a C16a C32a . . 112.1(5) no
C2a C16a C34a . . 153.8(7) no
C2a C16a C38a . . 140.4(4) no
C2a C16a C42a . . 116.1(6) no
C6a C16a C12a . . 58.6(7) no
C6a C16a C14a . . 82.4(5) no
C6a C16a C18a . . 106.8(4) no
C6a C16a C20a . . 60.3(8) no
C6a C16a C24a . . 30.0(4) no
C6a C16a C30a . . 155.5(9) no
C6a C16a C32a . . 133.3(5) no
C6a C16a C34a . . 140.4(5) no
C6a C16a C38a . . 115.1(4) no
C6a C16a C42a . . 87.7(5) no
C12a C16a C14a . . 29.4(9) no
C12a C16a C18a . . 58.6(9) no
C12a C16a C20a . . 118.9(13) no
C12a C16a C24a . . 88.6(9) no
C12a C16a C30a . . 116.0(11) no
C12a C16a C32a . . 87.1(9) no
C12a C16a C34a . . 141.4(13) no
C12a C16a C38a . . 155.5(10) no
C12a C16a C42a . . 143.7(7) no
C14a C16a C18a . . 29.2(6) no
C14a C16a C20a . . 138.5(7) no
C14a C16a C24a . . 110.7(6) no
C14a C16a C30a . . 87.1(8) no
C14a C16a C32a . . 57.9(6) no
C14a C16a C34a . . 112.1(9) no
C14a C16a C38a . . 133.3(9) no
C14a C16a C42a . . 145.9(7) no
C18a C16a C20a . . 145.2(9) no
C18a C16a C24a . . 129.7(4) no
C18a C16a C30a . . 58.6(6) no
C18a C16a C32a . . 29.2(4) no
C18a C16a C34a . . 83.1(7) no
C18a C16a C38a . . 106.8(8) no
C18a C16a C42a . . 129.7(9) no
C20a C16a C24a . . 30.3(7) no
C20a C16a C30a . . 118.9(13) no
C20a C16a C32a . . 138.5(13) no
C20a C16a C34a . . 89.4(10) no
C20a C16a C38a . . 60.3(9) no
C20a C16a C42a . . 30.3(9) no
C24a C16a C30a . . 143.7(10) no
C24a C16a C32a . . 145.9(7) no
C24a C16a C34a . . 116.1(6) no
C24a C16a C38a . . 87.7(5) no
C24a C16a C42a . . 58.6(5) no
C30a C16a C32a . . 29.4(5) no
C30a C16a C34a . . 29.5(6) no
C30a C16a C38a . . 58.6(7) no
C30a C16a C42a . . 88.6(9) no
C32a C16a C34a . . 55.5(6) no
C32a C16a C38a . . 82.4(7) no
C32a C16a C42a . . 110.7(9) no
C34a C16a C38a . . 29.1(4) no
C34a C16a C42a . . 59.1(6) no
C38a C16a C42a . . 30.0(5) no
Bab C17a C3a . . 76.5(3) no
Bab C17a C7a . . 64.4(5) no
Bab C17a C11a . . 86.3(5) no
Bab C17a C13a . . 90.7(7) no
Bab C17a C15a . . 82.9(5) no
Bab C17a C21a . . 62.4(8) no
Bab C17a C25a . . 58.7(5) no
Bab C17a C29a . . 87.5(7) no
Bab C17a C31a . . 92.9(6) no
Bab C17a C35a . . 79.4(6) no
Bab C17a C39a . . 67.2(3) no
Bab C17a C43a . . 60.5(3) no
C3a C17a C7a . . 29.1(3) no
C3a C17a C11a . . 55.5(5) no
C3a C17a C13a . . 29.5(6) no
C3a C17a C15a . . 83.1(5) no
C3a C17a C21a . . 89.4(8) no
C3a C17a C25a . . 59.1(4) no
C3a C17a C29a . . 112.1(5) no
C3a C17a C31a . . 141.4(8) no
C3a C17a C35a . . 153.8(9) no
C3a C17a C39a . . 140.4(5) no
C3a C17a C43a . . 116.1(5) no
C7a C17a C11a . . 82.4(4) no
C7a C17a C13a . . 58.6(6) no
C7a C17a C15a . . 106.8(4) no
C7a C17a C21a . . 60.3(7) no
C7a C17a C25a . . 30.0(3) no
C7a C17a C29a . . 133.3(5) no
C7a C17a C31a . . 155.5(11) no
C7a C17a C35a . . 140.4(6) no
C7a C17a C39a . . 115.1(4) no
C7a C17a C43a . . 87.7(4) no
C11a C17a C13a . . 29.4(9) no
C11a C17a C15a . . 29.2(5) no
C11a C17a C21a . . 138.5(6) no
C11a C17a C25a . . 110.7(5) no
C11a C17a C29a . . 57.9(5) no
C11a C17a C31a . . 87.1(7) no
C11a C17a C35a . . 112.1(8) no
C11a C17a C39a . . 133.3(10) no
C11a C17a C43a . . 145.9(8) no
C13a C17a C15a . . 58.6(9) no
C13a C17a C21a . . 118.9(10) no
C13a C17a C25a . . 88.6(7) no
C13a C17a C29a . . 87.1(9) no
C13a C17a C31a . . 116.0(11) no
C13a C17a C35a . . 141.4(12) no
C13a C17a C39a . . 155.5(12) no
C13a C17a C43a . . 143.7(6) no
C15a C17a C21a . . 145.2(11) no
C15a C17a C25a . . 129.7(5) no
C15a C17a C29a . . 29.2(4) no
C15a C17a C31a . . 58.6(6) no
C15a C17a C35a . . 83.1(7) no
C15a C17a C39a . . 106.8(8) no
C15a C17a C43a . . 129.7(10) no
C21a C17a C25a . . 30.3(6) no
C21a C17a C29a . . 138.5(14) no
C21a C17a C31a . . 118.9(13) no
C21a C17a C35a . . 89.4(10) no
C21a C17a C39a . . 60.3(9) no
C21a C17a C43a . . 30.3(9) no
C25a C17a C29a . . 145.9(8) no
C25a C17a C31a . . 143.7(11) no
C25a C17a C35a . . 116.1(6) no
C25a C17a C39a . . 87.7(5) no
C25a C17a C43a . . 58.6(5) no
C29a C17a C31a . . 29.4(5) no
C29a C17a C35a . . 55.5(5) no
C29a C17a C39a . . 82.4(7) no
C29a C17a C43a . . 110.7(9) no
C31a C17a C35a . . 29.5(6) no
C31a C17a C39a . . 58.6(7) no
C31a C17a C43a . . 88.6(9) no
C35a C17a C39a . . 29.1(4) no
C35a C17a C43a . . 59.1(6) no
C39a C17a C43a . . 30.0(5) no
C4a C18a C8a . . 29.1(5) no
C4a C18a C12a . . 55.5(6) no
C4a C18a C14a . . 29.5(5) no
C4a C18a C16a . . 83.1(6) no
C4a C18a C22a . . 89.4(9) no
C4a C18a C26a . . 59.1(6) no
C4a C18a C30a . . 112.1(8) no
C4a C18a C32a . . 141.4(11) no
C4a C18a C36a . . 153.8(5) no
C4a C18a C40a . . 140.4(5) no
C4a C18a C44a . . 116.1(5) no
C8a C18a C12a . . 82.4(6) no
C8a C18a C14a . . 58.6(6) no
C8a C18a C16a . . 106.8(6) no
C8a C18a C22a . . 60.3(8) no
C8a C18a C26a . . 30.0(6) no
C8a C18a C30a . . 133.3(7) no
C8a C18a C32a . . 155.5(6) no
C8a C18a C36a . . 140.4(7) no
C8a C18a C40a . . 115.1(6) no
C8a C18a C44a . . 87.7(6) no
C12a C18a C14a . . 29.4(5) no
C12a C18a C16a . . 29.2(5) no
C12a C18a C22a . . 138.5(9) no
C12a C18a C26a . . 110.7(7) no
C12a C18a C30a . . 57.9(6) no
C12a C18a C32a . . 87.1(10) no
C12a C18a C36a . . 112.1(5) no
C12a C18a C40a . . 133.3(5) no
C12a C18a C44a . . 145.9(5) no
C14a C18a C16a . . 58.6(6) no
C14a C18a C22a . . 118.9(10) no
C14a C18a C26a . . 88.6(8) no
C14a C18a C30a . . 87.1(8) no
C14a C18a C32a . . 116.0(12) no
C14a C18a C36a . . 141.4(7) no
C14a C18a C40a . . 155.5(7) no
C14a C18a C44a . . 143.7(7) no
C16a C18a C22a . . 145.2(6) no
C16a C18a C26a . . 129.7(6) no
C16a C18a C30a . . 29.2(6) no
C16a C18a C32a . . 58.6(9) no
C16a C18a C36a . . 83.1(5) no
C16a C18a C40a . . 106.8(5) no
C16a C18a C44a . . 129.7(6) no
C22a C18a C26a . . 30.3(8) no
C22a C18a C30a . . 138.5(11) no
C22a C18a C32a . . 118.9(17) no
C22a C18a C36a . . 89.4(11) no
C22a C18a C40a . . 60.3(10) no
C22a C18a C44a . . 30.3(8) no
C26a C18a C30a . . 145.9(5) no
C26a C18a C32a . . 143.7(13) no
C26a C18a C36a . . 116.1(9) no
C26a C18a C40a . . 87.7(7) no
C26a C18a C44a . . 58.6(6) no
C30a C18a C32a . . 29.4(9) no
C30a C18a C36a . . 55.5(6) no
C30a C18a C40a . . 82.5(7) no
C30a C18a C44a . . 110.7(8) no
C32a C18a C36a . . 29.5(9) no
C32a C18a C40a . . 58.6(10) no
C32a C18a C44a . . 88.6(12) no
C36a C18a C40a . . 29.1(4) no
C36a C18a C44a . . 59.1(6) no
C40a C18a C44a . . 30.0(4) no
C1a C19a C5a . . 28.8(5) no
C1a C19a C11a . . 30.1(4) no
C1a C19a C15a . . 60.1(9) no
C1a C19a C23a . . 58.3(10) no
C1a C19a C27a . . 82.4(6) no
C1a C19a C29a . . 87.3(7) no
C1a C19a C33a . . 115.2(6) no
C1a C19a C37a . . 139.8(6) no
C1a C19a C41a . . 156.3(7) no
C1a C19a C45a . . 133.7(5) no
C1a C19a C49a . . 107.9(5) no
C5a C19a C11a . . 58.9(6) no
C5a C19a C15a . . 88.9(11) no
C5a C19a C23a . . 29.5(10) no
C5a C19a C27a . . 55.3(6) no
C5a C19a C29a . . 115.2(9) no
C5a C19a C33a . . 139.8(7) no
C5a C19a C37a . . 152.4(5) no
C5a C19a C41a . . 141.9(8) no
C5a C19a C45a . . 112.2(6) no
C5a C19a C49a . . 83.4(5) no
C11a C19a C15a . . 30.0(7) no
C11a C19a C23a . . 88.4(12) no
C11a C19a C27a . . 110.4(7) no
C11a C19a C29a . . 58.0(6) no
C11a C19a C33a . . 87.3(6) no
C11a C19a C37a . . 115.2(6) no
C11a C19a C41a . . 143.0(7) no
C11a C19a C45a . . 145.2(5) no
C11a C19a C49a . . 130.8(5) no
C15a C19a C23a . . 118.4(16) no
C15a C19a C27a . . 137.9(10) no
C15a C19a C29a . . 30.0(8) no
C15a C19a C33a . . 60.1(8) no
C15a C19a C37a . . 88.9(8) no
C15a C19a C41a . . 118.4(10) no
C15a C19a C45a . . 137.9(9) no
C15a C19a C49a . . 146.5(6) no
C23a C19a C27a . . 29.8(9) no
C23a C19a C29a . . 143.0(12) no
C23a C19a C33a . . 156.3(7) no
C23a C19a C37a . . 141.9(12) no
C23a C19a C41a . . 117.2(14) no
C23a C19a C45a . . 88.0(11) no
C23a C19a C49a . . 59.0(10) no
C27a C19a C29a . . 145.2(5) no
C27a C19a C33a . . 133.7(7) no
C27a C19a C37a . . 112.2(9) no
C27a C19a C41a . . 88.0(9) no
C27a C19a C45a . . 58.4(6) no
C27a C19a C49a . . 29.2(6) no
C29a C19a C33a . . 30.1(6) no
C29a C19a C37a . . 58.9(6) no
C29a C19a C41a . . 88.4(7) no
C29a C19a C45a . . 110.4(7) no
C29a C19a C49a . . 130.8(6) no
C33a C19a C37a . . 28.8(5) no
C33a C19a C41a . . 58.3(6) no
C33a C19a C45a . . 82.4(6) no
C33a C19a C49a . . 107.9(7) no
C37a C19a C41a . . 29.5(6) no
C37a C19a C45a . . 55.3(6) no
C37a C19a C49a . . 83.4(7) no
C41a C19a C45a . . 29.8(6) no
C41a C19a C49a . . 59.0(7) no
C45a C19a C49a . . 29.3(4) no
C2a C20a C6a . . 28.8(4) no
C2a C20a C12a . . 30.1(5) no
C2a C20a C16a . . 60.1(7) no
C2a C20a C24a . . 58.3(6) no
C2a C20a C28a . . 82.4(5) no
C2a C20a C30a . . 87.3(5) no
C2a C20a C34a . . 115.2(5) no
C2a C20a C38a . . 139.8(7) no
C2a C20a C42a . . 156.3(10) no
C2a C20a C46a . . 133.7(4) no
C2a C20a C50a . . 107.9(4) no
C6a C20a C12a . . 58.9(5) no
C6a C20a C16a . . 88.9(8) no
C6a C20a C24a . . 29.5(5) no
C6a C20a C28a . . 55.3(5) no
C6a C20a C30a . . 115.2(5) no
C6a C20a C34a . . 139.8(6) no
C6a C20a C38a . . 152.4(8) no
C6a C20a C42a . . 141.9(7) no
C6a C20a C46a . . 112.2(5) no
C6a C20a C50a . . 83.4(5) no
C12a C20a C16a . . 30.0(7) no
C12a C20a C24a . . 88.4(7) no
C12a C20a C28a . . 110.4(5) no
C12a C20a C30a . . 58.0(6) no
C12a C20a C34a . . 87.3(6) no
C12a C20a C38a . . 115.2(8) no
C12a C20a C42a . . 143.0(13) no
C12a C20a C46a . . 145.2(8) no
C12a C20a C50a . . 130.8(4) no
C16a C20a C24a . . 118.4(10) no
C16a C20a C28a . . 137.9(7) no
C16a C20a C30a . . 30.0(9) no
C16a C20a C34a . . 60.1(10) no
C16a C20a C38a . . 88.9(11) no
C16a C20a C42a . . 118.4(16) no
C16a C20a C46a . . 137.9(15) no
C16a C20a C50a . . 146.5(10) no
C24a C20a C28a . . 29.8(7) no
C24a C20a C30a . . 143.0(7) no
C24a C20a C34a . . 156.3(11) no
C24a C20a C38a . . 141.9(9) no
C24a C20a C42a . . 117.2(9) no
C24a C20a C46a . . 88.0(7) no
C24a C20a C50a . . 59.0(7) no
C28a C20a C30a . . 145.2(7) no
C28a C20a C34a . . 133.7(8) no
C28a C20a C38a . . 112.2(7) no
C28a C20a C42a . . 88.0(7) no
C28a C20a C46a . . 58.4(5) no
C28a C20a C50a . . 29.3(5) no
C30a C20a C34a . . 30.1(5) no
C30a C20a C38a . . 58.9(6) no
C30a C20a C42a . . 88.4(11) no
C30a C20a C46a . . 110.4(9) no
C30a C20a C50a . . 130.8(9) no
C34a C20a C38a . . 28.8(4) no
C34a C20a C42a . . 58.3(9) no
C34a C20a C46a . . 82.4(7) no
C34a C20a C50a . . 107.9(7) no
C38a C20a C42a . . 29.5(7) no
C38a C20a C46a . . 55.3(6) no
C38a C20a C50a . . 83.4(6) no
C42a C20a C46a . . 29.8(5) no
C42a C20a C50a . . 59.0(6) no
C46a C20a C50a . . 29.2(5) no
Bab C21a C3a . . 76.1(3) no
Bab C21a C7a . . 74.4(3) no
Bab C21a C13a . . 80.1(3) no
Bab C21a C17a . . 88.2(6) no
Bab C21a C25a . . 77.3(6) no
Bab C21a C28a . . 63.3(5) no
Bab C21a C31a . . 82.0(6) no
Bab C21a C35a . . 79.0(7) no
Bab C21a C39a . . 78.0(3) no
Bab C21a C43a . . 79.8(6) no
Bab C21a C47a . . 65.4(3) no
Bab C21a C50a . . 58.7(3) no
C3a C21a C7a . . 28.8(3) no
C3a C21a C13a . . 30.1(4) no
C3a C21a C17a . . 60.1(7) no
C3a C21a C25a . . 58.3(6) no
C3a C21a C28a . . 82.4(4) no
C3a C21a C31a . . 87.3(5) no
C3a C21a C35a . . 115.2(5) no
C3a C21a C39a . . 139.8(7) no
C3a C21a C43a . . 156.3(11) no
C3a C21a C47a . . 133.7(5) no
C3a C21a C50a . . 107.9(4) no
C7a C21a C13a . . 58.9(4) no
C7a C21a C17a . . 88.9(7) no
C7a C21a C25a . . 29.5(5) no
C7a C21a C28a . . 55.3(4) no
C7a C21a C31a . . 115.2(5) no
C7a C21a C35a . . 139.8(6) no
C7a C21a C39a . . 152.4(9) no
C7a C21a C43a . . 141.9(7) no
C7a C21a C47a . . 112.2(5) no
C7a C21a C50a . . 83.4(4) no
C13a C21a C17a . . 30.0(6) no
C13a C21a C25a . . 88.4(7) no
C13a C21a C28a . . 110.4(5) no
C13a C21a C31a . . 58.0(5) no
C13a C21a C35a . . 87.3(6) no
C13a C21a C39a . . 115.2(7) no
C13a C21a C43a . . 143.0(13) no
C13a C21a C47a . . 145.2(9) no
C13a C21a C50a . . 130.8(5) no
C17a C21a C25a . . 118.4(10) no
C17a C21a C28a . . 137.9(6) no
C17a C21a C31a . . 30.0(9) no
C17a C21a C35a . . 60.1(9) no
C17a C21a C39a . . 88.9(10) no
C17a C21a C43a . . 118.4(14) no
C17a C21a C47a . . 137.9(15) no
C17a C21a C50a . . 146.5(11) no
C25a C21a C28a . . 29.8(8) no
C25a C21a C31a . . 143.0(7) no
C25a C21a C35a . . 156.3(12) no
C25a C21a C39a . . 141.9(11) no
C25a C21a C43a . . 117.2(9) no
C25a C21a C47a . . 88.0(8) no
C25a C21a C50a . . 59.0(8) no
C28a C21a C31a . . 145.2(9) no
C28a C21a C35a . . 133.7(9) no
C28a C21a C39a . . 112.2(7) no
C28a C21a C43a . . 88.0(7) no
C28a C21a C47a . . 58.4(5) no
C28a C21a C50a . . 29.2(5) no
C31a C21a C35a . . 30.1(4) no
C31a C21a C39a . . 58.9(6) no
C31a C21a C43a . . 88.4(10) no
C31a C21a C47a . . 110.4(9) no
C31a C21a C50a . . 130.8(10) no
C35a C21a C39a . . 28.8(3) no
C35a C21a C43a . . 58.3(8) no
C35a C21a C47a . . 82.4(7) no
C35a C21a C50a . . 107.9(8) no
C39a C21a C43a . . 29.5(7) no
C39a C21a C47a . . 55.3(5) no
C39a C21a C50a . . 83.4(6) no
C43a C21a C47a . . 29.8(5) no
C43a C21a C50a . . 59.0(6) no
C47a C21a C50a . . 29.3(4) no
C4a C22a C8a . . 28.8(4) no
C4a C22a C14a . . 30.1(4) no
C4a C22a C18a . . 60.1(10) no
C4a C22a C26a . . 58.3(10) no
C4a C22a C27a . . 82.4(7) no
C4a C22a C32a . . 87.3(7) no
C4a C22a C36a . . 115.2(6) no
C4a C22a C40a . . 139.8(6) no
C4a C22a C44a . . 156.3(7) no
C4a C22a C48a . . 133.7(5) no
C4a C22a C49a . . 107.9(5) no
C8a C22a C14a . . 58.9(6) no
C8a C22a C18a . . 88.9(11) no
C8a C22a C26a . . 29.5(9) no
C8a C22a C27a . . 55.3(6) no
C8a C22a C32a . . 115.2(9) no
C8a C22a C36a . . 139.8(7) no
C8a C22a C40a . . 152.4(5) no
C8a C22a C44a . . 141.9(7) no
C8a C22a C48a . . 112.2(5) no
C8a C22a C49a . . 83.4(5) no
C14a C22a C18a . . 30.0(8) no
C14a C22a C26a . . 88.4(12) no
C14a C22a C27a . . 110.4(8) no
C14a C22a C32a . . 58.0(6) no
C14a C22a C36a . . 87.3(6) no
C14a C22a C40a . . 115.2(6) no
C14a C22a C44a . . 143.0(7) no
C14a C22a C48a . . 145.2(5) no
C14a C22a C49a . . 130.8(6) no
C18a C22a C26a . . 118.4(17) no
C18a C22a C27a . . 137.9(11) no
C18a C22a C32a . . 30.0(8) no
C18a C22a C36a . . 60.1(8) no
C18a C22a C40a . . 88.9(9) no
C18a C22a C44a . . 118.4(10) no
C18a C22a C48a . . 137.9(9) no
C18a C22a C49a . . 146.6(6) no
C26a C22a C27a . . 29.8(9) no
C26a C22a C32a . . 143.0(13) no
C26a C22a C36a . . 156.3(6) no
C26a C22a C40a . . 141.9(11) no
C26a C22a C44a . . 117.2(12) no
C26a C22a C48a . . 88.0(10) no
C26a C22a C49a . . 59.0(9) no
C27a C22a C32a . . 145.2(5) no
C27a C22a C36a . . 133.7(6) no
C27a C22a C40a . . 112.2(8) no
C27a C22a C44a . . 88.0(8) no
C27a C22a C48a . . 58.4(6) no
C27a C22a C49a . . 29.3(6) no
C32a C22a C36a . . 30.1(6) no
C32a C22a C40a . . 58.9(6) no
C32a C22a C44a . . 88.4(8) no
C32a C22a C48a . . 110.4(7) no
C32a C22a C49a . . 130.8(6) no
C36a C22a C40a . . 28.8(5) no
C36a C22a C44a . . 58.3(6) no
C36a C22a C48a . . 82.4(6) no
C36a C22a C49a . . 107.9(6) no
C40a C22a C44a . . 29.5(5) no
C40a C22a C48a . . 55.3(5) no
C40a C22a C49a . . 83.4(6) no
C44a C22a C48a . . 29.8(5) no
C44a C22a C49a . . 59.0(6) no
C48a C22a C49a . . 29.2(5) no
C1a C23a C5a . . 29.1(6) no
C1a C23a C8a . . 61.7(6) no
C1a C23a C11a . . 30.8(4) no
C1a C23a C15a . . 60.9(6) no
C1a C23a C19a . . 92.2(11) no
C1a C23a C26a . . 95.7(7) no
C1a C23a C27a . . 129.5(9) no
C1a C23a C41a . . 119.9(6) no
C1a C23a C45a . . 138.8(5) no
C1a C23a C49a . . 142.2(5) no
C5a C23a C8a . . 36.1(7) no
C5a C23a C11a . . 59.9(7) no
C5a C23a C15a . . 90.0(9) no
C5a C23a C19a . . 121.3(14) no
C5a C23a C26a . . 71.7(8) no
C5a C23a C27a . . 107.0(10) no
C5a C23a C41a . . 147.1(8) no
C5a C23a C45a . . 150.6(7) no
C5a C23a C49a . . 131.2(7) no
C8a C23a C11a . . 89.9(7) no
C8a C23a C15a . . 118.1(8) no
C8a C23a C19a . . 145.4(10) no
C8a C23a C26a . . 35.6(7) no
C8a C23a C27a . . 70.9(9) no
C8a C23a C41a . . 145.6(6) no
C8a C23a C45a . . 122.9(7) no
C8a C23a C49a . . 96.4(6) no
C11a C23a C15a . . 30.2(5) no
C11a C23a C19a . . 61.5(10) no
C11a C23a C26a . . 119.6(7) no
C11a C23a C27a . . 144.2(7) no
C11a C23a C41a . . 89.8(5) no
C11a C23a C45a . . 114.2(5) no
C11a C23a C49a . . 134.3(5) no
C15a C23a C19a . . 31.3(10) no
C15a C23a C26a . . 139.3(6) no
C15a C23a C27a . . 140.6(9) no
C15a C23a C41a . . 60.7(6) no
C15a C23a C45a . . 88.4(6) no
C15a C23a C49a . . 115.4(7) no
C19a C23a C26a . . 144.4(10) no
C19a C23a C27a . . 120.7(16) no
C19a C23a C41a . . 31.4(10) no
C19a C23a C45a . . 61.7(10) no
C19a C23a C49a . . 91.6(12) no
C26a C23a C27a . . 35.3(8) no
C26a C23a C41a . . 120.0(9) no
C26a C23a C45a . . 90.8(7) no
C26a C23a C49a . . 61.8(6) no
C27a C23a C41a . . 90.0(11) no
C27a C23a C45a . . 59.3(9) no
C27a C23a C49a . . 29.2(8) no
C41a C23a C45a . . 30.7(5) no
C41a C23a C49a . . 60.8(6) no
C45a C23a C49a . . 30.1(4) no
C2a C24a C6a . . 29.1(6) no
C2a C24a C7a . . 61.7(4) no
C2a C24a C12a . . 30.8(5) no
C2a C24a C16a . . 60.9(5) no
C2a C24a C20a . . 92.2(7) no
C2a C24a C25a . . 95.7(4) no
C2a C24a C28a . . 129.5(6) no
C2a C24a C42a . . 119.9(8) no
C2a C24a C46a . . 138.8(9) no
C2a C24a C50a . . 142.2(7) no
C6a C24a C7a . . 36.1(5) no
C6a C24a C12a . . 59.9(7) no
C6a C24a C16a . . 90.0(7) no
C6a C24a C20a . . 121.3(9) no
C6a C24a C25a . . 71.7(6) no
C6a C24a C28a . . 107.0(8) no
C6a C24a C42a . . 147.1(12) no
C6a C24a C46a . . 150.6(11) no
C6a C24a C50a . . 131.2(7) no
C7a C24a C12a . . 89.9(4) no
C7a C24a C16a . . 118.1(5) no
C7a C24a C20a . . 145.4(10) no
C7a C24a C25a . . 35.6(4) no
C7a C24a C28a . . 70.9(6) no
C7a C24a C42a . . 145.6(9) no
C7a C24a C46a . . 122.9(6) no
C7a C24a C50a . . 96.4(5) no
C12a C24a C16a . . 30.2(4) no
C12a C24a C20a . . 61.5(6) no
C12a C24a C25a . . 119.6(5) no
C12a C24a C28a . . 144.2(10) no
C12a C24a C42a . . 89.8(6) no
C12a C24a C46a . . 114.2(8) no
C12a C24a C50a . . 134.3(10) no
C16a C24a C20a . . 31.3(5) no
C16a C24a C25a . . 139.3(8) no
C16a C24a C28a . . 140.6(15) no
C16a C24a C42a . . 60.7(6) no
C16a C24a C46a . . 88.4(7) no
C16a C24a C50a . . 115.4(10) no
C20a C24a C25a . . 144.4(14) no
C20a C24a C28a . . 120.7(15) no
C20a C24a C42a . . 31.4(6) no
C20a C24a C46a . . 61.7(8) no
C20a C24a C50a . . 91.6(10) no
C25a C24a C28a . . 35.3(6) no
C25a C24a C42a . . 120.0(8) no
C25a C24a C46a . . 90.8(6) no
C25a C24a C50a . . 61.8(5) no
C28a C24a C42a . . 90.0(10) no
C28a C24a C46a . . 59.3(9) no
C28a C24a C50a . . 29.2(9) no
C42a C24a C46a . . 30.7(3) no
C42a C24a C50a . . 60.8(5) no
C46a C24a C50a . . 30.1(4) no
Bab C25a C3a . . 82.5(3) no
Bab C25a C6a . . 82.1(7) no
Bab C25a C7a . . 92.3(10) no
Bab C25a C13a . . 73.2(3) no
Bab C25a C17a . . 69.9(6) no
Bab C25a C21a . . 71.9(11) no
Bab C25a C24a . . 74.7(7) no
Bab C25a C28a . . 73.9(11) no
Bab C25a C43a . . 65.3(3) no
Bab C25a C47a . . 60.2(3) no
Bab C25a C50a . . 63.1(3) no
C3a C25a C6a . . 61.7(4) no
C3a C25a C7a . . 29.1(5) no
C3a C25a C13a . . 30.8(4) no
C3a C25a C17a . . 60.9(4) no
C3a C25a C21a . . 92.2(6) no
C3a C25a C24a . . 95.7(4) no
C3a C25a C28a . . 129.5(7) no
C3a C25a C43a . . 119.9(7) no
C3a C25a C47a . . 138.8(9) no
C3a C25a C50a . . 142.2(8) no
C6a C25a C7a . . 36.1(5) no
C6a C25a C13a . . 89.9(4) no
C6a C25a C17a . . 118.1(5) no
C6a C25a C21a . . 145.4(10) no
C6a C25a C24a . . 35.6(4) no
C6a C25a C28a . . 70.9(6) no
C6a C25a C43a . . 145.6(10) no
C6a C25a C47a . . 122.9(7) no
C6a C25a C50a . . 96.4(6) no
C7a C25a C13a . . 59.9(6) no
C7a C25a C17a . . 90.0(6) no
C7a C25a C21a . . 121.3(8) no
C7a C25a C24a . . 71.7(6) no
C7a C25a C28a . . 107.0(8) no
C7a C25a C43a . . 147.1(11) no
C7a C25a C47a . . 150.6(13) no
C7a C25a C50a . . 131.2(8) no
C13a C25a C17a . . 30.2(4) no
C13a C25a C21a . . 61.5(5) no
C13a C25a C24a . . 119.6(5) no
C13a C25a C28a . . 144.2(11) no
C13a C25a C43a . . 89.8(5) no
C13a C25a C47a . . 114.2(7) no
C13a C25a C50a . . 134.3(10) no
C17a C25a C21a . . 31.3(5) no
C17a C25a C24a . . 139.3(8) no
C17a C25a C28a . . 140.6(15) no
C17a C25a C43a . . 60.7(5) no
C17a C25a C47a . . 88.4(7) no
C17a C25a C50a . . 115.4(9) no
C21a C25a C24a . . 144.4(15) no
C21a C25a C28a . . 120.7(15) no
C21a C25a C43a . . 31.4(7) no
C21a C25a C47a . . 61.7(8) no
C21a C25a C50a . . 91.6(10) no
C24a C25a C28a . . 35.3(5) no
C24a C25a C43a . . 120.0(9) no
C24a C25a C47a . . 90.8(6) no
C24a C25a C50a . . 61.8(5) no
C28a C25a C43a . . 90.0(10) no
C28a C25a C47a . . 59.3(8) no
C28a C25a C50a . . 29.2(8) no
C43a C25a C47a . . 30.7(4) no
C43a C25a C50a . . 60.8(5) no
C47a C25a C50a . . 30.1(4) no
C4a C26a C5a . . 61.7(6) no
C4a C26a C8a . . 29.1(5) no
C4a C26a C14a . . 30.8(5) no
C4a C26a C18a . . 60.9(6) no
C4a C26a C22a . . 92.2(10) no
C4a C26a C23a . . 95.7(8) no
C4a C26a C27a . . 129.5(11) no
C4a C26a C44a . . 119.9(6) no
C4a C26a C48a . . 138.8(5) no
C4a C26a C49a . . 142.2(5) no
C5a C26a C8a . . 36.1(6) no
C5a C26a C14a . . 89.9(7) no
C5a C26a C18a . . 118.1(8) no
C5a C26a C22a . . 145.4(10) no
C5a C26a C23a . . 35.6(6) no
C5a C26a C27a . . 70.9(9) no
C5a C26a C44a . . 145.6(6) no
C5a C26a C48a . . 122.9(6) no
C5a C26a C49a . . 96.4(6) no
C8a C26a C14a . . 59.9(7) no
C8a C26a C18a . . 90.0(9) no
C8a C26a C22a . . 121.3(13) no
C8a C26a C23a . . 71.7(8) no
C8a C26a C27a . . 107.0(11) no
C8a C26a C44a . . 147.1(8) no
C8a C26a C48a . . 150.6(7) no
C8a C26a C49a . . 131.2(7) no
C14a C26a C18a . . 30.2(6) no
C14a C26a C22a . . 61.5(10) no
C14a C26a C23a . . 119.6(8) no
C14a C26a C27a . . 144.2(7) no
C14a C26a C44a . . 89.8(5) no
C14a C26a C48a . . 114.2(5) no
C14a C26a C49a . . 134.3(5) no
C18a C26a C22a . . 31.3(9) no
C18a C26a C23a . . 139.3(6) no
C18a C26a C27a . . 140.6(9) no
C18a C26a C44a . . 60.7(6) no
C18a C26a C48a . . 88.4(6) no
C18a C26a C49a . . 115.4(7) no
C22a C26a C23a . . 144.4(9) no
C22a C26a C27a . . 120.7(16) no
C22a C26a C44a . . 31.4(9) no
C22a C26a C48a . . 61.7(10) no
C22a C26a C49a . . 91.6(11) no
C23a C26a C27a . . 35.3(9) no
C23a C26a C44a . . 120.0(8) no
C23a C26a C48a . . 90.8(7) no
C23a C26a C49a . . 61.8(6) no
C27a C26a C44a . . 90.0(11) no
C27a C26a C48a . . 59.3(10) no
C27a C26a C49a . . 29.2(8) no
C44a C26a C48a . . 30.7(4) no
C44a C26a C49a . . 60.8(6) no
C48a C26a C49a . . 30.1(4) no
C5a C27a C8a . . 36.6(5) no
C5a C27a C19a . . 62.4(6) no
C5a C27a C22a . . 97.2(8) no
C5a C27a C23a . . 36.4(8) no
C5a C27a C26a . . 73.0(11) no
C5a C27a C41a . . 92.2(6) no
C5a C27a C44a . . 124.7(7) no
C5a C27a C45a . . 121.4(6) no
C5a C27a C48a . . 146.6(6) no
C5a C27a C49a . . 148.7(8) no
C8a C27a C19a . . 97.2(8) no
C8a C27a C22a . . 62.4(6) no
C8a C27a C23a . . 73.0(11) no
C8a C27a C26a . . 36.4(9) no
C8a C27a C41a . . 124.7(8) no
C8a C27a C44a . . 92.2(6) no
C8a C27a C45a . . 146.6(7) no
C8a C27a C48a . . 121.4(6) no
C8a C27a C49a . . 148.7(7) no
C19a C27a C22a . . 139.3(6) no
C19a C27a C23a . . 29.5(7) no
C19a C27a C26a . . 131.3(13) no
C19a C27a C41a . . 30.3(6) no
C19a C27a C44a . . 136.3(5) no
C19a C27a C45a . . 60.8(6) no
C19a C27a C48a . . 116.7(7) no
C19a C27a C49a . . 91.7(7) no
C22a C27a C23a . . 131.3(12) no
C22a C27a C26a . . 29.5(8) no
C22a C27a C41a . . 136.3(5) no
C22a C27a C44a . . 30.3(6) no
C22a C27a C45a . . 116.7(7) no
C22a C27a C48a . . 60.8(6) no
C22a C27a C49a . . 91.7(8) no
C23a C27a C26a . . 109.4(16) no
C23a C27a C41a . . 59.4(8) no
C23a C27a C44a . . 150.7(8) no
C23a C27a C45a . . 90.0(8) no
C23a C27a C48a . . 144.7(8) no
C23a C27a C49a . . 121.1(10) no
C26a C27a C41a . . 150.7(8) no
C26a C27a C44a . . 59.4(9) no
C26a C27a C45a . . 144.7(9) no
C26a C27a C48a . . 90.0(9) no
C26a C27a C49a . . 121.1(11) no
C41a C27a C44a . . 115.6(6) no
C41a C27a C45a . . 30.7(5) no
C41a C27a C48a . . 89.2(6) no
C41a C27a C49a . . 61.7(6) no
C44a C27a C45a . . 89.2(7) no
C44a C27a C48a . . 30.7(5) no
C44a C27a C49a . . 61.7(6) no
C45a C27a C48a . . 60.0(6) no
C45a C27a C49a . . 31.1(6) no
C48a C27a C49a . . 31.1(5) no
Bab C28a C6a . . 82.4(3) no
Bab C28a C7a . . 76.1(3) no
Bab C28a C20a . . 80.7(6) no
Bab C28a C21a . . 61.2(5) no
Bab C28a C24a . . 91.3(6) no
Bab C28a C25a . . 75.2(6) no
Bab C28a C42a . . 78.0(6) no
Bab C28a C43a . . 60.2(4) no
Bab C28a C46a . . 75.7(3) no
Bab C28a C47a . . 65.3(3) no
Bab C28a C50a . . 75.9(5) no
C6a C28a C7a . . 36.6(4) no
C6a C28a C20a . . 62.4(5) no
C6a C28a C21a . . 97.2(5) no
C6a C28a C24a . . 36.4(6) no
C6a C28a C25a . . 73.0(7) no
C6a C28a C42a . . 92.2(5) no
C6a C28a C43a . . 124.7(5) no
C6a C28a C46a . . 121.4(7) no
C6a C28a C47a . . 146.6(8) no
C6a C28a C50a . . 148.7(12) no
C7a C28a C20a . . 97.2(5) no
C7a C28a C21a . . 62.4(5) no
C7a C28a C24a . . 73.0(7) no
C7a C28a C25a . . 36.4(5) no
C7a C28a C42a . . 124.7(5) no
C7a C28a C43a . . 92.2(5) no
C7a C28a C46a . . 146.6(8) no
C7a C28a C47a . . 121.4(6) no
C7a C28a C50a . . 148.7(11) no
C20a C28a C21a . . 139.3(7) no
C20a C28a C24a . . 29.5(9) no
C20a C28a C25a . . 131.3(6) no
C20a C28a C42a . . 30.3(5) no
C20a C28a C43a . . 136.3(10) no
C20a C28a C46a . . 60.8(5) no
C20a C28a C47a . . 116.7(9) no
C20a C28a C50a . . 91.7(9) no
C21a C28a C24a . . 131.3(7) no
C21a C28a C25a . . 29.5(8) no
C21a C28a C42a . . 136.3(10) no
C21a C28a C43a . . 30.3(5) no
C21a C28a C46a . . 116.7(9) no
C21a C28a C47a . . 60.8(5) no
C21a C28a C50a . . 91.7(8) no
C24a C28a C25a . . 109.4(10) no
C24a C28a C42a . . 59.4(9) no
C24a C28a C43a . . 150.7(10) no
C24a C28a C46a . . 90.0(10) no
C24a C28a C47a . . 144.7(14) no
C24a C28a C50a . . 121.1(13) no
C25a C28a C42a . . 150.7(10) no
C25a C28a C43a . . 59.4(8) no
C25a C28a C46a . . 144.7(13) no
C25a C28a C47a . . 90.0(8) no
C25a C28a C50a . . 121.1(11) no
C42a C28a C43a . . 115.6(8) no
C42a C28a C46a . . 30.7(4) no
C42a C28a C47a . . 89.2(7) no
C42a C28a C50a . . 61.7(7) no
C43a C28a C46a . . 89.2(7) no
C43a C28a C47a . . 30.7(4) no
C43a C28a C50a . . 61.7(6) no
C46a C28a C47a . . 60.0(6) no
C46a C28a C50a . . 31.1(6) no
C47a C28a C50a . . 31.1(5) no
C11a C29a C13a . . 30.7(4) no
C11a C29a C15a . . 32.0(9) no
C11a C29a C17a . . 61.0(6) no
C11a C29a C19a . . 61.0(6) no
C11a C29a C31a . . 90 no
C11a C29a C33a . . 148.5(9) no
C11a C29a C35a . . 122.1(8) no
C11a C29a C37a . . 119.7(6) no
C11a C29a C41a . . 90.2(6) no
C11a C29a C52a . . 148.4(5) no
C13a C29a C15a . . 62.5(10) no
C13a C29a C17a . . 30.4(4) no
C13a C29a C19a . . 89.0(6) no
C13a C29a C31a . . 59.3(9) no
C13a C29a C33a . . 152.5(7) no
C13a C29a C35a . . 92.6(7) no
C13a C29a C37a . . 138.9(5) no
C13a C29a C41a . . 115.0(5) no
C13a C29a C52a . . 125.2(5) no
C15a C29a C17a . . 92.3(11) no
C15a C29a C19a . . 31.1(10) no
C15a C29a C31a . . 121.4(15) no
C15a C29a C33a . . 121.6(14) no
C15a C29a C35a . . 147.5(8) no
C15a C29a C37a . . 91.7(11) no
C15a C29a C41a . . 61.2(10) no
C15a C29a C52a . . 147.1(12) no
C17a C29a C19a . . 115.3(6) no
C17a C29a C31a . . 29.2(7) no
C17a C29a C33a . . 130.8(7) no
C17a C29a C35a . . 62.6(6) no
C17a C29a C37a . . 140.1(6) no
C17a C29a C41a . . 133.5(5) no
C17a C29a C52a . . 97.0(6) no
C19a C29a C31a . . 141.4(8) no
C19a C29a C33a . . 90.5(9) no
C19a C29a C35a . . 141.5(7) no
C19a C29a C37a . . 60.6(6) no
C19a C29a C41a . . 30.2(6) no
C19a C29a C52a . . 119.0(9) no
C31a C29a C33a . . 107.6(11) no
C31a C29a C35a . . 36.4(9) no
C31a C29a C37a . . 129.8(11) no
C31a C29a C41a . . 145.3(9) no
C31a C29a C52a . . 72.2(9) no
C33a C29a C35a . . 71.2(8) no
C33a C29a C37a . . 29.9(6) no
C33a C29a C41a . . 60.4(7) no
C33a C29a C52a . . 35.4(6) no
C35a C29a C37a . . 95.5(8) no
C35a C29a C41a . . 120.6(9) no
C35a C29a C52a . . 35.8(7) no
C37a C29a C41a . . 30.4(4) no
C37a C29a C52a . . 61.5(7) no
C41a C29a C52a . . 90.3(8) no
C12a C30a C14a . . 30.7(5) no
C12a C30a C16a . . 32.0(5) no
C12a C30a C18a . . 61.0(6) no
C12a C30a C20a . . 61.0(6) no
C12a C30a C32a . . 90 no
C12a C30a C34a . . 148.5(8) no
C12a C30a C36a . . 122.1(6) no
C12a C30a C38a . . 119.7(7) no
C12a C30a C42a . . 90.2(6) no
C12a C30a C51a . . 148.4(6) no
C14a C30a C16a . . 62.5(7) no
C14a C30a C18a . . 30.4(6) no
C14a C30a C20a . . 89.0(6) no
C14a C30a C32a . . 59.3(9) no
C14a C30a C34a . . 152.5(9) no
C14a C30a C36a . . 92.6(6) no
C14a C30a C38a . . 138.9(5) no
C14a C30a C42a . . 115.0(6) no
C14a C30a C51a . . 125.2(7) no
C16a C30a C18a . . 92.3(8) no
C16a C30a C20a . . 31.1(6) no
C16a C30a C32a . . 121.4(11) no
C16a C30a C34a . . 121.6(10) no
C16a C30a C36a . . 147.5(7) no
C16a C30a C38a . . 91.7(7) no
C16a C30a C42a . . 61.2(6) no
C16a C30a C51a . . 147.1(8) no
C18a C30a C20a . . 115.3(7) no
C18a C30a C32a . . 29.2(8) no
C18a C30a C34a . . 130.8(13) no
C18a C30a C36a . . 62.6(6) no
C18a C30a C38a . . 140.1(7) no
C18a C30a C42a . . 133.5(5) no
C18a C30a C51a . . 97.0(8) no
C20a C30a C32a . . 141.4(8) no
C20a C30a C34a . . 90.5(8) no
C20a C30a C36a . . 141.5(6) no
C20a C30a C38a . . 60.6(6) no
C20a C30a C42a . . 30.2(5) no
C20a C30a C51a . . 119.0(6) no
C32a C30a C34a . . 107.6(16) no
C32a C30a C36a . . 36.4(9) no
C32a C30a C38a . . 129.8(13) no
C32a C30a C42a . . 145.3(8) no
C32a C30a C51a . . 72.2(11) no
C34a C30a C36a . . 71.2(11) no
C34a C30a C38a . . 29.9(7) no
C34a C30a C42a . . 60.4(8) no
C34a C30a C51a . . 35.4(8) no
C36a C30a C38a . . 95.5(8) no
C36a C30a C42a . . 120.6(7) no
C36a C30a C51a . . 35.8(5) no
C38a C30a C42a . . 30.4(6) no
C38a C30a C51a . . 61.5(6) no
C42a C30a C51a . . 90.3(6) no
C11a C31a C13a . . 30.7(5) no
C11a C31a C15a . . 30.4(6) no
C11a C31a C17a . . 62.5(6) no
C11a C31a C21a . . 89.0(5) no
C11a C31a C29a . . 59.3(8) no
C11a C31a C33a . . 92.6(6) no
C11a C31a C35a . . 152.5(10) no
C11a C31a C39a . . 138.9(4) no
C11a C31a C43a . . 115.0(5) no
C11a C31a C52a . . 125.2(7) no
C13a C31a C15a . . 61.0(6) no
C13a C31a C17a . . 32.0(5) no
C13a C31a C21a . . 61.0(5) no
C13a C31a C29a . . 90 no
C13a C31a C33a . . 122.1(6) no
C13a C31a C35a . . 148.5(7) no
C13a C31a C39a . . 119.7(6) no
C13a C31a C43a . . 90.2(5) no
C13a C31a C52a . . 148.4(7) no
C15a C31a C17a . . 92.3(7) no
C15a C31a C21a . . 115.3(5) no
C15a C31a C29a . . 29.2(7) no
C15a C31a C33a . . 62.6(6) no
C15a C31a C35a . . 130.8(13) no
C15a C31a C39a . . 140.1(8) no
C15a C31a C43a . . 133.5(4) no
C15a C31a C52a . . 97.0(8) no
C17a C31a C21a . . 31.1(6) no
C17a C31a C29a . . 121.4(10) no
C17a C31a C33a . . 147.5(8) no
C17a C31a C35a . . 121.6(9) no
C17a C31a C39a . . 91.7(7) no
C17a C31a C43a . . 61.2(6) no
C17a C31a C52a . . 147.1(9) no
C21a C31a C29a . . 141.4(7) no
C21a C31a C33a . . 141.5(8) no
C21a C31a C35a . . 90.5(7) no
C21a C31a C39a . . 60.6(6) no
C21a C31a C43a . . 30.2(5) no
C21a C31a C52a . . 119.0(7) no
C29a C31a C33a . . 36.4(9) no
C29a C31a C35a . . 107.6(16) no
C29a C31a C39a . . 129.8(14) no
C29a C31a C43a . . 145.3(10) no
C29a C31a C52a . . 72.2(11) no
C33a C31a C35a . . 71.2(10) no
C33a C31a C39a . . 95.5(9) no
C33a C31a C43a . . 120.6(8) no
C33a C31a C52a . . 35.8(5) no
C35a C31a C39a . . 29.9(6) no
C35a C31a C43a . . 60.4(7) no
C35a C31a C52a . . 35.4(8) no
C39a C31a C43a . . 30.4(5) no
C39a C31a C52a . . 61.5(6) no
C43a C31a C52a . . 90.3(6) no
C12a C32a C14a . . 30.7(4) no
C12a C32a C16a . . 30.4(4) no
C12a C32a C18a . . 62.5(10) no
C12a C32a C22a . . 89.0(6) no
C12a C32a C30a . . 59.3(10) no
C12a C32a C34a . . 92.6(7) no
C12a C32a C36a . . 152.5(6) no
C12a C32a C40a . . 138.9(5) no
C12a C32a C44a . . 115.0(5) no
C12a C32a C51a . . 125.2(6) no
C14a C32a C16a . . 61.0(6) no
C14a C32a C18a . . 32.0(9) no
C14a C32a C22a . . 61.0(6) no
C14a C32a C30a . . 90 no
C14a C32a C34a . . 122.1(8) no
C14a C32a C36a . . 148.5(8) no
C14a C32a C40a . . 119.7(6) no
C14a C32a C44a . . 90.2(5) no
C14a C32a C51a . . 148.4(6) no
C16a C32a C18a . . 92.3(12) no
C16a C32a C22a . . 115.3(7) no
C16a C32a C30a . . 29.2(8) no
C16a C32a C34a . . 62.6(6) no
C16a C32a C36a . . 130.8(7) no
C16a C32a C40a . . 140.1(5) no
C16a C32a C44a . . 133.5(5) no
C16a C32a C51a . . 97.0(6) no
C18a C32a C22a . . 31.1(9) no
C18a C32a C30a . . 121.4(16) no
C18a C32a C34a . . 147.5(9) no
C18a C32a C36a . . 121.6(13) no
C18a C32a C40a . . 91.7(10) no
C18a C32a C44a . . 61.2(10) no
C18a C32a C51a . . 147.1(10) no
C22a C32a C30a . . 141.4(9) no
C22a C32a C34a . . 141.5(6) no
C22a C32a C36a . . 90.5(9) no
C22a C32a C40a . . 60.6(6) no
C22a C32a C44a . . 30.2(6) no
C22a C32a C51a . . 119.0(9) no
C30a C32a C34a . . 36.4(9) no
C30a C32a C36a . . 107.6(11) no
C30a C32a C40a . . 129.8(10) no
C30a C32a C44a . . 145.3(7) no
C30a C32a C51a . . 72.2(9) no
C34a C32a C36a . . 71.2(8) no
C34a C32a C40a . . 95.5(8) no
C34a C32a C44a . . 120.6(8) no
C34a C32a C51a . . 35.8(7) no
C36a C32a C40a . . 29.9(5) no
C36a C32a C44a . . 60.4(7) no
C36a C32a C51a . . 35.4(6) no
C40a C32a C44a . . 30.4(5) no
C40a C32a C51a . . 61.5(6) no
C44a C32a C51a . . 90.3(7) no
C15a C33a C19a . . 30.5(5) no
C15a C33a C29a . . 28.9(6) no
C15a C33a C31a . . 61.9(6) no
C15a C33a C35a . . 96.9(9) no
C15a C33a C37a . . 90.0(9) no
C15a C33a C41a . . 60.0(6) no
C15a C33a C52a . . 131.8(12) no
C15a C33a C53a . . 139.7(5) no
C15a C33a C55a . . 130.8(5) no
C15a C33a C59a . . 112.6(5) no
C19a C33a C29a . . 59.4(6) no
C19a C33a C31a . . 90.2(7) no
C19a C33a C35a . . 121.4(8) no
C19a C33a C37a . . 59.5(8) no
C19a C33a C41a . . 29.5(6) no
C19a C33a C52a . . 146.7(7) no
C19a C33a C53a . . 131.9(5) no
C19a C33a C55a . . 108.4(5) no
C19a C33a C59a . . 84.2(5) no
C29a C33a C31a . . 36.0(6) no
C29a C33a C35a . . 72.4(9) no
C29a C33a C37a . . 118.8(10) no
C29a C33a C41a . . 88.8(7) no
C29a C33a C52a . . 108.9(14) no
C29a C33a C53a . . 130.2(9) no
C29a C33a C55a . . 142.7(7) no
C29a C33a C59a . . 137.8(7) no
C31a C33a C35a . . 36.4(6) no
C31a C33a C37a . . 143.1(9) no
C31a C33a C41a . . 117.4(8) no
C31a C33a C52a . . 72.9(11) no
C31a C33a C53a . . 96.5(6) no
C31a C33a C55a . . 119.7(5) no
C31a C33a C59a . . 138.1(5) no
C35a C33a C37a . . 144.1(8) no
C35a C33a C41a . . 140.2(6) no
C35a C33a C52a . . 36.5(10) no
C35a C33a C53a . . 62.1(6) no
C35a C33a C55a . . 90 no
C35a C33a C59a . . 117.3(6) no
C37a C33a C41a . . 30.0(8) no
C37a C33a C52a . . 120.2(15) no
C37a C33a C53a . . 90.4(10) no
C37a C33a C55a . . 60.0(8) no
C37a C33a C59a . . 30.7(7) no
C41a C33a C52a . . 140.8(10) no
C41a C33a C53a . . 113.2(8) no
C41a C33a C55a . . 84.3(6) no
C41a C33a C59a . . 56.7(6) no
C52a C33a C53a . . 29.8(9) no
C52a C33a C55a . . 60.2(9) no
C52a C33a C59a . . 89.6(11) no
C53a C33a C55a . . 30.4(5) no
C53a C33a C59a . . 59.7(6) no
C55a C33a C59a . . 29.4(4) no
C16a C34a C20a . . 30.5(4) no
C16a C34a C30a . . 28.9(7) no
C16a C34a C32a . . 61.9(7) no
C16a C34a C36a . . 96.9(6) no
C16a C34a C38a . . 90.0(12) no
C16a C34a C42a . . 60.0(6) no
C16a C34a C51a . . 131.8(7) no
C16a C34a C54a . . 139.7(5) no
C16a C34a C56a . . 130.8(5) no
C16a C34a C60a . . 112.6(7) no
C20a C34a C30a . . 59.4(9) no
C20a C34a C32a . . 90.2(7) no
C20a C34a C36a . . 121.4(6) no
C20a C34a C38a . . 59.5(10) no
C20a C34a C42a . . 29.5(5) no
C20a C34a C51a . . 146.7(7) no
C20a C34a C54a . . 131.9(5) no
C20a C34a C56a . . 108.4(5) no
C20a C34a C60a . . 84.2(6) no
C30a C34a C32a . . 36.0(8) no
C30a C34a C36a . . 72.4(9) no
C30a C34a C38a . . 118.8(16) no
C30a C34a C42a . . 88.8(11) no
C30a C34a C51a . . 108.9(10) no
C30a C34a C54a . . 130.2(9) no
C30a C34a C56a . . 142.7(6) no
C30a C34a C60a . . 137.8(9) no
C32a C34a C36a . . 36.4(7) no
C32a C34a C38a . . 143.1(10) no
C32a C34a C42a . . 117.4(8) no
C32a C34a C51a . . 72.9(8) no
C32a C34a C54a . . 96.5(7) no
C32a C34a C56a . . 119.7(7) no
C32a C34a C60a . . 138.1(5) no
C36a C34a C38a . . 144.1(10) no
C36a C34a C42a . . 140.2(5) no
C36a C34a C51a . . 36.5(7) no
C36a C34a C54a . . 62.1(6) no
C36a C34a C56a . . 90 no
C36a C34a C60a . . 117.3(8) no
C38a C34a C42a . . 30.0(10) no
C38a C34a C51a . . 120.2(14) no
C38a C34a C54a . . 90.4(11) no
C38a C34a C56a . . 60.0(10) no
C38a C34a C60a . . 30.7(10) no
C42a C34a C51a . . 140.8(8) no
C42a C34a C54a . . 113.2(6) no
C42a C34a C56a . . 84.3(6) no
C42a C34a C60a . . 56.7(6) no
C51a C34a C54a . . 29.8(6) no
C51a C34a C56a . . 60.2(7) no
C51a C34a C60a . . 89.6(9) no
C54a C34a C56a . . 30.4(4) no
C54a C34a C60a . . 59.7(6) no
C56a C34a C60a . . 29.4(6) no
C17a C35a C21a . . 30.5(4) no
C17a C35a C29a . . 61.9(6) no
C17a C35a C31a . . 28.9(7) no
C17a C35a C33a . . 96.9(6) no
C17a C35a C39a . . 90.0(11) no
C17a C35a C43a . . 60.0(6) no
C17a C35a C52a . . 131.8(7) no
C17a C35a C53a . . 139.7(5) no
C17a C35a C57a . . 130.8(5) no
C17a C35a C61a . . 112.6(6) no
C21a C35a C29a . . 90.2(6) no
C21a C35a C31a . . 59.4(8) no
C21a C35a C33a . . 121.4(6) no
C21a C35a C39a . . 59.5(10) no
C21a C35a C43a . . 29.5(5) no
C21a C35a C52a . . 146.7(6) no
C21a C35a C53a . . 131.9(5) no
C21a C35a C57a . . 108.4(5) no
C21a C35a C61a . . 84.2(6) no
C29a C35a C31a . . 36.0(8) no
C29a C35a C33a . . 36.4(7) no
C29a C35a C39a . . 143.1(8) no
C29a C35a C43a . . 117.4(7) no
C29a C35a C52a . . 72.9(8) no
C29a C35a C53a . . 96.5(8) no
C29a C35a C57a . . 119.7(8) no
C29a C35a C61a . . 138.1(6) no
C31a C35a C33a . . 72.4(9) no
C31a C35a C39a . . 118.8(14) no
C31a C35a C43a . . 88.8(10) no
C31a C35a C52a . . 108.9(10) no
C31a C35a C53a . . 130.2(10) no
C31a C35a C57a . . 142.7(8) no
C31a C35a C61a . . 137.8(7) no
C33a C35a C39a . . 144.1(12) no
C33a C35a C43a . . 140.2(5) no
C33a C35a C52a . . 36.5(7) no
C33a C35a C53a . . 62.1(7) no
C33a C35a C57a . . 90 no
C33a C35a C61a . . 117.3(9) no
C39a C35a C43a . . 30.0(9) no
C39a C35a C52a . . 120.2(15) no
C39a C35a C53a . . 90.4(12) no
C39a C35a C57a . . 60.0(11) no
C39a C35a C61a . . 30.7(10) no
C43a C35a C52a . . 140.8(9) no
C43a C35a C53a . . 113.2(6) no
C43a C35a C57a . . 84.3(6) no
C43a C35a C61a . . 56.7(6) no
C52a C35a C53a . . 29.8(6) no
C52a C35a C57a . . 60.2(8) no
C52a C35a C61a . . 89.6(10) no
C53a C35a C57a . . 30.4(4) no
C53a C35a C61a . . 59.7(6) no
C18a C36a C22a . . 30.5(5) no
C18a C36a C30a . . 61.9(7) no
C18a C36a C32a . . 28.9(5) no
C18a C36a C34a . . 96.9(9) no
C18a C36a C40a . . 90.0(9) no
C18a C36a C44a . . 60.0(6) no
C18a C36a C51a . . 131.8(13) no
C18a C36a C54a . . 139.7(7) no
C18a C36a C58a . . 130.8(5) no
C18a C36a C62a . . 112.6(5) no
C22a C36a C30a . . 90.2(7) no
C22a C36a C32a . . 59.4(6) no
C22a C36a C34a . . 121.4(9) no
C22a C36a C40a . . 59.5(9) no
C22a C36a C44a . . 29.5(6) no
C22a C36a C51a . . 146.7(9) no
C22a C36a C54a . . 131.9(4) no
C22a C36a C58a . . 108.4(5) no
C22a C36a C62a . . 84.2(5) no
C30a C36a C32a . . 36.0(6) no
C30a C36a C34a . . 36.4(6) no
C30a C36a C40a . . 143.1(11) no
C30a C36a C44a . . 117.4(9) no
C30a C36a C51a . . 72.9(11) no
C30a C36a C54a . . 96.5(6) no
C30a C36a C58a . . 119.7(5) no
C30a C36a C62a . . 138.1(6) no
C32a C36a C34a . . 72.4(9) no
C32a C36a C40a . . 118.8(11) no
C32a C36a C44a . . 88.8(8) no
C32a C36a C51a . . 108.9(14) no
C32a C36a C54a . . 130.2(9) no
C32a C36a C58a . . 142.7(8) no
C32a C36a C62a . . 137.8(7) no
C34a C36a C40a . . 144.1(7) no
C34a C36a C44a . . 140.2(7) no
C34a C36a C51a . . 36.5(10) no
C34a C36a C54a . . 62.1(6) no
C34a C36a C58a . . 90 no
C34a C36a C62a . . 117.3(6) no
C40a C36a C44a . . 30.0(9) no
C40a C36a C51a . . 120.2(14) no
C40a C36a C54a . . 90.4(9) no
C40a C36a C58a . . 60.0(8) no
C40a C36a C62a . . 30.7(6) no
C44a C36a C51a . . 140.8(8) no
C44a C36a C54a . . 113.2(6) no
C44a C36a C58a . . 84.3(6) no
C44a C36a C62a . . 56.7(5) no
C51a C36a C54a . . 29.8(8) no
C51a C36a C58a . . 60.2(8) no
C51a C36a C62a . . 89.6(10) no
C54a C36a C58a . . 30.4(4) no
C54a C36a C62a . . 59.7(5) no
C58a C36a C62a . . 29.4(3) no
C15a C37a C19a . . 30.7(5) no
C15a C37a C29a . . 29.7(4) no
C15a C37a C33a . . 60.9(10) no
C15a C37a C41a . . 60.0(11) no
C15a C37a C45a . . 90.9(7) no
C15a C37a C52a . . 85.5(7) no
C15a C37a C53a . . 109.7(7) no
C15a C37a C55a . . 131.6(7) no
C15a C37a C59a . . 144.5(8) no
C15a C37a C63a . . 120.7(6) no
C19a C37a C29a . . 60.5(6) no
C19a C37a C33a . . 91.7(12) no
C19a C37a C41a . . 29.2(10) no
C19a C37a C45a . . 62.3(6) no
C19a C37a C52a . . 114.8(9) no
C19a C37a C53a . . 133.1(8) no
C19a C37a C55a . . 139.6(5) no
C19a C37a C59a . . 130.2(7) no
C19a C37a C63a . . 96.5(6) no
C29a C37a C33a . . 31.2(8) no
C29a C37a C41a . . 89.7(12) no
C29a C37a C45a . . 118.3(8) no
C29a C37a C52a . . 57.2(6) no
C29a C37a C53a . . 84.8(6) no
C29a C37a C55a . . 112.8(6) no
C29a C37a C59a . . 139.1(9) no
C29a C37a C63a . . 139.1(7) no
C33a C37a C41a . . 120.9(17) no
C33a C37a C45a . . 146.2(12) no
C33a C37a C52a . . 30.4(7) no
C33a C37a C53a . . 60.2(7) no
C33a C37a C55a . . 90.6(8) no
C33a C37a C59a . . 120.0(9) no
C33a C37a C63a . . 144.8(7) no
C41a C37a C45a . . 36.6(8) no
C41a C37a C52a . . 141.5(14) no
C41a C37a C53a . . 146.4(7) no
C41a C37a C55a . . 130.8(8) no
C41a C37a C59a . . 108.3(11) no
C41a C37a C63a . . 72.7(9) no
C45a C37a C52a . . 141.6(5) no
C45a C37a C53a . . 121.4(5) no
C45a C37a C55a . . 96.2(6) no
C45a C37a C59a . . 71.7(7) no
C45a C37a C63a . . 36.1(5) no
C52a C37a C53a . . 29.8(5) no
C52a C37a C55a . . 60.2(6) no
C52a C37a C59a . . 89.6(7) no
C52a C37a C63a . . 118.2(6) no
C53a C37a C55a . . 30.4(5) no
C53a C37a C59a . . 59.7(6) no
C53a C37a C63a . . 90.2(5) no
C55a C37a C59a . . 29.4(6) no
C55a C37a C63a . . 61.6(5) no
C59a C37a C63a . . 35.6(5) no
C16a C38a C20a . . 30.7(4) no
C16a C38a C30a . . 29.7(6) no
C16a C38a C34a . . 60.9(10) no
C16a C38a C42a . . 60.0(7) no
C16a C38a C46a . . 90.9(7) no
C16a C38a C51a . . 85.5(6) no
C16a C38a C54a . . 109.7(5) no
C16a C38a C56a . . 131.6(5) no
C16a C38a C60a . . 144.5(6) no
C16a C38a C64a . . 120.7(7) no
C20a C38a C30a . . 60.5(6) no
C20a C38a C34a . . 91.7(11) no
C20a C38a C42a . . 29.2(6) no
C20a C38a C46a . . 62.3(6) no
C20a C38a C51a . . 114.8(6) no
C20a C38a C54a . . 133.1(5) no
C20a C38a C56a . . 139.6(5) no
C20a C38a C60a . . 130.2(9) no
C20a C38a C64a . . 96.5(7) no
C30a C38a C34a . . 31.2(9) no
C30a C38a C42a . . 89.7(9) no
C30a C38a C46a . . 118.3(8) no
C30a C38a C51a . . 57.2(6) no
C30a C38a C54a . . 84.8(6) no
C30a C38a C56a . . 112.8(7) no
C30a C38a C60a . . 139.1(10) no
C30a C38a C64a . . 139.1(5) no
C34a C38a C42a . . 120.9(14) no
C34a C38a C46a . . 146.2(9) no
C34a C38a C51a . . 30.4(10) no
C34a C38a C54a . . 60.2(10) no
C34a C38a C56a . . 90.6(12) no
C34a C38a C60a . . 120.0(16) no
C34a C38a C64a . . 144.8(11) no
C42a C38a C46a . . 36.6(7) no
C42a C38a C51a . . 141.5(8) no
C42a C38a C54a . . 146.4(7) no
C42a C38a C56a . . 130.8(7) no
C42a C38a C60a . . 108.3(10) no
C42a C38a C64a . . 72.7(8) no
C46a C38a C51a . . 141.6(6) no
C46a C38a C54a . . 121.4(7) no
C46a C38a C56a . . 96.2(6) no
C46a C38a C60a . . 71.7(8) no
C46a C38a C64a . . 36.1(7) no
C51a C38a C54a . . 29.8(5) no
C51a C38a C56a . . 60.2(6) no
C51a C38a C60a . . 89.6(11) no
C51a C38a C64a . . 118.2(9) no
C54a C38a C56a . . 30.4(4) no
C54a C38a C60a . . 59.7(9) no
C54a C38a C64a . . 90.2(7) no
C56a C38a C60a . . 29.4(8) no
C56a C38a C64a . . 61.6(6) no
C60a C38a C64a . . 35.6(8) no
C17a C39a C21a . . 30.7(4) no
C17a C39a C31a . . 29.7(5) no
C17a C39a C35a . . 60.9(9) no
C17a C39a C43a . . 60.0(7) no
C17a C39a C47a . . 90.9(7) no
C17a C39a C52a . . 85.5(5) no
C17a C39a C53a . . 109.7(5) no
C17a C39a C57a . . 131.6(6) no
C17a C39a C61a . . 144.5(6) no
C17a C39a C65a . . 120.7(6) no
C21a C39a C31a . . 60.5(6) no
C21a C39a C35a . . 91.7(10) no
C21a C39a C43a . . 29.2(6) no
C21a C39a C47a . . 62.3(6) no
C21a C39a C52a . . 114.8(6) no
C21a C39a C53a . . 133.1(5) no
C21a C39a C57a . . 139.6(5) no
C21a C39a C61a . . 130.2(7) no
C21a C39a C65a . . 96.5(6) no
C31a C39a C35a . . 31.2(9) no
C31a C39a C43a . . 89.7(9) no
C31a C39a C47a . . 118.3(7) no
C31a C39a C52a . . 57.2(6) no
C31a C39a C53a . . 84.8(6) no
C31a C39a C57a . . 112.8(7) no
C31a C39a C61a . . 139.1(10) no
C31a C39a C65a . . 139.1(5) no
C35a C39a C43a . . 120.9(14) no
C35a C39a C47a . . 146.2(8) no
C35a C39a C52a . . 30.4(10) no
C35a C39a C53a . . 60.2(11) no
C35a C39a C57a . . 90.6(12) no
C35a C39a C61a . . 120.0(16) no
C35a C39a C65a . . 144.8(12) no
C43a C39a C47a . . 36.6(8) no
C43a C39a C52a . . 141.5(7) no
C43a C39a C53a . . 146.4(8) no
C43a C39a C57a . . 130.8(9) no
C43a C39a C61a . . 108.3(9) no
C43a C39a C65a . . 72.7(8) no
C47a C39a C52a . . 141.6(7) no
C47a C39a C53a . . 121.4(8) no
C47a C39a C57a . . 96.2(7) no
C47a C39a C61a . . 71.7(8) no
C47a C39a C65a . . 36.1(7) no
C52a C39a C53a . . 29.8(5) no
C52a C39a C57a . . 60.2(6) no
C52a C39a C61a . . 89.6(11) no
C52a C39a C65a . . 118.2(9) no
C53a C39a C57a . . 30.4(4) no
C53a C39a C61a . . 59.7(9) no
C53a C39a C65a . . 90.2(8) no
C57a C39a C61a . . 29.4(7) no
C57a C39a C65a . . 61.6(7) no
C61a C39a C65a . . 35.6(7) no
C18a C40a C22a . . 30.7(4) no
C18a C40a C32a . . 29.7(4) no
C18a C40a C36a . . 60.9(10) no
C18a C40a C44a . . 60.0(10) no
C18a C40a C48a . . 90.9(7) no
C18a C40a C51a . . 85.5(7) no
C18a C40a C54a . . 109.7(7) no
C18a C40a C58a . . 131.6(7) no
C18a C40a C62a . . 144.5(10) no
C18a C40a C66a . . 120.7(7) no
C22a C40a C32a . . 60.5(6) no
C22a C40a C36a . . 91.7(12) no
C22a C40a C44a . . 29.2(9) no
C22a C40a C48a . . 62.3(6) no
C22a C40a C51a . . 114.8(10) no
C22a C40a C54a . . 133.1(8) no
C22a C40a C58a . . 139.6(6) no
C22a C40a C62a . . 130.2(7) no
C22a C40a C66a . . 96.5(6) no
C32a C40a C36a . . 31.2(9) no
C32a C40a C44a . . 89.7(12) no
C32a C40a C48a . . 118.3(9) no
C32a C40a C51a . . 57.2(6) no
C32a C40a C54a . . 84.8(6) no
C32a C40a C58a . . 112.8(6) no
C32a C40a C62a . . 139.1(9) no
C32a C40a C66a . . 139.1(8) no
C36a C40a C44a . . 120.9(17) no
C36a C40a C48a . . 146.2(14) no
C36a C40a C51a . . 30.4(7) no
C36a C40a C54a . . 60.2(7) no
C36a C40a C58a . . 90.6(7) no
C36a C40a C62a . . 120.0(9) no
C36a C40a C66a . . 144.8(7) no
C44a C40a C48a . . 36.6(7) no
C44a C40a C51a . . 141.5(15) no
C44a C40a C54a . . 146.4(8) no
C44a C40a C58a . . 130.8(7) no
C44a C40a C62a . . 108.3(9) no
C44a C40a C66a . . 72.7(8) no
C48a C40a C51a . . 141.6(6) no
C48a C40a C54a . . 121.4(5) no
C48a C40a C58a . . 96.2(5) no
C48a C40a C62a . . 71.7(7) no
C48a C40a C66a . . 36.1(5) no
C51a C40a C54a . . 29.8(5) no
C51a C40a C58a . . 60.2(5) no
C51a C40a C62a . . 89.6(7) no
C51a C40a C66a . . 118.2(5) no
C54a C40a C58a . . 30.4(5) no
C54a C40a C62a . . 59.7(6) no
C54a C40a C66a . . 90.2(5) no
C58a C40a C62a . . 29.4(6) no
C58a C40a C66a . . 61.6(5) no
C62a C40a C66a . . 35.6(5) no
C15a C41a C19a . . 31.3(6) no
C15a C41a C23a . . 60.7(6) no
C15a C41a C27a . . 88.4(7) no
C15a C41a C29a . . 30.2(4) no
C15a C41a C33a . . 60.9(6) no
C15a C41a C37a . . 90.0(11) no
C15a C41a C45a . . 140.6(10) no
C15a C41a C49a . . 115.4(8) no
C15a C41a C59a . . 118.1(6) no
C15a C41a C63a . . 139.3(6) no
C19a C41a C23a . . 31.4(6) no
C19a C41a C27a . . 61.7(6) no
C19a C41a C29a . . 61.5(8) no
C19a C41a C33a . . 92.2(10) no
C19a C41a C37a . . 121.3(14) no
C19a C41a C45a . . 120.7(10) no
C19a C41a C49a . . 91.6(7) no
C19a C41a C59a . . 145.4(9) no
C19a C41a C63a . . 144.4(7) no
C23a C41a C27a . . 30.7(5) no
C23a C41a C29a . . 89.8(8) no
C23a C41a C33a . . 119.9(10) no
C23a C41a C37a . . 147.1(13) no
C23a C41a C45a . . 90.0(8) no
C23a C41a C49a . . 60.8(6) no
C23a C41a C59a . . 145.6(5) no
C23a C41a C63a . . 120.0(5) no
C27a C41a C29a . . 114.2(8) no
C27a C41a C33a . . 138.8(8) no
C27a C41a C37a . . 150.6(6) no
C27a C41a C45a . . 59.3(8) no
C27a C41a C49a . . 30.1(6) no
C27a C41a C59a . . 122.9(6) no
C27a C41a C63a . . 90.8(5) no
C29a C41a C33a . . 30.8(6) no
C29a C41a C37a . . 59.9(10) no
C29a C41a C45a . . 144.2(7) no
C29a C41a C49a . . 134.3(7) no
C29a C41a C59a . . 89.9(6) no
C29a C41a C63a . . 119.6(5) no
C33a C41a C37a . . 29.1(10) no
C33a C41a C45a . . 129.5(8) no
C33a C41a C49a . . 142.2(5) no
C33a C41a C59a . . 61.7(6) no
C33a C41a C63a . . 95.7(6) no
C37a C41a C45a . . 107.0(13) no
C37a C41a C49a . . 131.2(10) no
C37a C41a C59a . . 36.1(8) no
C37a C41a C63a . . 71.7(9) no
C45a C41a C49a . . 29.2(8) no
C45a C41a C59a . . 70.9(9) no
C45a C41a C63a . . 35.3(7) no
C49a C41a C59a . . 96.4(7) no
C49a C41a C63a . . 61.8(6) no
C59a C41a C63a . . 35.6(4) no
C16a C42a C20a . . 31.3(8) no
C16a C42a C24a . . 60.7(5) no
C16a C42a C28a . . 88.4(6) no
C16a C42a C30a . . 30.2(6) no
C16a C42a C34a . . 60.9(6) no
C16a C42a C38a . . 90.0(7) no
C16a C42a C46a . . 140.6(7) no
C16a C42a C50a . . 115.4(6) no
C16a C42a C60a . . 118.1(8) no
C16a C42a C64a . . 139.3(8) no
C20a C42a C24a . . 31.4(6) no
C20a C42a C28a . . 61.7(7) no
C20a C42a C30a . . 61.5(8) no
C20a C42a C34a . . 92.2(8) no
C20a C42a C38a . . 121.3(10) no
C20a C42a C46a . . 120.7(12) no
C20a C42a C50a . . 91.6(8) no
C20a C42a C60a . . 145.4(11) no
C20a C42a C64a . . 144.4(7) no
C24a C42a C28a . . 30.7(4) no
C24a C42a C30a . . 89.8(5) no
C24a C42a C34a . . 119.9(5) no
C24a C42a C38a . . 147.1(7) no
C24a C42a C46a . . 90.0(10) no
C24a C42a C50a . . 60.8(5) no
C24a C42a C60a . . 145.6(6) no
C24a C42a C64a . . 120.0(5) no
C28a C42a C30a . . 114.2(5) no
C28a C42a C34a . . 138.8(5) no
C28a C42a C38a . . 150.6(9) no
C28a C42a C46a . . 59.3(9) no
C28a C42a C50a . . 30.1(5) no
C28a C42a C60a . . 122.9(6) no
C28a C42a C64a . . 90.8(5) no
C30a C42a C34a . . 30.8(5) no
C30a C42a C38a . . 59.9(6) no
C30a C42a C46a . . 144.2(10) no
C30a C42a C50a . . 134.3(4) no
C30a C42a C60a . . 89.9(7) no
C30a C42a C64a . . 119.6(9) no
C34a C42a C38a . . 29.1(6) no
C34a C42a C46a . . 129.5(14) no
C34a C42a C50a . . 142.2(8) no
C34a C42a C60a . . 61.7(6) no
C34a C42a C64a . . 95.7(9) no
C38a C42a C46a . . 107.0(15) no
C38a C42a C50a . . 131.2(11) no
C38a C42a C60a . . 36.1(7) no
C38a C42a C64a . . 71.7(9) no
C46a C42a C50a . . 29.2(8) no
C46a C42a C60a . . 70.9(11) no
C46a C42a C64a . . 35.3(10) no
C50a C42a C60a . . 96.4(7) no
C50a C42a C64a . . 61.8(6) no
C60a C42a C64a . . 35.6(5) no
Bab C43a C17a . . 68.5(3) no
Bab C43a C21a . . 69.3(5) no
Bab C43a C25a . . 62.5(6) no
Bab C43a C28a . . 57.6(5) no
Bab C43a C31a . . 73.9(3) no
Bab C43a C35a . . 84.5(5) no
Bab C43a C39a . . 94.6(9) no
Bab C43a C47a . . 74.3(6) no
Bab C43a C50a . . 61.8(4) no
Bab C43a C61a . . 84.5(7) no
Bab C43a C65a . . 76.9(3) no
C17a C43a C21a . . 31.3(7) no
C17a C43a C25a . . 60.7(5) no
C17a C43a C28a . . 88.4(5) no
C17a C43a C31a . . 30.2(5) no
C17a C43a C35a . . 60.9(6) no
C17a C43a C39a . . 90.0(7) no
C17a C43a C47a . . 140.6(6) no
C17a C43a C50a . . 115.4(5) no
C17a C43a C61a . . 118.1(8) no
C17a C43a C65a . . 139.3(8) no
C21a C43a C25a . . 31.4(5) no
C21a C43a C28a . . 61.7(6) no
C21a C43a C31a . . 61.5(7) no
C21a C43a C35a . . 92.2(7) no
C21a C43a C39a . . 121.3(9) no
C21a C43a C47a . . 120.7(10) no
C21a C43a C50a . . 91.6(7) no
C21a C43a C61a . . 145.4(11) no
C21a C43a C65a . . 144.4(8) no
C25a C43a C28a . . 30.7(4) no
C25a C43a C31a . . 89.8(5) no
C25a C43a C35a . . 119.9(5) no
C25a C43a C39a . . 147.1(7) no
C25a C43a C47a . . 90.0(8) no
C25a C43a C50a . . 60.8(5) no
C25a C43a C61a . . 145.6(7) no
C25a C43a C65a . . 120.0(5) no
C28a C43a C31a . . 114.2(5) no
C28a C43a C35a . . 138.8(5) no
C28a C43a C39a . . 150.6(11) no
C28a C43a C47a . . 59.3(8) no
C28a C43a C50a . . 30.1(5) no
C28a C43a C61a . . 122.9(7) no
C28a C43a C65a . . 90.8(5) no
C31a C43a C35a . . 30.8(5) no
C31a C43a C39a . . 59.9(6) no
C31a C43a C47a . . 144.2(11) no
C31a C43a C50a . . 134.3(4) no
C31a C43a C61a . . 89.9(7) no
C31a C43a C65a . . 119.6(9) no
C35a C43a C39a . . 29.1(6) no
C35a C43a C47a . . 129.5(14) no
C35a C43a C50a . . 142.2(9) no
C35a C43a C61a . . 61.7(6) no
C35a C43a C65a . . 95.7(9) no
C39a C43a C47a . . 107.0(15) no
C39a C43a C50a . . 131.2(12) no
C39a C43a C61a . . 36.1(8) no
C39a C43a C65a . . 71.7(10) no
C47a C43a C50a . . 29.2(7) no
C47a C43a C61a . . 70.9(11) no
C47a C43a C65a . . 35.3(9) no
C50a C43a C61a . . 96.4(7) no
C50a C43a C65a . . 61.8(6) no
C61a C43a C65a . . 35.6(5) no
C18a C44a C22a . . 31.3(6) no
C18a C44a C26a . . 60.7(6) no
C18a C44a C27a . . 88.4(7) no
C18a C44a C32a . . 30.2(5) no
C18a C44a C36a . . 60.9(6) no
C18a C44a C40a . . 90.0(10) no
C18a C44a C48a . . 140.6(12) no
C18a C44a C49a . . 115.4(9) no
C18a C44a C62a . . 118.1(6) no
C18a C44a C66a . . 139.3(6) no
C22a C44a C26a . . 31.4(5) no
C22a C44a C27a . . 61.7(7) no
C22a C44a C32a . . 61.5(7) no
C22a C44a C36a . . 92.2(9) no
C22a C44a C40a . . 121.3(13) no
C22a C44a C48a . . 120.7(12) no
C22a C44a C49a . . 91.6(8) no
C22a C44a C62a . . 145.4(9) no
C22a C44a C66a . . 144.4(9) no
C26a C44a C27a . . 30.7(5) no
C26a C44a C32a . . 89.8(8) no
C26a C44a C36a . . 119.9(10) no
C26a C44a C40a . . 147.1(13) no
C26a C44a C48a . . 90.0(9) no
C26a C44a C49a . . 60.8(6) no
C26a C44a C62a . . 145.6(6) no
C26a C44a C66a . . 120.0(5) no
C27a C44a C32a . . 114.2(8) no
C27a C44a C36a . . 138.8(9) no
C27a C44a C40a . . 150.6(7) no
C27a C44a C48a . . 59.3(9) no
C27a C44a C49a . . 30.1(6) no
C27a C44a C62a . . 122.9(5) no
C27a C44a C66a . . 90.8(5) no
C32a C44a C36a . . 30.8(6) no
C32a C44a C40a . . 59.9(10) no
C32a C44a C48a . . 144.2(7) no
C32a C44a C49a . . 134.3(8) no
C32a C44a C62a . . 89.9(5) no
C32a C44a C66a . . 119.6(5) no
C36a C44a C40a . . 29.1(9) no
C36a C44a C48a . . 129.5(8) no
C36a C44a C49a . . 142.2(5) no
C36a C44a C62a . . 61.7(6) no
C36a C44a C66a . . 95.7(6) no
C40a C44a C48a . . 107.0(13) no
C40a C44a C49a . . 131.2(9) no
C40a C44a C62a . . 36.1(7) no
C40a C44a C66a . . 71.7(9) no
C48a C44a C49a . . 29.2(9) no
C48a C44a C62a . . 70.9(8) no
C48a C44a C66a . . 35.3(7) no
C49a C44a C62a . . 96.4(6) no
C49a C44a C66a . . 61.8(5) no
C62a C44a C66a . . 35.6(4) no
C19a C45a C23a . . 30.2(4) no
C19a C45a C27a . . 60.8(6) no
C19a C45a C37a . . 62.4(6) no
C19a C45a C41a . . 29.5(8) no
C19a C45a C48a . . 116.7(8) no
C19a C45a C49a . . 91.7(12) no
C19a C45a C59a . . 97.2(7) no
C19a C45a C63a . . 131.3(9) no
C19a C45a C66a . . 136.3(7) no
C19a C45a C67a . . 139.3(7) no
C23a C45a C27a . . 30.7(5) no
C23a C45a C37a . . 92.2(8) no
C23a C45a C41a . . 59.4(9) no
C23a C45a C48a . . 89.2(7) no
C23a C45a C49a . . 61.7(10) no
C23a C45a C59a . . 124.7(9) no
C23a C45a C63a . . 150.7(11) no
C23a C45a C66a . . 115.6(6) no
C23a C45a C67a . . 136.3(7) no
C27a C45a C37a . . 121.4(10) no
C27a C45a C41a . . 90.0(11) no
C27a C45a C48a . . 60.0(6) no
C27a C45a C49a . . 31.1(9) no
C27a C45a C59a . . 146.6(10) no
C27a C45a C63a . . 144.7(7) no
C27a C45a C66a . . 89.2(5) no
C27a C45a C67a . . 116.7(5) no
C37a C45a C41a . . 36.4(7) no
C37a C45a C48a . . 146.6(6) no
C37a C45a C49a . . 148.7(15) no
C37a C45a C59a . . 36.6(6) no
C37a C45a C63a . . 73.0(7) no
C37a C45a C66a . . 124.7(5) no
C37a C45a C67a . . 97.2(5) no
C41a C45a C48a . . 144.7(14) no
C41a C45a C49a . . 121.1(17) no
C41a C45a C59a . . 73.0(7) no
C41a C45a C63a . . 109.4(9) no
C41a C45a C66a . . 150.7(8) no
C41a C45a C67a . . 131.3(7) no
C48a C45a C49a . . 31.1(7) no
C48a C45a C59a . . 121.4(6) no
C48a C45a C63a . . 90.0(7) no
C48a C45a C66a . . 30.7(4) no
C48a C45a C67a . . 60.8(5) no
C49a C45a C59a . . 148.8(7) no
C49a C45a C63a . . 121.1(10) no
C49a C45a C66a . . 61.7(7) no
C49a C45a C67a . . 91.7(8) no
C59a C45a C63a . . 36.4(7) no
C59a C45a C66a . . 92.2(5) no
C59a C45a C67a . . 62.4(5) no
C63a C45a C66a . . 59.4(6) no
C63a C45a C67a . . 29.5(5) no
C66a C45a C67a . . 30.2(3) no
C20a C46a C24a . . 30.2(5) no
C20a C46a C28a . . 60.8(5) no
C20a C46a C38a . . 62.4(6) no
C20a C46a C42a . . 29.5(8) no
C20a C46a C47a . . 116.7(7) no
C20a C46a C50a . . 91.7(10) no
C20a C46a C60a . . 97.2(6) no
C20a C46a C64a . . 131.3(9) no
C20a C46a C65a . . 136.3(5) no
C20a C46a C68a . . 139.3(7) no
C24a C46a C28a . . 30.7(3) no
C24a C46a C38a . . 92.2(6) no
C24a C46a C42a . . 59.4(9) no
C24a C46a C47a . . 89.2(6) no
C24a C46a C50a . . 61.7(8) no
C24a C46a C60a . . 124.7(5) no
C24a C46a C64a . . 150.7(8) no
C24a C46a C65a . . 115.6(5) no
C24a C46a C68a . . 136.3(5) no
C28a C46a C38a . . 121.4(6) no
C28a C46a C42a . . 90.0(10) no
C28a C46a C47a . . 60.0(6) no
C28a C46a C50a . . 31.1(7) no
C28a C46a C60a . . 146.6(6) no
C28a C46a C64a . . 144.7(7) no
C28a C46a C65a . . 89.2(5) no
C28a C46a C68a . . 116.7(5) no
C38a C46a C42a . . 36.4(10) no
C38a C46a C47a . . 146.6(8) no
C38a C46a C50a . . 148.7(8) no
C38a C46a C60a . . 36.6(6) no
C38a C46a C64a . . 73.0(9) no
C38a C46a C65a . . 124.7(9) no
C38a C46a C68a . . 97.2(9) no
C42a C46a C47a . . 144.7(9) no
C42a C46a C50a . . 121.1(14) no
C42a C46a C60a . . 73.0(10) no
C42a C46a C64a . . 109.4(13) no
C42a C46a C65a . . 150.7(10) no
C42a C46a C68a . . 131.3(13) no
C47a C46a C50a . . 31.1(8) no
C47a C46a C60a . . 121.4(9) no
C47a C46a C64a . . 90.0(8) no
C47a C46a C65a . . 30.7(6) no
C47a C46a C68a . . 60.8(6) no
C50a C46a C60a . . 148.8(11) no
C50a C46a C64a . . 121.1(11) no
C50a C46a C65a . . 61.7(9) no
C50a C46a C68a . . 91.7(9) no
C60a C46a C64a . . 36.4(6) no
C60a C46a C65a . . 92.2(8) no
C60a C46a C68a . . 62.4(7) no
C64a C46a C65a . . 59.4(6) no
C64a C46a C68a . . 29.5(5) no
C65a C46a C68a . . 30.3(5) no
Bab C47a C21a . . 59.9(3) no
Bab C47a C25a . . 57.8(3) no
Bab C47a C28a . . 62.3(5) no
Bab C47a C39a . . 78.4(4) no
Bab C47a C43a . . 75.5(6) no
Bab C47a C46a . . 74.1(4) no
Bab C47a C50a . . 73.2(6) no
Bab C47a C61a . . 85.3(6) no
Bab C47a C64a . . 78.2(4) no
Bab C47a C65a . . 93.5(9) no
Bab C47a C68a . . 82.5(3) no
C21a C47a C25a . . 30.2(4) no
C21a C47a C28a . . 60.8(5) no
C21a C47a C39a . . 62.4(6) no
C21a C47a C43a . . 29.5(7) no
C21a C47a C46a . . 116.7(6) no
C21a C47a C50a . . 91.7(10) no
C21a C47a C61a . . 97.2(6) no
C21a C47a C64a . . 136.3(5) no
C21a C47a C65a . . 131.3(8) no
C21a C47a C68a . . 139.3(7) no
C25a C47a C28a . . 30.7(4) no
C25a C47a C39a . . 92.2(6) no
C25a C47a C43a . . 59.4(8) no
C25a C47a C46a . . 89.2(6) no
C25a C47a C50a . . 61.7(8) no
C25a C47a C61a . . 124.7(5) no
C25a C47a C64a . . 115.6(5) no
C25a C47a C65a . . 150.7(8) no
C25a C47a C68a . . 136.3(5) no
C28a C47a C39a . . 121.4(6) no
C28a C47a C43a . . 90.0(10) no
C28a C47a C46a . . 60.0(6) no
C28a C47a C50a . . 31.1(8) no
C28a C47a C61a . . 146.6(5) no
C28a C47a C64a . . 89.2(5) no
C28a C47a C65a . . 144.7(9) no
C28a C47a C68a . . 116.7(6) no
C39a C47a C43a . . 36.4(9) no
C39a C47a C46a . . 146.6(9) no
C39a C47a C50a . . 148.7(8) no
C39a C47a C61a . . 36.6(6) no
C39a C47a C64a . . 124.7(10) no
C39a C47a C65a . . 73.0(8) no
C39a C47a C68a . . 97.2(9) no
C43a C47a C46a . . 144.7(8) no
C43a C47a C50a . . 121.1(14) no
C43a C47a C61a . . 73.0(10) no
C43a C47a C64a . . 150.7(10) no
C43a C47a C65a . . 109.4(12) no
C43a C47a C68a . . 131.3(13) no
C46a C47a C50a . . 31.1(9) no
C46a C47a C61a . . 121.4(10) no
C46a C47a C64a . . 30.7(6) no
C46a C47a C65a . . 90.0(9) no
C46a C47a C68a . . 60.8(6) no
C50a C47a C61a . . 148.7(13) no
C50a C47a C64a . . 61.7(9) no
C50a C47a C65a . . 121.1(13) no
C50a C47a C68a . . 91.7(10) no
C61a C47a C64a . . 92.2(8) no
C61a C47a C65a . . 36.4(6) no
C61a C47a C68a . . 62.4(7) no
C64a C47a C65a . . 59.4(7) no
C64a C47a C68a . . 30.2(5) no
C65a C47a C68a . . 29.5(5) no
C22a C48a C26a . . 30.2(4) no
C22a C48a C27a . . 60.8(6) no
C22a C48a C40a . . 62.4(6) no
C22a C48a C44a . . 29.5(9) no
C22a C48a C45a . . 116.7(9) no
C22a C48a C49a . . 91.7(12) no
C22a C48a C62a . . 97.2(6) no
C22a C48a C63a . . 136.3(8) no
C22a C48a C66a . . 131.3(8) no
C22a C48a C67a . . 139.3(7) no
C26a C48a C27a . . 30.7(4) no
C26a C48a C40a . . 92.2(7) no
C26a C48a C44a . . 59.4(10) no
C26a C48a C45a . . 89.2(7) no
C26a C48a C49a . . 61.7(10) no
C26a C48a C62a . . 124.7(8) no
C26a C48a C63a . . 115.6(7) no
C26a C48a C66a . . 150.7(11) no
C26a C48a C67a . . 136.3(8) no
C27a C48a C40a . . 121.4(10) no
C27a C48a C44a . . 90.0(11) no
C27a C48a C45a . . 60.0(6) no
C27a C48a C49a . . 31.1(9) no
C27a C48a C62a . . 146.6(10) no
C27a C48a C63a . . 89.2(5) no
C27a C48a C66a . . 144.7(8) no
C27a C48a C67a . . 116.7(6) no
C40a C48a C44a . . 36.4(7) no
C40a C48a C45a . . 146.6(6) no
C40a C48a C49a . . 148.7(15) no
C40a C48a C62a . . 36.6(5) no
C40a C48a C63a . . 124.7(5) no
C40a C48a C66a . . 73.0(7) no
C40a C48a C67a . . 97.2(5) no
C44a C48a C45a . . 144.7(15) no
C44a C48a C49a . . 121.1(17) no
C44a C48a C62a . . 73.0(7) no
C44a C48a C63a . . 150.7(9) no
C44a C48a C66a . . 109.4(9) no
C44a C48a C67a . . 131.3(7) no
C45a C48a C49a . . 31.1(7) no
C45a C48a C62a . . 121.4(5) no
C45a C48a C63a . . 30.7(5) no
C45a C48a C66a . . 90.0(6) no
C45a C48a C67a . . 60.8(5) no
C49a C48a C62a . . 148.8(7) no
C49a C48a C63a . . 61.7(7) no
C49a C48a C66a . . 121.1(9) no
C49a C48a C67a . . 91.7(7) no
C62a C48a C63a . . 92.2(5) no
C62a C48a C66a . . 36.4(6) no
C62a C48a C67a . . 62.4(5) no
C63a C48a C66a . . 59.4(5) no
C63a C48a C67a . . 30.3(4) no
C66a C48a C67a . . 29.5(5) no
C19a C49a C22a . . 107.1(8) no
C19a C49a C23a . . 29.4(4) no
C19a C49a C26a . . 83.6(7) no
C19a C49a C27a . . 59.0(7) no
C19a C49a C41a . . 29.4(6) no
C19a C49a C44a . . 132.3(9) no
C19a C49a C45a . . 59.0(10) no
C19a C49a C48a . . 149.6(9) no
C19a C49a C63a . . 83.6(5) no
C19a C49a C66a . . 132.3(5) no
C19a C49a C67a . . 107.1(4) no
C22a C49a C23a . . 83.6(7) no
C22a C49a C26a . . 29.4(4) no
C22a C49a C27a . . 59.0(6) no
C22a C49a C41a . . 132.3(9) no
C22a C49a C44a . . 29.4(6) no
C22a C49a C45a . . 149.6(9) no
C22a C49a C48a . . 59.0(9) no
C22a C49a C63a . . 132.3(4) no
C22a C49a C66a . . 83.6(5) no
C22a C49a C67a . . 107.1(4) no
C23a C49a C26a . . 56.4(6) no
C23a C49a C27a . . 29.7(6) no
C23a C49a C41a . . 58.4(6) no
C23a C49a C44a . . 112.6(9) no
C23a C49a C45a . . 88.1(10) no
C23a C49a C48a . . 140.9(13) no
C23a C49a C63a . . 112.6(6) no
C23a C49a C66a . . 147.6(7) no
C23a C49a C67a . . 132.3(5) no
C26a C49a C27a . . 29.7(5) no
C26a C49a C41a . . 112.6(9) no
C26a C49a C44a . . 58.4(6) no
C26a C49a C45a . . 140.9(14) no
C26a C49a C48a . . 88.1(9) no
C26a C49a C63a . . 147.6(7) no
C26a C49a C66a . . 112.6(5) no
C26a C49a C67a . . 132.3(5) no
C27a C49a C41a . . 88.1(9) no
C27a C49a C44a . . 88.1(8) no
C27a C49a C45a . . 117.8(13) no
C27a C49a C48a . . 117.8(11) no
C27a C49a C63a . . 140.9(10) no
C27a C49a C66a . . 140.9(8) no
C27a C49a C67a . . 149.6(9) no
C41a C49a C44a . . 147.6(7) no
C41a C49a C45a . . 29.7(10) no
C41a C49a C48a . . 140.9(8) no
C41a C49a C63a . . 56.4(5) no
C41a C49a C66a . . 112.6(6) no
C41a C49a C67a . . 83.6(5) no
C44a C49a C45a . . 140.9(8) no
C44a C49a C48a . . 29.7(9) no
C44a C49a C63a . . 112.6(6) no
C44a C49a C66a . . 56.4(5) no
C44a C49a C67a . . 83.6(5) no
C45a C49a C48a . . 117.8(13) no
C45a C49a C63a . . 29.7(7) no
C45a C49a C66a . . 88.1(9) no
C45a C49a C67a . . 59.0(8) no
C48a C49a C63a . . 88.1(9) no
C48a C49a C66a . . 29.7(6) no
C48a C49a C67a . . 59.0(7) no
C63a C49a C66a . . 58.4(5) no
C63a C49a C67a . . 29.4(3) no
C66a C49a C67a . . 29.4(3) no
Bab C50a C20a . . 73.5(4) no
Bab C50a C21a . . 56.1(4) no
Bab C50a C24a . . 72.3(3) no
Bab C50a C25a . . 62.7(6) no
Bab C50a C28a . . 74.3(8) no
Bab C50a C42a . . 83.8(4) no
Bab C50a C43a . . 64.2(4) no
Bab C50a C46a . . 93.5(9) no
Bab C50a C47a . . 76.7(7) no
Bab C50a C64a . . 85.5(3) no
Bab C50a C65a . . 75.5(6) no
Bab C50a C68a . . 76.2(3) no
C20a C50a C21a . . 107.1(4) no
C20a C50a C24a . . 29.4(5) no
C20a C50a C25a . . 83.6(5) no
C20a C50a C28a . . 59.0(6) no
C20a C50a C42a . . 29.4(5) no
C20a C50a C43a . . 132.3(4) no
C20a C50a C46a . . 59.0(7) no
C20a C50a C47a . . 149.6(9) no
C20a C50a C64a . . 83.6(5) no
C20a C50a C65a . . 132.3(8) no
C20a C50a C68a . . 107.1(7) no
C21a C50a C24a . . 83.6(5) no
C21a C50a C25a . . 29.4(4) no
C21a C50a C28a . . 59.0(6) no
C21a C50a C42a . . 132.3(4) no
C21a C50a C43a . . 29.4(5) no
C21a C50a C46a . . 149.6(9) no
C21a C50a C47a . . 59.0(7) no
C21a C50a C64a . . 132.3(8) no
C21a C50a C65a . . 83.6(5) no
C21a C50a C68a . . 107.1(6) no
C24a C50a C25a . . 56.4(5) no
C24a C50a C28a . . 29.7(6) no
C24a C50a C42a . . 58.4(5) no
C24a C50a C43a . . 112.6(6) no
C24a C50a C46a . . 88.1(7) no
C24a C50a C47a . . 140.9(8) no
C24a C50a C64a . . 112.6(6) no
C24a C50a C65a . . 147.6(7) no
C24a C50a C68a . . 132.3(7) no
C25a C50a C28a . . 29.7(5) no
C25a C50a C42a . . 112.6(5) no
C25a C50a C43a . . 58.4(5) no
C25a C50a C46a . . 140.9(7) no
C25a C50a C47a . . 88.1(8) no
C25a C50a C64a . . 147.6(7) no
C25a C50a C65a . . 112.6(5) no
C25a C50a C68a . . 132.3(6) no
C28a C50a C42a . . 88.1(7) no
C28a C50a C43a . . 88.1(7) no
C28a C50a C46a . . 117.8(9) no
C28a C50a C47a . . 117.8(10) no
C28a C50a C64a . . 140.9(8) no
C28a C50a C65a . . 140.9(7) no
C28a C50a C68a . . 149.6(9) no
C42a C50a C43a . . 147.6(7) no
C42a C50a C46a . . 29.7(7) no
C42a C50a C47a . . 140.9(15) no
C42a C50a C64a . . 56.4(6) no
C42a C50a C65a . . 112.6(9) no
C42a C50a C68a . . 83.6(7) no
C43a C50a C46a . . 140.9(14) no
C43a C50a C47a . . 29.7(7) no
C43a C50a C64a . . 112.6(9) no
C43a C50a C65a . . 56.4(6) no
C43a C50a C68a . . 83.6(7) no
C46a C50a C47a . . 117.8(17) no
C46a C50a C64a . . 29.7(9) no
C46a C50a C65a . . 88.1(12) no
C46a C50a C68a . . 59.0(10) no
C47a C50a C64a . . 88.1(12) no
C47a C50a C65a . . 29.7(9) no
C47a C50a C68a . . 59.0(10) no
C47a C50a C18b . . 143.2(7) no
C64a C50a C65a . . 58.4(6) no
C64a C50a C68a . . 29.4(4) no
C65a C50a C68a . . 29.4(4) no
C30a C51a C32a . . 35.5(5) no
C30a C51a C34a . . 35.7(7) no
C30a C51a C36a . . 71.2(11) no
C30a C51a C38a . . 61.2(6) no
C30a C51a C40a . . 95.0(7) no
C30a C51a C54a . . 142.6(10) no
C30a C51a C56a . . 116.3(8) no
C30a C51a C58a . . 136.8(6) no
C30a C51a C60a . . 89.4(7) no
C30a C51a C62a . . 118.7(6) no
C32a C51a C34a . . 71.2(9) no
C32a C51a C36a . . 35.7(10) no
C32a C51a C38a . . 95.0(9) no
C32a C51a C40a . . 61.2(6) no
C32a C51a C54a . . 142.6(7) no
C32a C51a C56a . . 136.8(7) no
C32a C51a C58a . . 116.3(5) no
C32a C51a C60a . . 118.7(9) no
C32a C51a C62a . . 89.4(5) no
C34a C51a C36a . . 107.0(15) no
C34a C51a C38a . . 29.4(6) no
C34a C51a C40a . . 128.6(11) no
C34a C51a C54a . . 119.8(10) no
C34a C51a C56a . . 89.4(7) no
C34a C51a C58a . . 137.9(7) no
C34a C51a C60a . . 60.0(6) no
C34a C51a C62a . . 142.4(8) no
C36a C51a C38a . . 128.6(14) no
C36a C51a C40a . . 29.4(8) no
C36a C51a C54a . . 119.8(12) no
C36a C51a C56a . . 137.9(7) no
C36a C51a C58a . . 89.4(9) no
C36a C51a C60a . . 142.4(9) no
C36a C51a C62a . . 60.0(8) no
C38a C51a C40a . . 137.1(7) no
C38a C51a C54a . . 90.4(8) no
C38a C51a C56a . . 60.0(6) no
C38a C51a C58a . . 111.8(5) no
C38a C51a C60a . . 30.7(5) no
C38a C51a C62a . . 129.5(5) no
C40a C51a C54a . . 90.4(8) no
C40a C51a C56a . . 111.8(6) no
C40a C51a C58a . . 60.0(5) no
C40a C51a C60a . . 129.5(4) no
C40a C51a C62a . . 30.7(5) no
C54a C51a C56a . . 30.4(8) no
C54a C51a C58a . . 30.4(6) no
C54a C51a C60a . . 59.7(8) no
C54a C51a C62a . . 59.7(7) no
C56a C51a C58a . . 55.8(5) no
C56a C51a C60a . . 29.4(6) no
C56a C51a C62a . . 83.2(5) no
C58a C51a C60a . . 83.2(5) no
C58a C51a C62a . . 29.4(4) no
C60a C51a C62a . . 107.0(5) no
C29a C52a C31a . . 35.5(5) no
C29a C52a C33a . . 35.7(10) no
C29a C52a C35a . . 71.2(9) no
C29a C52a C37a . . 61.2(6) no
C29a C52a C39a . . 95.0(8) no
C29a C52a C53a . . 142.6(7) no
C29a C52a C55a . . 116.3(6) no
C29a C52a C57a . . 136.8(6) no
C29a C52a C59a . . 89.4(6) no
C29a C52a C61a . . 118.7(8) no
C31a C52a C33a . . 71.2(11) no
C31a C52a C35a . . 35.7(7) no
C31a C52a C37a . . 95.0(7) no
C31a C52a C39a . . 61.2(6) no
C31a C52a C53a . . 142.6(9) no
C31a C52a C55a . . 136.8(5) no
C31a C52a C57a . . 116.3(7) no
C31a C52a C59a . . 118.7(5) no
C31a C52a C61a . . 89.4(7) no
C33a C52a C35a . . 107.0(15) no
C33a C52a C37a . . 29.4(9) no
C33a C52a C39a . . 128.6(13) no
C33a C52a C53a . . 119.8(14) no
C33a C52a C55a . . 89.4(10) no
C33a C52a C57a . . 137.9(9) no
C33a C52a C59a . . 60.0(9) no
C33a C52a C61a . . 142.4(7) no
C35a C52a C37a . . 128.6(10) no
C35a C52a C39a . . 29.4(6) no
C35a C52a C53a . . 119.8(10) no
C35a C52a C55a . . 137.9(7) no
C35a C52a C57a . . 89.4(8) no
C35a C52a C59a . . 142.4(7) no
C35a C52a C61a . . 60.0(7) no
C37a C52a C39a . . 137.1(6) no
C37a C52a C53a . . 90.4(9) no
C37a C52a C55a . . 60.0(6) no
C37a C52a C57a . . 111.8(7) no
C37a C52a C59a . . 30.7(5) no
C37a C52a C61a . . 129.5(5) no
C39a C52a C53a . . 90.4(8) no
C39a C52a C55a . . 111.8(6) no
C39a C52a C57a . . 60.0(6) no
C39a C52a C59a . . 129.5(5) no
C39a C52a C61a . . 30.7(6) no
C53a C52a C55a . . 30.4(6) no
C53a C52a C57a . . 30.4(7) no
C53a C52a C59a . . 59.7(7) no
C53a C52a C61a . . 59.7(8) no
C55a C52a C57a . . 55.8(6) no
C55a C52a C59a . . 29.4(4) no
C55a C52a C61a . . 83.2(5) no
C57a C52a C59a . . 83.2(6) no
C57a C52a C61a . . 29.4(6) no
C59a C52a C61a . . 107.0(5) no
C33a C53a C35a . . 55.8(6) no
C33a C53a C37a . . 29.4(5) no
C33a C53a C39a . . 83.2(7) no
C33a C53a C52a . . 30.4(6) no
C33a C53a C55a . . 89.4(8) no
C33a C53a C57a . . 137.9(14) no
C33a C53a C59a . . 60.0(6) no
C33a C53a C61a . . 111.8(10) no
C33a C53a C71a . . 136.8(6) no
C33a C53a C73a . . 116.3(5) no
C35a C53a C37a . . 83.2(6) no
C35a C53a C39a . . 29.4(4) no
C35a C53a C52a . . 30.4(7) no
C35a C53a C55a . . 137.9(10) no
C35a C53a C57a . . 89.4(12) no
C35a C53a C59a . . 111.8(7) no
C35a C53a C61a . . 60.0(6) no
C35a C53a C71a . . 116.3(8) no
C35a C53a C73a . . 136.8(7) no
C37a C53a C39a . . 107.0(7) no
C37a C53a C52a . . 59.7(6) no
C37a C53a C55a . . 60.0(7) no
C37a C53a C57a . . 142.4(7) no
C37a C53a C59a . . 30.7(5) no
C37a C53a C61a . . 129.5(8) no
C37a C53a C71a . . 118.7(5) no
C37a C53a C73a . . 89.4(5) no
C39a C53a C52a . . 59.7(9) no
C39a C53a C55a . . 142.4(9) no
C39a C53a C57a . . 60.0(11) no
C39a C53a C59a . . 129.5(8) no
C39a C53a C61a . . 30.7(5) no
C39a C53a C71a . . 89.4(6) no
C39a C53a C73a . . 118.7(6) no
C52a C53a C55a . . 119.8(9) no
C52a C53a C57a . . 119.8(16) no
C52a C53a C59a . . 90.4(7) no
C52a C53a C61a . . 90.4(11) no
C52a C53a C71a . . 142.6(12) no
C52a C53a C73a . . 142.6(7) no
C55a C53a C57a . . 107.0(11) no
C55a C53a C59a . . 29.4(7) no
C55a C53a C61a . . 128.6(7) no
C55a C53a C71a . . 71.2(7) no
C55a C53a C73a . . 35.7(5) no
C57a C53a C59a . . 128.6(7) no
C57a C53a C61a . . 29.4(10) no
C57a C53a C71a . . 35.7(8) no
C57a C53a C73a . . 71.2(8) no
C59a C53a C61a . . 137.1(6) no
C59a C53a C71a . . 95.0(6) no
C59a C53a C73a . . 61.2(5) no
C61a C53a C71a . . 61.2(6) no
C61a C53a C73a . . 95.0(5) no
C71a C53a C73a . . 35.5(5) no
C34a C54a C36a . . 55.8(6) no
C34a C54a C38a . . 29.4(4) no
C34a C54a C40a . . 83.2(6) no
C34a C54a C51a . . 30.4(8) no
C34a C54a C56a . . 89.4(12) no
C34a C54a C58a . . 137.9(11) no
C34a C54a C60a . . 60.0(6) no
C34a C54a C62a . . 111.8(7) no
C34a C54a C72a . . 136.8(9) no
C34a C54a C74a . . 116.3(9) no
C36a C54a C38a . . 83.2(7) no
C36a C54a C40a . . 29.4(5) no
C36a C54a C51a . . 30.4(6) no
C36a C54a C56a . . 137.9(15) no
C36a C54a C58a . . 89.4(7) no
C36a C54a C60a . . 111.8(10) no
C36a C54a C62a . . 60.0(5) no
C36a C54a C72a . . 116.3(5) no
C36a C54a C74a . . 136.8(7) no
C38a C54a C40a . . 107.0(7) no
C38a C54a C51a . . 59.7(9) no
C38a C54a C56a . . 60.0(10) no
C38a C54a C58a . . 142.4(11) no
C38a C54a C60a . . 30.7(5) no
C38a C54a C62a . . 129.5(8) no
C38a C54a C72a . . 118.7(7) no
C38a C54a C74a . . 89.4(7) no
C40a C54a C51a . . 59.7(6) no
C40a C54a C56a . . 142.4(9) no
C40a C54a C58a . . 60.0(7) no
C40a C54a C60a . . 129.5(9) no
C40a C54a C62a . . 30.7(5) no
C40a C54a C72a . . 89.4(4) no
C40a C54a C74a . . 118.7(4) no
C51a C54a C56a . . 119.8(16) no
C51a C54a C58a . . 119.8(9) no
C51a C54a C60a . . 90.4(11) no
C51a C54a C62a . . 90.4(7) no
C51a C54a C72a . . 142.6(8) no
C51a C54a C74a . . 142.6(14) no
C56a C54a C58a . . 107.0(9) no
C56a C54a C60a . . 29.4(9) no
C56a C54a C62a . . 128.6(6) no
C56a C54a C72a . . 71.2(7) no
C56a C54a C74a . . 35.7(7) no
C58a C54a C60a . . 128.6(7) no
C58a C54a C62a . . 29.4(6) no
C58a C54a C72a . . 35.7(5) no
C58a C54a C74a . . 71.2(6) no
C60a C54a C62a . . 137.1(7) no
C60a C54a C72a . . 95.0(5) no
C60a C54a C74a . . 61.2(6) no
C62a C54a C72a . . 61.2(4) no
C62a C54a C74a . . 95.0(5) no
C72a C54a C74a . . 35.5(5) no
C33a C55a C37a . . 29.4(5) no
C33a C55a C52a . . 30.4(4) no
C33a C55a C53a . . 60.2(8) no
C33a C55a C57a . . 90 no
C33a C55a C59a . . 60.0(10) no
C33a C55a C63a . . 84.3(6) no
C33a C55a C67a . . 108.4(5) no
C33a C55a C70a . . 130.8(7) no
C33a C55a C71a . . 119.7(9) no
C33a C55a C73a . . 142.7(13) no
C37a C55a C52a . . 59.7(6) no
C37a C55a C53a . . 89.6(10) no
C37a C55a C57a . . 117.3(10) no
C37a C55a C59a . . 30.7(9) no
C37a C55a C63a . . 56.7(5) no
C37a C55a C67a . . 84.2(4) no
C37a C55a C70a . . 112.6(5) no
C37a C55a C71a . . 138.1(10) no
C37a C55a C73a . . 137.8(8) no
C52a C55a C53a . . 29.8(7) no
C52a C55a C57a . . 62.1(6) no
C52a C55a C59a . . 90.4(11) no
C52a C55a C63a . . 113.2(8) no
C52a C55a C67a . . 131.9(8) no
C52a C55a C70a . . 139.7(9) no
C52a C55a C71a . . 96.5(8) no
C52a C55a C73a . . 130.2(12) no
C53a C55a C57a . . 36.5(5) no
C53a C55a C59a . . 120.2(15) no
C53a C55a C63a . . 140.8(13) no
C53a C55a C67a . . 146.7(11) no
C53a C55a C70a . . 131.8(8) no
C53a C55a C71a . . 72.9(7) no
C53a C55a C73a . . 108.9(10) no
C57a C55a C59a . . 144.1(16) no
C57a C55a C63a . . 140.2(8) no
C57a C55a C67a . . 121.4(5) no
C57a C55a C70a . . 96.9(5) no
C57a C55a C71a . . 36.4(5) no
C57a C55a C73a . . 72.4(8) no
C59a C55a C63a . . 30.0(6) no
C59a C55a C67a . . 59.5(6) no
C59a C55a C70a . . 90.0(7) no
C59a C55a C71a . . 143.1(8) no
C59a C55a C73a . . 118.8(8) no
C63a C55a C67a . . 29.5(3) no
C63a C55a C70a . . 60.0(4) no
C63a C55a C71a . . 117.4(4) no
C63a C55a C73a . . 88.8(6) no
C67a C55a C70a . . 30.5(3) no
C67a C55a C71a . . 90.2(4) no
C67a C55a C73a . . 59.4(5) no
C70a C55a C71a . . 61.9(4) no
C70a C55a C73a . . 28.9(5) no
C71a C55a C73a . . 36.0(7) no
C34a C56a C38a . . 29.4(4) no
C34a C56a C51a . . 30.4(6) no
C34a C56a C54a . . 60.2(10) no
C34a C56a C58a . . 90 no
C34a C56a C60a . . 60.0(7) no
C34a C56a C64a . . 84.3(7) no
C34a C56a C68a . . 108.4(8) no
C34a C56a C69a . . 130.8(9) no
C34a C56a C72a . . 119.7(5) no
C34a C56a C74a . . 142.7(9) no
C38a C56a C51a . . 59.7(6) no
C38a C56a C54a . . 89.6(10) no
C38a C56a C58a . . 117.3(7) no
C38a C56a C60a . . 30.7(6) no
C38a C56a C64a . . 56.7(6) no
C38a C56a C68a . . 84.2(7) no
C38a C56a C69a . . 112.6(9) no
C38a C56a C72a . . 138.1(7) no
C38a C56a C74a . . 137.8(12) no
C51a C56a C54a . . 29.9(9) no
C51a C56a C58a . . 62.1(5) no
C51a C56a C60a . . 90.4(9) no
C51a C56a C64a . . 113.2(9) no
C51a C56a C68a . . 131.9(9) no
C51a C56a C69a . . 139.7(6) no
C51a C56a C72a . . 96.5(5) no
C51a C56a C74a . . 130.2(7) no
C54a C56a C58a . . 36.5(7) no
C54a C56a C60a . . 120.2(14) no
C54a C56a C64a . . 140.8(14) no
C54a C56a C68a . . 146.7(9) no
C54a C56a C69a . . 131.8(7) no
C54a C56a C72a . . 72.9(8) no
C54a C56a C74a . . 108.9(11) no
C58a C56a C60a . . 144.1(11) no
C58a C56a C64a . . 140.2(7) no
C58a C56a C68a . . 121.4(5) no
C58a C56a C69a . . 96.9(5) no
C58a C56a C72a . . 36.4(4) no
C58a C56a C74a . . 72.4(7) no
C60a C56a C64a . . 30.0(5) no
C60a C56a C68a . . 59.5(6) no
C60a C56a C69a . . 90.0(8) no
C60a C56a C72a . . 143.1(9) no
C60a C56a C74a . . 118.8(11) no
C64a C56a C68a . . 29.5(4) no
C64a C56a C69a . . 60.0(6) no
C64a C56a C72a . . 117.4(6) no
C64a C56a C74a . . 88.8(9) no
C68a C56a C69a . . 30.5(6) no
C68a C56a C72a . . 90.2(5) no
C68a C56a C74a . . 59.4(8) no
C69a C56a C72a . . 61.9(5) no
C69a C56a C74a . . 28.9(8) no
C72a C56a C74a . . 36.0(6) no
Baa C57a C35a . . 74.1(6) no
Baa C57a C39a . . 75.0(6) no
Baa C57a C52a . . 78.2(5) no
Baa C57a C53a . . 85.4(7) no
Baa C57a C55a . . 72.4(5) no
Baa C57a C61a . . 80.1(8) no
Baa C57a C65a . . 68.1(5) no
Baa C57a C68a . . 61.4(4) no
Baa C57a C69a . . 62.2(5) no
Baa C57a C71a . . 69.4(8) no
Baa C57a C73a . . 66.0(6) no
C35a C57a C39a . . 29.4(4) no
C35a C57a C52a . . 30.4(6) no
C35a C57a C53a . . 60.2(10) no
C35a C57a C55a . . 90 no
C35a C57a C61a . . 60.0(8) no
C35a C57a C65a . . 84.3(8) no
C35a C57a C68a . . 108.4(8) no
C35a C57a C69a . . 130.8(8) no
C35a C57a C71a . . 142.7(8) no
C35a C57a C73a . . 119.7(5) no
C39a C57a C52a . . 59.7(6) no
C39a C57a C53a . . 89.6(11) no
C39a C57a C55a . . 117.3(7) no
C39a C57a C61a . . 30.7(7) no
C39a C57a C65a . . 56.7(6) no
C39a C57a C68a . . 84.2(7) no
C39a C57a C69a . . 112.6(8) no
C39a C57a C71a . . 137.8(11) no
C39a C57a C73a . . 138.1(7) no
C52a C57a C53a . . 29.9(10) no
C52a C57a C55a . . 62.1(6) no
C52a C57a C61a . . 90.4(10) no
C52a C57a C65a . . 113.2(10) no
C52a C57a C68a . . 131.9(8) no
C52a C57a C69a . . 139.7(5) no
C52a C57a C71a . . 130.2(7) no
C52a C57a C73a . . 96.5(5) no
C53a C57a C55a . . 36.5(8) no
C53a C57a C61a . . 120.2(15) no
C53a C57a C65a . . 140.8(14) no
C53a C57a C68a . . 146.7(7) no
C53a C57a C69a . . 131.8(8) no
C53a C57a C71a . . 108.9(12) no
C53a C57a C73a . . 72.9(9) no
C55a C57a C61a . . 144.1(11) no
C55a C57a C65a . . 140.2(6) no
C55a C57a C68a . . 121.4(5) no
C55a C57a C69a . . 96.9(6) no
C55a C57a C71a . . 72.4(8) no
C55a C57a C73a . . 36.4(4) no
C61a C57a C65a . . 30.0(6) no
C61a C57a C68a . . 59.5(6) no
C61a C57a C69a . . 90.0(7) no
C61a C57a C71a . . 118.8(10) no
C61a C57a C73a . . 143.1(8) no
C65a C57a C68a . . 29.5(5) no
C65a C57a C69a . . 60.0(6) no
C65a C57a C71a . . 88.8(8) no
C65a C57a C73a . . 117.4(5) no
C68a C57a C69a . . 30.5(6) no
C68a C57a C71a . . 59.4(8) no
C68a C57a C73a . . 90.2(5) no
C69a C57a C71a . . 28.9(8) no
C69a C57a C73a . . 61.9(5) no
C71a C57a C73a . . 36.0(6) no
C36a C58a C40a . . 29.4(4) no
C36a C58a C51a . . 30.4(3) no
C36a C58a C54a . . 60.2(7) no
C36a C58a C56a . . 90 no
C36a C58a C62a . . 60.0(9) no
C36a C58a C66a . . 84.3(5) no
C36a C58a C67a . . 108.4(6) no
C36a C58a C70a . . 130.8(8) no
C36a C58a C72a . . 142.7(14) no
C36a C58a C74a . . 119.7(9) no
C40a C58a C51a . . 59.7(5) no
C40a C58a C54a . . 89.6(9) no
C40a C58a C56a . . 117.3(10) no
C40a C58a C62a . . 30.7(8) no
C40a C58a C66a . . 56.7(4) no
C40a C58a C67a . . 84.2(4) no
C40a C58a C70a . . 112.6(5) no
C40a C58a C72a . . 137.8(9) no
C40a C58a C74a . . 138.1(11) no
C51a C58a C54a . . 29.8(6) no
C51a C58a C56a . . 62.1(6) no
C51a C58a C62a . . 90.4(10) no
C51a C58a C66a . . 113.2(7) no
C51a C58a C67a . . 131.9(8) no
C51a C58a C70a . . 139.7(10) no
C51a C58a C72a . . 130.2(12) no
C51a C58a C74a . . 96.5(7) no
C54a C58a C56a . . 36.5(5) no
C54a C58a C62a . . 120.2(13) no
C54a C58a C66a . . 140.8(13) no
C54a C58a C67a . . 146.7(13) no
C54a C58a C70a . . 131.8(9) no
C54a C58a C72a . . 108.9(10) no
C54a C58a C74a . . 72.9(6) no
C56a C58a C62a . . 144.1(16) no
C56a C58a C66a . . 140.2(9) no
C56a C58a C67a . . 121.4(6) no
C56a C58a C70a . . 96.9(5) no
C56a C58a C72a . . 72.4(7) no
C56a C58a C74a . . 36.4(4) no
C62a C58a C66a . . 30.0(5) no
C62a C58a C67a . . 59.5(5) no
C62a C58a C70a . . 90.0(6) no
C62a C58a C72a . . 118.8(8) no
C62a C58a C74a . . 143.1(10) no
C66a C58a C67a . . 29.5(3) no
C66a C58a C70a . . 60.0(3) no
C66a C58a C72a . . 88.8(6) no
C66a C58a C74a . . 117.4(5) no
C67a C58a C70a . . 30.5(3) no
C67a C58a C72a . . 59.4(5) no
C67a C58a C74a . . 90.2(4) no
C70a C58a C72a . . 28.9(4) no
C70a C58a C74a . . 61.9(4) no
C72a C58a C74a . . 36.0(7) no
C33a C59a C37a . . 29.4(6) no
C33a C59a C41a . . 61.6(6) no
C33a C59a C45a . . 96.2(8) no
C33a C59a C52a . . 30.4(4) no
C33a C59a C53a . . 60.2(6) no
C33a C59a C55a . . 90.6(11) no
C33a C59a C63a . . 130.8(13) no
C33a C59a C67a . . 139.6(9) no
C33a C59a C70a . . 131.6(7) no
C33a C59a C73a . . 112.8(7) no
C37a C59a C41a . . 35.6(5) no
C37a C59a C45a . . 71.7(7) no
C37a C59a C52a . . 59.7(7) no
C37a C59a C53a . . 89.6(9) no
C37a C59a C55a . . 120.0(14) no
C37a C59a C63a . . 108.3(11) no
C37a C59a C67a . . 130.2(9) no
C37a C59a C70a . . 144.5(11) no
C37a C59a C73a . . 139.1(12) no
C41a C59a C45a . . 36.1(5) no
C41a C59a C52a . . 90.2(8) no
C41a C59a C53a . . 118.3(10) no
C41a C59a C55a . . 144.8(15) no
C41a C59a C63a . . 72.7(9) no
C41a C59a C67a . . 96.5(5) no
C41a C59a C70a . . 120.7(5) no
C41a C59a C73a . . 139.1(8) no
C45a C59a C52a . . 121.4(10) no
C45a C59a C53a . . 141.6(10) no
C45a C59a C55a . . 146.2(8) no
C45a C59a C63a . . 36.6(8) no
C45a C59a C67a . . 62.3(5) no
C45a C59a C70a . . 90.9(4) no
C45a C59a C73a . . 118.3(5) no
C52a C59a C53a . . 29.8(5) no
C52a C59a C55a . . 60.2(10) no
C52a C59a C63a . . 146.4(13) no
C52a C59a C67a . . 133.1(6) no
C52a C59a C70a . . 109.7(5) no
C52a C59a C73a . . 84.8(5) no
C53a C59a C55a . . 30.4(9) no
C53a C59a C63a . . 141.5(7) no
C53a C59a C67a . . 114.8(5) no
C53a C59a C70a . . 85.5(4) no
C53a C59a C73a . . 57.2(5) no
C55a C59a C63a . . 120.9(10) no
C55a C59a C67a . . 91.7(7) no
C55a C59a C70a . . 60.9(6) no
C55a C59a C73a . . 31.2(5) no
C63a C59a C67a . . 29.2(5) no
C63a C59a C70a . . 60.0(6) no
C63a C59a C73a . . 89.7(7) no
C67a C59a C70a . . 30.7(3) no
C67a C59a C73a . . 60.5(4) no
C70a C59a C73a . . 29.7(3) no
C34a C60a C38a . . 29.4(8) no
C34a C60a C42a . . 61.6(6) no
C34a C60a C46a . . 96.2(8) no
C34a C60a C51a . . 30.4(6) no
C34a C60a C54a . . 60.2(6) no
C34a C60a C56a . . 90.6(7) no
C34a C60a C64a . . 130.8(13) no
C34a C60a C68a . . 139.6(6) no
C34a C60a C69a . . 131.6(5) no
C34a C60a C74a . . 112.8(6) no
C38a C60a C42a . . 35.6(8) no
C38a C60a C46a . . 71.7(10) no
C38a C60a C51a . . 59.7(8) no
C38a C60a C54a . . 89.6(8) no
C38a C60a C56a . . 120.0(10) no
C38a C60a C64a . . 108.3(16) no
C38a C60a C68a . . 130.2(12) no
C38a C60a C69a . . 144.5(8) no
C38a C60a C74a . . 139.1(7) no
C42a C60a C46a . . 36.1(5) no
C42a C60a C51a . . 90.2(6) no
C42a C60a C54a . . 118.3(6) no
C42a C60a C56a . . 144.8(8) no
C42a C60a C64a . . 72.7(11) no
C42a C60a C68a . . 96.5(8) no
C42a C60a C69a . . 120.7(6) no
C42a C60a C74a . . 139.1(6) no
C46a C60a C51a . . 121.4(7) no
C46a C60a C54a . . 141.6(6) no
C46a C60a C56a . . 146.2(7) no
C46a C60a C64a . . 36.6(9) no
C46a C60a C68a . . 62.3(6) no
C46a C60a C69a . . 90.9(6) no
C46a C60a C74a . . 118.3(6) no
C51a C60a C54a . . 29.8(5) no
C51a C60a C56a . . 60.2(6) no
C51a C60a C64a . . 146.4(8) no
C51a C60a C68a . . 133.1(5) no
C51a C60a C69a . . 109.7(6) no
C51a C60a C74a . . 84.8(6) no
C54a C60a C56a . . 30.4(6) no
C54a C60a C64a . . 141.5(8) no
C54a C60a C68a . . 114.8(7) no
C54a C60a C69a . . 85.5(6) no
C54a C60a C74a . . 57.2(5) no
C56a C60a C64a . . 120.9(11) no
C56a C60a C68a . . 91.7(8) no
C56a C60a C69a . . 60.9(6) no
C56a C60a C74a . . 31.2(5) no
C64a C60a C68a . . 29.2(8) no
C64a C60a C69a . . 60.0(8) no
C64a C60a C74a . . 89.7(9) no
C68a C60a C69a . . 30.7(6) no
C68a C60a C74a . . 60.5(6) no
C69a C60a C74a . . 29.7(5) no
Baa C61a C35a . . 78.0(4) no
Baa C61a C39a . . 88.4(7) no
Baa C61a C43a . . 80.9(6) no
Baa C61a C47a . . 77.2(5) no
Baa C61a C52a . . 71.0(4) no
Baa C61a C53a . . 68.8(5) no
Baa C61a C57a . . 72.0(7) no
Baa C61a C65a . . 77.7(6) no
Baa C61a C68a . . 64.5(4) no
Baa C61a C69a . . 57.0(4) no
Baa C61a C71a . . 59.1(5) no
C35a C61a C39a . . 29.4(7) no
C35a C61a C43a . . 61.6(6) no
C35a C61a C47a . . 96.2(8) no
C35a C61a C52a . . 30.4(6) no
C35a C61a C53a . . 60.2(6) no
C35a C61a C57a . . 90.6(8) no
C35a C61a C65a . . 130.8(13) no
C35a C61a C68a . . 139.6(6) no
C35a C61a C69a . . 131.6(5) no
C35a C61a C71a . . 112.8(6) no
C39a C61a C43a . . 35.6(7) no
C39a C61a C47a . . 71.7(10) no
C39a C61a C52a . . 59.7(7) no
C39a C61a C53a . . 89.6(8) no
C39a C61a C57a . . 120.0(9) no
C39a C61a C65a . . 108.3(15) no
C39a C61a C68a . . 130.2(10) no
C39a C61a C69a . . 144.5(7) no
C39a C61a C71a . . 139.1(8) no
C43a C61a C47a . . 36.1(5) no
C43a C61a C52a . . 90.2(6) no
C43a C61a C53a . . 118.3(6) no
C43a C61a C57a . . 144.8(8) no
C43a C61a C65a . . 72.7(11) no
C43a C61a C68a . . 96.5(7) no
C43a C61a C69a . . 120.7(5) no
C43a C61a C71a . . 139.1(5) no
C47a C61a C52a . . 121.4(7) no
C47a C61a C53a . . 141.6(6) no
C47a C61a C57a . . 146.2(7) no
C47a C61a C65a . . 36.6(10) no
C47a C61a C68a . . 62.3(6) no
C47a C61a C69a . . 90.9(5) no
C47a C61a C71a . . 118.3(6) no
C52a C61a C53a . . 29.8(6) no
C52a C61a C57a . . 60.2(7) no
C52a C61a C65a . . 146.4(7) no
C52a C61a C68a . . 133.1(5) no
C52a C61a C69a . . 109.7(6) no
C52a C61a C71a . . 84.8(6) no
C53a C61a C57a . . 30.4(6) no
C53a C61a C65a . . 141.5(10) no
C53a C61a C68a . . 114.8(8) no
C53a C61a C69a . . 85.5(7) no
C53a C61a C71a . . 57.2(6) no
C57a C61a C65a . . 120.9(13) no
C57a C61a C68a . . 91.7(9) no
C57a C61a C69a . . 60.9(7) no
C57a C61a C71a . . 31.2(6) no
C65a C61a C68a . . 29.2(9) no
C65a C61a C69a . . 60.0(9) no
C65a C61a C71a . . 89.7(10) no
C68a C61a C69a . . 30.7(6) no
C68a C61a C71a . . 60.5(6) no
C69a C61a C71a . . 29.7(4) no
C36a C62a C40a . . 29.4(5) no
C36a C62a C44a . . 61.6(6) no
C36a C62a C48a . . 96.2(8) no
C36a C62a C51a . . 30.4(4) no
C36a C62a C54a . . 60.2(5) no
C36a C62a C58a . . 90.6(9) no
C36a C62a C66a . . 130.8(13) no
C36a C62a C67a . . 139.6(10) no
C36a C62a C70a . . 131.6(8) no
C36a C62a C72a . . 112.8(7) no
C40a C62a C44a . . 35.6(5) no
C40a C62a C48a . . 71.7(7) no
C40a C62a C51a . . 59.7(7) no
C40a C62a C54a . . 89.6(8) no
C40a C62a C58a . . 120.0(12) no
C40a C62a C66a . . 108.3(11) no
C40a C62a C67a . . 130.2(10) no
C40a C62a C70a . . 144.5(12) no
C40a C62a C72a . . 139.1(12) no
C44a C62a C48a . . 36.1(5) no
C44a C62a C51a . . 90.2(7) no
C44a C62a C54a . . 118.3(9) no
C44a C62a C58a . . 144.8(15) no
C44a C62a C66a . . 72.7(8) no
C44a C62a C67a . . 96.5(6) no
C44a C62a C70a . . 120.7(6) no
C44a C62a C72a . . 139.1(9) no
C48a C62a C51a . . 121.4(10) no
C48a C62a C54a . . 141.6(11) no
C48a C62a C58a . . 146.2(10) no
C48a C62a C66a . . 36.6(8) no
C48a C62a C67a . . 62.3(4) no
C48a C62a C70a . . 90.9(4) no
C48a C62a C72a . . 118.3(5) no
C51a C62a C54a . . 29.8(5) no
C51a C62a C58a . . 60.2(8) no
C51a C62a C66a . . 146.4(14) no
C51a C62a C67a . . 133.1(7) no
C51a C62a C70a . . 109.7(5) no
C51a C62a C72a . . 84.8(5) no
C54a C62a C58a . . 30.4(8) no
C54a C62a C66a . . 141.5(8) no
C54a C62a C67a . . 114.8(5) no
C54a C62a C70a . . 85.5(4) no
C54a C62a C72a . . 57.2(4) no
C58a C62a C66a . . 120.9(8) no
C58a C62a C67a . . 91.7(6) no
C58a C62a C70a . . 60.9(5) no
C58a C62a C72a . . 31.2(5) no
C66a C62a C67a . . 29.2(5) no
C66a C62a C70a . . 60.0(5) no
C66a C62a C72a . . 89.7(6) no
C67a C62a C70a . . 30.7(3) no
C67a C62a C72a . . 60.5(4) no
C70a C62a C72a . . 29.7(3) no
C37a C63a C41a . . 35.6(4) no
C37a C63a C45a . . 70.9(9) no
C37a C63a C48a . . 122.9(9) no
C37a C63a C49a . . 96.4(8) no
C37a C63a C55a . . 61.7(5) no
C37a C63a C59a . . 36.1(8) no
C37a C63a C66a . . 145.6(11) no
C37a C63a C67a . . 145.4(11) no
C37a C63a C70a . . 118.1(6) no
C37a C63a C73a . . 89.9(5) no
C41a C63a C45a . . 35.3(7) no
C41a C63a C48a . . 90.8(6) no
C41a C63a C49a . . 61.8(6) no
C41a C63a C55a . . 95.7(7) no
C41a C63a C59a . . 71.7(9) no
C41a C63a C66a . . 120.0(8) no
C41a C63a C67a . . 144.4(13) no
C41a C63a C70a . . 139.3(9) no
C41a C63a C73a . . 119.6(7) no
C45a C63a C48a . . 59.3(5) no
C45a C63a C49a . . 29.2(5) no
C45a C63a C55a . . 129.5(12) no
C45a C63a C59a . . 107.0(13) no
C45a C63a C66a . . 90.0(6) no
C45a C63a C67a . . 120.7(9) no
C45a C63a C70a . . 140.6(10) no
C45a C63a C73a . . 144.2(13) no
C48a C63a C49a . . 30.1(4) no
C48a C63a C55a . . 138.8(6) no
C48a C63a C59a . . 150.6(14) no
C48a C63a C66a . . 30.7(5) no
C48a C63a C67a . . 61.7(6) no
C48a C63a C70a . . 88.4(4) no
C48a C63a C73a . . 114.2(4) no
C49a C63a C55a . . 142.2(10) no
C49a C63a C59a . . 131.2(14) no
C49a C63a C66a . . 60.8(5) no
C49a C63a C67a . . 91.6(7) no
C49a C63a C70a . . 115.4(5) no
C49a C63a C73a . . 134.3(7) no
C55a C63a C59a . . 29.1(5) no
C55a C63a C66a . . 119.9(5) no
C55a C63a C67a . . 92.2(6) no
C55a C63a C70a . . 60.9(4) no
C55a C63a C73a . . 30.8(3) no
C59a C63a C66a . . 147.1(7) no
C59a C63a C67a . . 121.3(8) no
C59a C63a C70a . . 90.0(6) no
C59a C63a C73a . . 59.9(5) no
C66a C63a C67a . . 31.4(6) no
C66a C63a C70a . . 60.7(4) no
C66a C63a C73a . . 89.8(4) no
C67a C63a C70a . . 31.3(5) no
C67a C63a C73a . . 61.5(5) no
C70a C63a C73a . . 30.2(3) no
Co C64a C38a 2_655 . 117.7(4) no
Co C64a C42a 2_655 . 110.8(4) no
Co C64a C46a 2_655 . 96.0(5) no
Co C64a C47a 2_655 . 94.8(3) no
Co C64a C50a 2_655 . 97.0(3) no
Co C64a C56a 2_655 . 120.1(4) no
Co C64a C60a 2_655 . 112.9(7) no
Co C64a C65a 2_655 . 92.1(4) no
Co C64a C68a 2_655 . 94.2(6) no
Co C64a C69a 2_655 . 109.8(3) no
Co C64a C74a 2_655 . 119.8(3) no
C38a C64a C42a . . 35.6(6) no
C38a C64a C46a . . 70.9(8) no
C38a C64a C47a . . 122.9(8) no
C38a C64a C50a . . 96.4(8) no
C38a C64a C56a . . 61.7(6) no
C38a C64a C60a . . 36.1(9) no
C38a C64a C65a . . 145.6(7) no
C38a C64a C68a . . 145.4(9) no
C38a C64a C69a . . 118.1(8) no
C38a C64a C74a . . 89.9(7) no
C42a C64a C46a . . 35.3(6) no
C42a C64a C47a . . 90.8(8) no
C42a C64a C50a . . 61.8(6) no
C42a C64a C56a . . 95.7(6) no
C42a C64a C60a . . 71.7(9) no
C42a C64a C65a . . 120.0(9) no
C42a C64a C68a . . 144.4(10) no
C42a C64a C69a . . 139.3(5) no
C42a C64a C74a . . 119.6(6) no
C46a C64a C47a . . 59.3(7) no
C46a C64a C50a . . 29.2(5) no
C46a C64a C56a . . 129.5(7) no
C46a C64a C60a . . 107.0(11) no
C46a C64a C65a . . 90.0(9) no
C46a C64a C68a . . 120.7(12) no
C46a C64a C69a . . 140.6(7) no
C46a C64a C74a . . 144.2(7) no
C47a C64a C50a . . 30.1(4) no
C47a C64a C56a . . 138.8(5) no
C47a C64a C60a . . 150.6(8) no
C47a C64a C65a . . 30.7(6) no
C47a C64a C68a . . 61.7(10) no
C47a C64a C69a . . 88.4(5) no
C47a C64a C74a . . 114.2(5) no
C50a C64a C56a . . 142.2(5) no
C50a C64a C60a . . 131.2(11) no
C50a C64a C65a . . 60.8(6) no
C50a C64a C68a . . 91.6(10) no
C50a C64a C69a . . 115.4(5) no
C50a C64a C74a . . 134.3(5) no
C56a C64a C60a . . 29.1(8) no
C56a C64a C65a . . 119.9(8) no
C56a C64a C68a . . 92.2(12) no
C56a C64a C69a . . 60.9(6) no
C56a C64a C74a . . 30.8(4) no
C60a C64a C65a . . 147.1(11) no
C60a C64a C68a . . 121.3(16) no
C60a C64a C69a . . 90.0(11) no
C60a C64a C74a . . 59.9(9) no
C65a C64a C68a . . 31.4(9) no
C65a C64a C69a . . 60.7(6) no
C65a C64a C74a . . 89.8(6) no
C68a C64a C69a . . 31.3(9) no
C68a C64a C74a . . 61.5(10) no
C69a C64a C74a . . 30.2(4) no
Baa C65a C39a . . 73.9(4) no
Baa C65a C43a . . 79.7(5) no
Baa C65a C46a . . 79.6(4) no
Baa C65a C47a . . 89.9(7) no
Baa C65a C50a . . 83.3(5) no
Baa C65a C57a . . 61.9(5) no
Baa C65a C61a . . 74.2(6) no
Baa C65a C64a . . 77.9(4) no
Baa C65a C68a . . 73.7(6) no
Baa C65a C69a . . 60.1(5) no
Baa C65a C71a . . 55.1(5) no
C39a C65a C43a . . 35.6(6) no
C39a C65a C46a . . 122.9(8) no
C39a C65a C47a . . 70.9(8) no
C39a C65a C50a . . 96.4(8) no
C39a C65a C57a . . 61.7(6) no
C39a C65a C61a . . 36.1(10) no
C39a C65a C64a . . 145.6(6) no
C39a C65a C68a . . 145.4(9) no
C39a C65a C69a . . 118.1(7) no
C39a C65a C71a . . 89.9(6) no
C43a C65a C46a . . 90.8(7) no
C43a C65a C47a . . 35.3(6) no
C43a C65a C50a . . 61.8(6) no
C43a C65a C57a . . 95.7(6) no
C43a C65a C61a . . 71.7(10) no
C43a C65a C64a . . 120.0(8) no
C43a C65a C68a . . 144.4(9) no
C43a C65a C69a . . 139.3(5) no
C43a C65a C71a . . 119.6(5) no
C43a C65a C34b . . 99.3(9) no
C46a C65a C47a . . 59.3(6) no
C46a C65a C50a . . 30.1(5) no
C46a C65a C57a . . 138.8(6) no
C46a C65a C61a . . 150.6(7) no
C46a C65a C64a . . 30.7(6) no
C46a C65a C68a . . 61.7(9) no
C46a C65a C69a . . 88.4(5) no
C46a C65a C71a . . 114.2(6) no
C47a C65a C50a . . 29.2(5) no
C47a C65a C57a . . 129.5(8) no
C47a C65a C61a . . 107.0(12) no
C47a C65a C64a . . 90.0(8) no
C47a C65a C68a . . 120.7(11) no
C47a C65a C69a . . 140.5(7) no
C47a C65a C71a . . 144.2(7) no
C50a C65a C57a . . 142.2(5) no
C50a C65a C61a . . 131.2(12) no
C50a C65a C64a . . 60.8(6) no
C50a C65a C68a . . 91.6(9) no
C50a C65a C69a . . 115.4(5) no
C50a C65a C71a . . 134.3(5) no
C57a C65a C61a . . 29.1(9) no
C57a C65a C64a . . 119.9(9) no
C57a C65a C68a . . 92.2(11) no
C57a C65a C69a . . 60.9(6) no
C57a C65a C71a . . 30.8(4) no
C61a C65a C64a . . 147.1(11) no
C61a C65a C68a . . 121.3(16) no
C61a C65a C69a . . 90.0(12) no
C61a C65a C71a . . 59.9(10) no
C64a C65a C68a . . 31.4(9) no
C64a C65a C69a . . 60.7(6) no
C64a C65a C71a . . 89.8(7) no
C68a C65a C69a . . 31.3(8) no
C68a C65a C71a . . 61.5(9) no
C69a C65a C71a . . 30.2(4) no
C40a C66a C44a . . 35.6(4) no
C40a C66a C45a . . 122.9(9) no
C40a C66a C48a . . 70.9(7) no
C40a C66a C49a . . 96.4(8) no
C40a C66a C58a . . 61.7(5) no
C40a C66a C62a . . 36.1(8) no
C40a C66a C63a . . 145.6(11) no
C40a C66a C67a . . 145.4(10) no
C40a C66a C70a . . 118.1(6) no
C40a C66a C72a . . 89.9(4) no
C44a C66a C45a . . 90.8(7) no
C44a C66a C48a . . 35.3(6) no
C44a C66a C49a . . 61.8(5) no
C44a C66a C58a . . 95.7(6) no
C44a C66a C62a . . 71.7(9) no
C44a C66a C63a . . 120.0(9) no
C44a C66a C67a . . 144.4(14) no
C44a C66a C70a . . 139.3(9) no
C44a C66a C72a . . 119.6(7) no
C45a C66a C48a . . 59.3(6) no
C45a C66a C49a . . 30.1(4) no
C45a C66a C58a . . 138.8(7) no
C45a C66a C62a . . 150.6(15) no
C45a C66a C63a . . 30.7(4) no
C45a C66a C67a . . 61.7(7) no
C45a C66a C70a . . 88.4(4) no
C45a C66a C72a . . 114.2(5) no
C48a C66a C49a . . 29.2(5) no
C48a C66a C58a . . 129.5(11) no
C48a C66a C62a . . 107.0(11) no
C48a C66a C63a . . 90.0(7) no
C48a C66a C67a . . 120.7(11) no
C48a C66a C70a . . 140.6(11) no
C48a C66a C72a . . 144.2(13) no
C49a C66a C58a . . 142.2(10) no
C49a C66a C62a . . 131.2(13) no
C49a C66a C63a . . 60.8(5) no
C49a C66a C67a . . 91.6(8) no
C49a C66a C70a . . 115.4(6) no
C49a C66a C72a . . 134.3(8) no
C58a C66a C62a . . 29.1(5) no
C58a C66a C63a . . 119.9(5) no
C58a C66a C67a . . 92.2(6) no
C58a C66a C70a . . 60.9(4) no
C58a C66a C72a . . 30.8(3) no
C62a C66a C63a . . 147.1(8) no
C62a C66a C67a . . 121.3(8) no
C62a C66a C70a . . 90.0(6) no
C62a C66a C72a . . 59.9(5) no
C63a C66a C67a . . 31.4(6) no
C63a C66a C70a . . 60.7(4) no
C63a C66a C72a . . 89.8(4) no
C67a C66a C70a . . 31.3(5) no
C67a C66a C72a . . 61.5(5) no
C70a C66a C72a . . 30.2(3) no
C45a C67a C48a . . 58.4(5) no
C45a C67a C49a . . 29.3(3) no
C45a C67a C55a . . 82.4(5) no
C45a C67a C58a . . 133.8(8) no
C45a C67a C59a . . 55.3(4) no
C45a C67a C62a . . 112.2(7) no
C45a C67a C63a . . 29.8(7) no
C45a C67a C66a . . 88.0(8) no
C45a C67a C70a . . 137.9(11) no
C45a C67a C72a . . 145.2(11) no
C45a C67a C73a . . 110.4(7) no
C48a C67a C49a . . 29.2(4) no
C48a C67a C55a . . 133.7(9) no
C48a C67a C58a . . 82.4(4) no
C48a C67a C59a . . 112.2(8) no
C48a C67a C62a . . 55.3(4) no
C48a C67a C63a . . 88.0(8) no
C48a C67a C66a . . 29.8(7) no
C48a C67a C70a . . 137.9(10) no
C48a C67a C72a . . 110.4(6) no
C48a C67a C73a . . 145.2(11) no
C49a C67a C55a . . 107.9(6) no
C49a C67a C58a . . 107.9(6) no
C49a C67a C59a . . 83.4(6) no
C49a C67a C62a . . 83.4(5) no
C49a C67a C63a . . 59.0(7) no
C49a C67a C66a . . 59.0(8) no
C49a C67a C70a . . 146.5(14) no
C49a C67a C72a . . 130.8(8) no
C49a C67a C73a . . 130.8(9) no
C55a C67a C58a . . 115.2(4) no
C55a C67a C59a . . 28.8(3) no
C55a C67a C62a . . 139.8(7) no
C55a C67a C63a . . 58.3(5) no
C55a C67a C66a . . 156.3(15) no
C55a C67a C70a . . 60.1(6) no
C55a C67a C72a . . 87.3(4) no
C55a C67a C73a . . 30.1(3) no
C58a C67a C59a . . 139.8(7) no
C58a C67a C62a . . 28.8(3) no
C58a C67a C63a . . 156.3(15) no
C58a C67a C66a . . 58.3(5) no
C58a C67a C70a . . 60.1(5) no
C58a C67a C72a . . 30.1(3) no
C58a C67a C73a . . 87.3(4) no
C59a C67a C62a . . 152.4(11) no
C59a C67a C63a . . 29.5(5) no
C59a C67a C66a . . 141.9(12) no
C59a C67a C70a . . 88.9(6) no
C59a C67a C72a . . 115.2(5) no
C59a C67a C73a . . 58.9(4) no
C62a C67a C63a . . 141.9(12) no
C62a C67a C66a . . 29.5(5) no
C62a C67a C70a . . 88.9(6) no
C62a C67a C72a . . 58.9(3) no
C62a C67a C73a . . 115.2(5) no
C63a C67a C66a . . 117.2(11) no
C63a C67a C70a . . 118.4(9) no
C63a C67a C72a . . 143.0(10) no
C63a C67a C73a . . 88.4(6) no
C66a C67a C70a . . 118.4(8) no
C66a C67a C72a . . 88.4(6) no
C66a C67a C73a . . 143.0(9) no
C70a C67a C72a . . 30.0(4) no
C70a C67a C73a . . 30.0(5) no
C72a C67a C73a . . 58.0(3) no
Baa C68a C46a . . 86.4(6) no
Baa C68a C47a . . 75.0(6) no
Baa C68a C50a . . 77.8(6) no
Baa C68a C56a . . 79.4(4) no
Baa C68a C57a . . 58.4(4) no
Baa C68a C60a . . 88.4(4) no
Baa C68a C61a . . 65.2(4) no
Baa C68a C64a . . 98.2(7) no
Baa C68a C65a . . 78.4(6) no
Baa C68a C69a . . 69.5(7) no
Baa C68a C71a . . 59.0(5) no
Baa C68a C74a . . 71.4(5) no
C46a C68a C47a . . 58.4(6) no
C46a C68a C50a . . 29.2(4) no
C46a C68a C56a . . 82.4(5) no
C46a C68a C57a . . 133.7(7) no
C46a C68a C60a . . 55.3(6) no
C46a C68a C61a . . 112.2(9) no
C46a C68a C64a . . 29.8(9) no
C46a C68a C65a . . 88.0(12) no
C46a C68a C69a . . 137.9(7) no
C46a C68a C71a . . 145.2(5) no
C46a C68a C74a . . 110.4(5) no
C47a C68a C50a . . 29.3(4) no
C47a C68a C56a . . 133.7(7) no
C47a C68a C57a . . 82.4(6) no
C47a C68a C60a . . 112.2(8) no
C47a C68a C61a . . 55.3(6) no
C47a C68a C64a . . 88.0(12) no
C47a C68a C65a . . 29.8(8) no
C47a C68a C69a . . 137.9(7) no
C47a C68a C71a . . 110.4(6) no
C47a C68a C74a . . 145.2(6) no
C50a C68a C56a . . 107.9(6) no
C50a C68a C57a . . 107.9(6) no
C50a C68a C60a . . 83.4(7) no
C50a C68a C61a . . 83.4(7) no
C50a C68a C64a . . 59.0(10) no
C50a C68a C65a . . 59.0(10) no
C50a C68a C69a . . 146.6(7) no
C50a C68a C71a . . 130.8(6) no
C50a C68a C74a . . 130.8(5) no
C56a C68a C57a . . 115.2(6) no
C56a C68a C60a . . 28.8(6) no
C56a C68a C61a . . 139.8(6) no
C56a C68a C64a . . 58.3(9) no
C56a C68a C65a . . 156.3(8) no
C56a C68a C69a . . 60.1(6) no
C56a C68a C71a . . 87.3(6) no
C56a C68a C74a . . 30.1(4) no
C57a C68a C60a . . 139.8(6) no
C57a C68a C61a . . 28.8(6) no
C57a C68a C64a . . 156.3(8) no
C57a C68a C65a . . 58.3(8) no
C57a C68a C69a . . 60.1(6) no
C57a C68a C71a . . 30.1(5) no
C57a C68a C74a . . 87.3(6) no
C60a C68a C61a . . 152.4(6) no
C60a C68a C64a . . 29.5(9) no
C60a C68a C65a . . 141.9(13) no
C60a C68a C69a . . 88.9(8) no
C60a C68a C71a . . 115.2(7) no
C60a C68a C74a . . 58.9(6) no
C61a C68a C64a . . 141.9(14) no
C61a C68a C65a . . 29.5(8) no
C61a C68a C69a . . 88.9(7) no
C61a C68a C71a . . 58.9(6) no
C61a C68a C74a . . 115.2(7) no
C64a C68a C65a . . 117.2(17) no
C64a C68a C69a . . 118.4(11) no
C64a C68a C71a . . 143.0(9) no
C64a C68a C74a . . 88.4(9) no
C65a C68a C69a . . 118.4(10) no
C65a C68a C71a . . 88.4(8) no
C65a C68a C74a . . 143.0(8) no
C69a C68a C71a . . 30.0(5) no
C69a C68a C74a . . 30.0(5) no
C71a C68a C74a . . 58.0(5) no
Baa C69a C56a . . 89.3(5) no
Baa C69a C57a . . 64.7(5) no
Baa C69a C60a . . 84.3(6) no
Baa C69a C61a . . 62.7(5) no
Baa C69a C64a . . 81.3(7) no
Baa C69a C65a . . 68.9(6) no
Baa C69a C68a . . 80.8(9) no
Baa C69a C70a . . 65.2(5) no
Baa C69a C71a . . 71.8(8) no
Baa C69a C72a . . 77.6(5) no
Baa C69a C73a . . 65.2(6) no
Baa C69a C74a . . 92.7(8) no
C56a C69a C57a . . 153.8(7) no
C56a C69a C60a . . 29.1(6) no
C56a C69a C61a . . 140.4(9) no
C56a C69a C64a . . 59.1(6) no
C56a C69a C65a . . 116.1(9) no
C56a C69a C68a . . 89.4(8) no
C56a C69a C70a . . 83.1(5) no
C56a C69a C71a . . 141.4(8) no
C56a C69a C72a . . 55.5(5) no
C56a C69a C73a . . 112.1(6) no
C56a C69a C74a . . 29.5(8) no
C57a C69a C60a . . 140.4(10) no
C57a C69a C61a . . 29.1(5) no
C57a C69a C64a . . 116.1(9) no
C57a C69a C65a . . 59.1(6) no
C57a C69a C68a . . 89.4(9) no
C57a C69a C70a . . 83.1(4) no
C57a C69a C71a . . 29.5(9) no
C57a C69a C72a . . 112.1(5) no
C57a C69a C73a . . 55.5(5) no
C57a C69a C74a . . 141.4(8) no
C60a C69a C61a . . 115.1(8) no
C60a C69a C64a . . 30.0(5) no
C60a C69a C65a . . 87.7(7) no
C60a C69a C68a . . 60.3(6) no
C60a C69a C70a . . 106.8(4) no
C60a C69a C71a . . 155.5(9) no
C60a C69a C72a . . 82.5(5) no
C60a C69a C73a . . 133.3(4) no
C60a C69a C74a . . 58.6(9) no
C61a C69a C64a . . 87.7(7) no
C61a C69a C65a . . 30.0(4) no
C61a C69a C68a . . 60.3(7) no
C61a C69a C70a . . 106.8(4) no
C61a C69a C71a . . 58.6(9) no
C61a C69a C72a . . 133.3(5) no
C61a C69a C73a . . 82.4(5) no
C61a C69a C74a . . 155.5(9) no
C64a C69a C65a . . 58.6(6) no
C64a C69a C68a . . 30.3(5) no
C64a C69a C70a . . 129.7(5) no
C64a C69a C71a . . 143.7(14) no
C64a C69a C72a . . 110.7(5) no
C64a C69a C73a . . 145.9(8) no
C64a C69a C74a . . 88.6(9) no
C65a C69a C68a . . 30.3(5) no
C65a C69a C70a . . 129.7(6) no
C65a C69a C71a . . 88.6(10) no
C65a C69a C72a . . 145.9(8) no
C65a C69a C73a . . 110.7(6) no
C65a C69a C74a . . 143.7(13) no
C68a C69a C70a . . 145.2(10) no
C68a C69a C71a . . 118.9(13) no
C68a C69a C72a . . 138.5(8) no
C68a C69a C73a . . 138.5(10) no
C68a C69a C74a . . 118.9(11) no
C70a C69a C71a . . 58.6(7) no
C70a C69a C72a . . 29.2(3) no
C70a C69a C73a . . 29.2(3) no
C70a C69a C74a . . 58.6(6) no
C71a C69a C72a . . 87.1(8) no
C71a C69a C73a . . 29.4(6) no
C71a C69a C74a . . 116.0(13) no
C72a C69a C73a . . 57.9(4) no
C72a C69a C74a . . 29.4(5) no
C73a C69a C74a . . 87.1(8) no
C55a C70a C58a . . 153.8(11) no
C55a C70a C59a . . 29.1(3) no
C55a C70a C62a . . 140.4(8) no
C55a C70a C63a . . 59.1(4) no
C55a C70a C66a . . 116.1(6) no
C55a C70a C67a . . 89.4(7) no
C55a C70a C69a . . 83.1(5) no
C55a C70a C71a . . 55.5(4) no
C55a C70a C72a . . 141.4(11) no
C55a C70a C73a . . 29.5(5) no
C55a C70a C74a . . 112.1(7) no
C58a C70a C59a . . 140.4(7) no
C58a C70a C62a . . 29.1(3) no
C58a C70a C63a . . 116.1(5) no
C58a C70a C66a . . 59.1(3) no
C58a C70a C67a . . 89.4(6) no
C58a C70a C69a . . 83.1(5) no
C58a C70a C71a . . 112.1(6) no
C58a C70a C72a . . 29.5(5) no
C58a C70a C73a . . 141.4(10) no
C58a C70a C74a . . 55.5(4) no
C59a C70a C62a . . 115.1(5) no
C59a C70a C63a . . 30.0(3) no
C59a C70a C66a . . 87.7(4) no
C59a C70a C67a . . 60.3(6) no
C59a C70a C69a . . 106.8(6) no
C59a C70a C71a . . 82.4(5) no
C59a C70a C72a . . 155.5(15) no
C59a C70a C73a . . 58.6(6) no
C59a C70a C74a . . 133.3(9) no
C62a C70a C63a . . 87.7(4) no
C62a C70a C66a . . 30.0(3) no
C62a C70a C67a . . 60.3(5) no
C62a C70a C69a . . 106.8(5) no
C62a C70a C71a . . 133.3(8) no
C62a C70a C72a . . 58.6(5) no
C62a C70a C73a . . 155.5(15) no
C62a C70a C74a . . 82.5(4) no
C63a C70a C66a . . 58.6(4) no
C63a C70a C67a . . 30.3(5) no
C63a C70a C69a . . 129.7(9) no
C63a C70a C71a . . 110.7(7) no
C63a C70a C72a . . 143.7(10) no
C63a C70a C73a . . 88.6(7) no
C63a C70a C74a . . 145.9(11) no
C66a C70a C67a . . 30.3(4) no
C66a C70a C69a . . 129.7(8) no
C66a C70a C71a . . 145.9(11) no
C66a C70a C72a . . 88.6(6) no
C66a C70a C73a . . 143.7(11) no
C66a C70a C74a . . 110.7(5) no
C67a C70a C69a . . 145.2(14) no
C67a C70a C71a . . 138.5(12) no
C67a C70a C72a . . 118.9(8) no
C67a C70a C73a . . 118.9(9) no
C67a C70a C74a . . 138.5(10) no
C69a C70a C71a . . 29.2(3) no
C69a C70a C72a . . 58.6(7) no
C69a C70a C73a . . 58.6(7) no
C69a C70a C74a . . 29.2(4) no
C71a C70a C72a . . 87.1(7) no
C71a C70a C73a . . 29.4(6) no
C71a C70a C74a . . 57.9(4) no
C72a C70a C73a . . 116.0(9) no
C72a C70a C74a . . 29.4(7) no
C73a C70a C74a . . 87.1(7) no
Baa C71a C53a . . 74.8(6) no
Baa C71a C55a . . 75.0(6) no
Baa C71a C57a . . 80.4(10) no
Baa C71a C61a . . 69.5(7) no
Baa C71a C65a . . 65.3(6) no
Baa C71a C68a . . 68.6(6) no
Baa C71a C69a . . 78.1(9) no
Baa C71a C70a . . 72.5(6) no
Baa C71a C72a . . 73.9(5) no
Baa C71a C73a . . 81.0(9) no
Baa C71a C74a . . 76.8(6) no
C53a C71a C55a . . 35.8(5) no
C53a C71a C57a . . 35.4(6) no
C53a C71a C61a . . 61.5(6) no
C53a C71a C65a . . 90.3(8) no
C53a C71a C68a . . 119.0(10) no
C53a C71a C69a . . 147.1(15) no
C53a C71a C70a . . 97.0(5) no
C53a C71a C72a . . 125.2(5) no
C53a C71a C73a . . 72.2(7) no
C53a C71a C74a . . 148.4(6) no
C55a C71a C57a . . 71.2(7) no
C55a C71a C61a . . 95.5(7) no
C55a C71a C65a . . 120.6(9) no
C55a C71a C68a . . 141.5(10) no
C55a C71a C69a . . 147.5(7) no
C55a C71a C70a . . 62.6(4) no
C55a C71a C72a . . 92.6(5) no
C55a C71a C73a . . 36.4(7) no
C55a C71a C74a . . 122.1(5) no
C57a C71a C61a . . 29.9(8) no
C57a C71a C65a . . 60.4(9) no
C57a C71a C68a . . 90.5(11) no
C57a C71a C69a . . 121.6(16) no
C57a C71a C70a . . 130.8(7) no
C57a C71a C72a . . 152.5(9) no
C57a C71a C73a . . 107.6(9) no
C57a C71a C74a . . 148.5(14) no
C61a C71a C65a . . 30.4(4) no
C61a C71a C68a . . 60.6(6) no
C61a C71a C69a . . 91.7(12) no
C61a C71a C70a . . 140.1(8) no
C61a C71a C72a . . 138.9(8) no
C61a C71a C73a . . 129.8(10) no
C61a C71a C74a . . 119.7(9) no
C65a C71a C68a . . 30.2(4) no
C65a C71a C69a . . 61.2(10) no
C65a C71a C70a . . 133.5(7) no
C65a C71a C72a . . 115.0(6) no
C65a C71a C73a . . 145.3(12) no
C65a C71a C74a . . 90.2(6) no
C68a C71a C69a . . 31.1(9) no
C68a C71a C70a . . 115.3(5) no
C68a C71a C72a . . 89.0(5) no
C68a C71a C73a . . 141.4(8) no
C68a C71a C74a . . 61.0(6) no
C69a C71a C70a . . 92.3(7) no
C69a C71a C72a . . 62.5(7) no
C69a C71a C73a . . 121.4(9) no
C69a C71a C74a . . 32.0(7) no
C70a C71a C72a . . 30.4(3) no
C70a C71a C73a . . 29.2(5) no
C70a C71a C74a . . 61.0(4) no
C72a C71a C73a . . 59.3(5) no
C72a C71a C74a . . 30.7(4) no
C73a C71a C74a . . 90 no
C54a C72a C56a . . 35.8(4) no
C54a C72a C58a . . 35.4(7) no
C54a C72a C62a . . 61.5(4) no
C54a C72a C66a . . 90.3(5) no
C54a C72a C67a . . 119.0(6) no
C54a C72a C69a . . 97.0(7) no
C54a C72a C70a . . 147.1(11) no
C54a C72a C71a . . 125.2(9) no
C54a C72a C73a . . 148.4(11) no
C54a C72a C74a . . 72.2(7) no
C56a C72a C58a . . 71.2(8) no
C56a C72a C62a . . 95.5(6) no
C56a C72a C66a . . 120.6(7) no
C56a C72a C67a . . 141.5(10) no
C56a C72a C69a . . 62.6(5) no
C56a C72a C70a . . 147.5(14) no
C56a C72a C71a . . 92.6(6) no
C56a C72a C73a . . 122.1(8) no
C56a C72a C74a . . 36.4(5) no
C58a C72a C62a . . 29.9(4) no
C58a C72a C66a . . 60.4(5) no
C58a C72a C67a . . 90.5(6) no
C58a C72a C69a . . 130.8(12) no
C58a C72a C70a . . 121.6(8) no
C58a C72a C71a . . 152.5(15) no
C58a C72a C73a . . 148.5(9) no
C58a C72a C74a . . 107.6(11) no
C62a C72a C66a . . 30.4(3) no
C62a C72a C67a . . 60.6(4) no
C62a C72a C69a . . 140.1(11) no
C62a C72a C70a . . 91.7(6) no
C62a C72a C71a . . 138.9(8) no
C62a C72a C73a . . 119.7(5) no
C62a C72a C74a . . 129.8(11) no
C66a C72a C67a . . 30.2(3) no
C66a C72a C69a . . 133.5(8) no
C66a C72a C70a . . 61.2(5) no
C66a C72a C71a . . 115.0(5) no
C66a C72a C73a . . 90.2(4) no
C66a C72a C74a . . 145.3(14) no
C67a C72a C69a . . 115.3(6) no
C67a C72a C70a . . 31.1(5) no
C67a C72a C71a . . 89.0(4) no
C67a C72a C73a . . 61.0(4) no
C67a C72a C74a . . 141.5(12) no
C69a C72a C70a . . 92.3(8) no
C69a C72a C71a . . 30.4(4) no
C69a C72a C73a . . 61.0(5) no
C69a C72a C74a . . 29.2(5) no
C70a C72a C71a . . 62.5(6) no
C70a C72a C73a . . 32.0(5) no
C70a C72a C74a . . 121.4(10) no
C71a C72a C73a . . 30.7(4) no
C71a C72a C74a . . 59.3(5) no
C73a C72a C74a . . 90 no
Baa C73a C53a . . 71.9(7) no
Baa C73a C55a . . 84.5(11) no
Baa C73a C57a . . 65.6(7) no
Baa C73a C59a . . 78.6(7) no
Baa C73a C63a . . 77.1(6) no
Baa C73a C67a . . 79.5(6) no
Baa C73a C69a . . 62.2(6) no
Baa C73a C70a . . 85.1(11) no
Baa C73a C71a . . 69.1(10) no
Baa C73a C72a . . 77.5(7) no
Baa C73a C74a . . 68.4(6) no
C53a C73a C55a . . 35.4(7) no
C53a C73a C57a . . 35.8(4) no
C53a C73a C59a . . 61.5(5) no
C53a C73a C63a . . 90.3(5) no
C53a C73a C67a . . 119.0(7) no
C53a C73a C69a . . 97.0(8) no
C53a C73a C70a . . 147.1(11) no
C53a C73a C71a . . 72.2(8) no
C53a C73a C72a . . 148.4(11) no
C53a C73a C74a . . 125.2(9) no
C55a C73a C57a . . 71.2(9) no
C55a C73a C59a . . 29.9(5) no
C55a C73a C63a . . 60.4(5) no
C55a C73a C67a . . 90.5(6) no
C55a C73a C69a . . 130.8(13) no
C55a C73a C70a . . 121.6(8) no
C55a C73a C71a . . 107.6(12) no
C55a C73a C72a . . 148.5(8) no
C55a C73a C74a . . 152.5(14) no
C57a C73a C59a . . 95.5(7) no
C57a C73a C63a . . 120.6(8) no
C57a C73a C67a . . 141.5(10) no
C57a C73a C69a . . 62.6(5) no
C57a C73a C70a . . 147.5(13) no
C57a C73a C71a . . 36.4(7) no
C57a C73a C72a . . 122.1(7) no
C57a C73a C74a . . 92.6(6) no
C59a C73a C63a . . 30.4(3) no
C59a C73a C67a . . 60.6(4) no
C59a C73a C69a . . 140.1(11) no
C59a C73a C70a . . 91.7(6) no
C59a C73a C71a . . 129.8(13) no
C59a C73a C72a . . 119.7(5) no
C59a C73a C74a . . 138.9(7) no
C63a C73a C67a . . 30.2(3) no
C63a C73a C69a . . 133.5(7) no
C63a C73a C70a . . 61.2(5) no
C63a C73a C71a . . 145.3(14) no
C63a C73a C72a . . 90.2(4) no
C63a C73a C74a . . 115.0(4) no
C67a C73a C69a . . 115.3(5) no
C67a C73a C70a . . 31.1(5) no
C67a C73a C71a . . 141.4(10) no
C67a C73a C72a . . 61.0(4) no
C67a C73a C74a . . 89.0(4) no
C69a C73a C70a . . 92.3(7) no
C69a C73a C71a . . 29.2(5) no
C69a C73a C72a . . 61.0(5) no
C69a C73a C74a . . 30.4(4) no
C70a C73a C71a . . 121.4(9) no
C70a C73a C72a . . 32.0(5) no
C70a C73a C74a . . 62.5(6) no
C71a C73a C72a . . 90 no
C71a C73a C74a . . 59.3(5) no
C72a C73a C74a . . 30.7(4) no
C54a C74a C56a . . 35.4(6) no
C54a C74a C58a . . 35.8(5) no
C54a C74a C60a . . 61.5(6) no
C54a C74a C64a . . 90.3(7) no
C54a C74a C68a . . 119.0(9) no
C54a C74a C69a . . 147.1(15) no
C54a C74a C70a . . 97.0(5) no
C54a C74a C71a . . 148.4(7) no
C54a C74a C72a . . 72.2(6) no
C54a C74a C73a . . 125.2(5) no
C56a C74a C58a . . 71.2(6) no
C56a C74a C60a . . 29.9(8) no
C56a C74a C64a . . 60.4(9) no
C56a C74a C68a . . 90.5(11) no
C56a C74a C69a . . 121.6(16) no
C56a C74a C70a . . 130.8(7) no
C56a C74a C71a . . 148.5(15) no
C56a C74a C72a . . 107.6(8) no
C56a C74a C73a . . 152.5(9) no
C58a C74a C60a . . 95.5(6) no
C58a C74a C64a . . 120.6(8) no
C58a C74a C68a . . 141.5(10) no
C58a C74a C69a . . 147.5(8) no
C58a C74a C70a . . 62.6(4) no
C58a C74a C71a . . 122.1(5) no
C58a C74a C72a . . 36.4(5) no
C58a C74a C73a . . 92.6(4) no
C60a C74a C64a . . 30.4(4) no
C60a C74a C68a . . 60.6(6) no
C60a C74a C69a . . 91.7(11) no
C60a C74a C70a . . 140.1(8) no
C60a C74a C71a . . 119.7(9) no
C60a C74a C72a . . 129.8(9) no
C60a C74a C73a . . 138.9(9) no
C64a C74a C68a . . 30.2(4) no
C64a C74a C69a . . 61.2(10) no
C64a C74a C70a . . 133.5(8) no
C64a C74a C71a . . 90.2(7) no
C64a C74a C72a . . 145.3(12) no
C64a C74a C73a . . 115.0(7) no
C68a C74a C69a . . 31.1(9) no
C68a C74a C70a . . 115.3(6) no
C68a C74a C71a . . 61.0(6) no
C68a C74a C72a . . 141.4(10) no
C68a C74a C73a . . 89.0(5) no
C69a C74a C70a . . 92.3(6) no
C69a C74a C71a . . 32.0(6) no
C69a C74a C72a . . 121.4(8) no
C69a C74a C73a . . 62.5(6) no
C70a C74a C71a . . 61.0(4) no
C70a C74a C72a . . 29.2(5) no
C70a C74a C73a . . 30.4(3) no
C71a C74a C72a . . 90 no
C71a C74a C73a . . 30.7(4) no
C72a C74a C73a . . 59.3(5) no

loop_
_geom_bond_atom_site_label_1
_geom_bond_atom_site_label_2
_geom_bond_site_symmetry_2
_geom_bond_distance
_geom_bond_publ_flag
Co N81a . 2.019(5) no
Co N81/1a . 2.103(8) no
Co N81/2a . 2.009(6) no
Co N81/3a . 2.016(6) no
Co N81/4a . 1.915(8) no
Co C82/4a . 2.957(8) no
Co N81/5a . 1.88(3) no
Co C82/5a . 2.959(8) no
Co N81/7a . 2.14(3) no
Co C64a 2_655 2.782(8) no
Co C34b 2_655 2.780(11) no
Co C38b 2_655 2.774(9) no
Baa Bab . 1.657(11) no
Baa C57a . 2.844(16) no
Baa C61a . 2.947(13) no
Baa C65a . 2.992(15) no
Baa C68a . 2.931(15) no
Baa C69a . 2.78(2) no
Baa C71a . 2.70(2) no
Baa C73a . 2.85(3) no
Baa C46b . 2.96(2) no
Baa C60b . 2.983(14) no
Baa C64b . 2.77(2) no
Baa C65b . 3.005(13) no
Baa C68b . 2.67(2) no
Baa C69b . 2.767(15) no
Baa C74b . 2.949(13) no
Bab C17a . 2.994(18) no
Bab C21a . 2.65(2) no
Bab C25a . 2.72(3) no
Bab C28a . 2.71(2) no
Bab C43a . 2.791(9) no
Bab C47a . 2.784(9) no
Bab C50a . 2.735(10) no
Bab C36b . 2.821(10) no
Bab C40b . 2.673(11) no
Bab C44b . 2.773(11) no
Bab C48b . 2.897(11) no
Bab C58b . 2.939(10) no
Bab C62b . 2.73(2) no
Bab C66b . 2.87(2) no
C91a C92a 2_654 2.68(4) no
C91a C93a . 2.32(4) no
C91a C93a 2_654 2.25(4) no
C91b C92b . 2.09(3) no
C91b C92b 2_654 2.45(3) no
C91b C93b . 2.57(4) no
C92a C92a 2_654 2.46(4) no
C92a C93a . 1.37(4) no
C92a C93a 2_654 2.56(3) no
C92b C93b . 1.57(3) no
C92b C93b 2_654 2.59(4) no
C93b C93b 2_654 2.50(4) no
C94 C95 . 1.29(3) no
C94 C96 . 2.63(3) no
C94 C98 . 2.65(2) no
C94 C99 . 1.61(3) no
C95 C96 . 1.73(3) no
C95 C97 . 2.59(3) no
C95 C98 . 2.92(3) no
C95 C99 . 2.46(3) no
C96 C97 . 1.23(3) no
C96 C98 . 2.48(3) no
C96 C99 . 2.89(3) no
C97 C98 . 1.68(3) no
C97 C99 . 2.61(3) no
C98 C99 . 1.36(3) no
N81a C82a . 1.40(2) no
N81a C83a . 2.322(11) no
N81a C84a . 2.55(3) no
N81a N81/1a . 2.841(8) no
N81a N81/4a . 2.840(8) no
N81a N81/5a . 2.85(2) no
N81a C82/5a . 2.97(3) no
N81a C84/5a . 2.55(3) no
N81a C82/6a . 1.40(2) no
N81a C83/6a . 2.322(11) no
N81a C84/6a . 2.55(3) no
N81a N81/7a . 2.85(2) no
N81a C82/7a . 2.97(3) no
C82a C83a . 1.465(12) no
C82a C84a . 1.42(3) no
C82a C85a . 2.634(11) no
C82a N81/1a . 2.970(11) no
C82a C82/6a . 2.247(11) no
C82a C83/6a . 2.29(2) no
C82a N81/7a . 2.970(11) no
C82a C82/7a . 2.41(2) no
C83a C84a . 2.51(2) no
C83a C85a . 1.532(19) no
C83a C86a . 2.534(18) no
C83a C82/6a . 2.29(2) no
C83a C83/6a . 1.367(11) no
C83a C85/6a . 2.62(2) no
C84a N81/1a . 2.550(9) no
C84a N81/7a . 2.550(9) no
C84a C82/7a . 1.415(12) no
C84a C83/7a . 2.51(2) no
C85a C86a . 1.565(13) no
C85a C83/6a . 2.62(2) no
C1a C3a . 2.318(18) no
C1a C4a . 2.852(12) no
C1a C5a . 1.40(2) no
C1a C8a . 2.471(17) no
C1a C9a . 2.476(14) no
C1a C10a . 1.44(2) no
C1a C11a . 1.454(13) no
C1a C13a . 2.334(13) no
C1a C15a . 2.51(2) no
C1a C19a . 2.90(3) no
C1a C23a . 2.47(3) no
C2a C3a . 2.852(12) no
C2a C4a . 2.318(18) no
C2a C6a . 1.399(13) no
C2a C7a . 2.471(13) no
C2a C9a . 1.442(13) no
C2a C10a . 2.476(12) no
C2a C12a . 1.45(2) no
C2a C14a . 2.33(2) no
C2a C16a . 2.51(2) no
C2a C20a . 2.900(17) no
C2a C24a . 2.469(13) no
C3a C6a . 2.471(12) no
C3a C7a . 1.399(13) no
C3a C9a . 2.476(13) no
C3a C10a . 1.442(13) no
C3a C11a . 2.33(2) no
C3a C13a . 1.454(18) no
C3a C17a . 2.514(18) no
C3a C21a . 2.900(16) no
C3a C25a . 2.469(13) no
C4a C5a . 2.471(14) no
C4a C8a . 1.40(2) no
C4a C9a . 1.44(2) no
C4a C10a . 2.476(18) no
C4a C12a . 2.334(13) no
C4a C14a . 1.454(16) no
C4a C18a . 2.51(2) no
C4a C22a . 2.90(3) no
C4a C26a . 2.47(3) no
C5a C8a . 1.454(12) no
C5a C9a . 2.85(2) no
C5a C10a . 2.46(2) no
C5a C11a . 2.456(14) no
C5a C15a . 2.877(13) no
C5a C19a . 2.50(2) no
C5a C23a . 1.44(3) no
C5a C26a . 2.35(2) no
C5a C27a . 2.32(3) no
C6a C7a . 1.454(12) no
C6a C9a . 2.464(13) no
C6a C10a . 2.852(13) no
C6a C12a . 2.456(18) no
C6a C16a . 2.88(2) no
C6a C20a . 2.50(2) no
C6a C24a . 1.439(17) no
C6a C25a . 2.346(13) no
C6a C28a . 2.318(16) no
C7a C9a . 2.852(13) no
C7a C10a . 2.464(13) no
C7a C13a . 2.456(15) no
C7a C17a . 2.877(17) no
C7a C21a . 2.500(18) no
C7a C24a . 2.346(15) no
C7a C25a . 1.439(16) no
C7a C28a . 2.318(17) no
C8a C9a . 2.46(2) no
C8a C10a . 2.85(2) no
C8a C14a . 2.456(13) no
C8a C18a . 2.877(16) no
C8a C22a . 2.50(2) no
C8a C23a . 2.345(17) no
C8a C26a . 1.44(3) no
C8a C27a . 2.32(3) no
C9a C85/3a 4_545 3.008(11) no
C9a C10a . 1.420(12) no
C9a C12a . 2.357(16) no
C9a C14a . 2.36(2) no
C10a C11a . 2.357(18) no
C10a C13a . 2.357(13) no
C11a C13a . 1.439(18) no
C11a C15a . 1.43(3) no
C11a C17a . 2.499(13) no
C11a C19a . 2.50(3) no
C11a C23a . 2.84(2) no
C11a C29a . 2.42(2) no
C11a C31a . 2.815(15) no
C12a C14a . 1.439(18) no
C12a C16a . 1.427(17) no
C12a C18a . 2.50(3) no
C12a C20a . 2.495(13) no
C12a C24a . 2.839(14) no
C12a C30a . 2.42(2) no
C12a C32a . 2.81(3) no
C13a C15a . 2.50(2) no
C13a C17a . 1.427(16) no
C13a C21a . 2.495(13) no
C13a C25a . 2.839(13) no
C13a C29a . 2.81(3) no
C13a C31a . 2.42(2) no
C14a C16a . 2.499(13) no
C14a C18a . 1.43(3) no
C14a C22a . 2.50(3) no
C14a C26a . 2.84(2) no
C14a C30a . 2.815(17) no
C14a C32a . 2.42(2) no
C15a C17a . 2.926(18) no
C15a C19a . 1.47(2) no
C15a C23a . 2.490(14) no
C15a C29a . 1.427(14) no
C15a C31a . 2.499(13) no
C15a C33a . 2.51(2) no
C15a C37a . 2.88(3) no
C15a C41a . 2.49(3) no
C16a C18a . 2.926(18) no
C16a C20a . 1.470(14) no
C16a C24a . 2.490(18) no
C16a C30a . 1.43(3) no
C16a C32a . 2.50(2) no
C16a C34a . 2.51(3) no
C16a C38a . 2.88(2) no
C16a C42a . 2.490(14) no
C17a C21a . 1.470(13) no
C17a C25a . 2.490(15) no
C17a C29a . 2.50(2) no
C17a C31a . 1.43(2) no
C17a C35a . 2.51(2) no
C17a C39a . 2.88(2) no
C17a C43a . 2.490(15) no
C18a C22a . 1.47(2) no
C18a C26a . 2.490(13) no
C18a C30a . 2.499(13) no
C18a C32a . 1.427(16) no
C18a C36a . 2.51(2) no
C18a C40a . 2.88(3) no
C18a C44a . 2.49(3) no
C19a C23a . 1.428(13) no
C19a C27a . 2.497(14) no
C19a C29a . 2.495(14) no
C19a C33a . 2.900(14) no
C19a C37a . 2.50(2) no
C19a C41a . 1.43(3) no
C19a C45a . 2.50(3) no
C19a C49a . 2.91(2) no
C20a C24a . 1.43(2) no
C20a C28a . 2.497(14) no
C20a C30a . 2.50(2) no
C20a C34a . 2.90(3) no
C20a C38a . 2.50(3) no
C20a C42a . 1.43(2) no
C20a C46a . 2.497(17) no
C20a C50a . 2.911(12) no
C21a C25a . 1.428(17) no
C21a C28a . 2.497(12) no
C21a C31a . 2.495(18) no
C21a C35a . 2.90(2) no
C21a C39a . 2.50(3) no
C21a C43a . 1.43(2) no
C21a C47a . 2.50(2) no
C21a C50a . 2.911(14) no
C22a C26a . 1.428(16) no
C22a C27a . 2.497(12) no
C22a C32a . 2.495(13) no
C22a C36a . 2.900(16) no
C22a C40a . 2.50(2) no
C22a C44a . 1.43(3) no
C22a C48a . 2.50(2) no
C22a C49a . 2.911(18) no
C23a C26a . 2.359(12) no
C23a C27a . 1.45(2) no
C23a C41a . 2.44(2) no
C23a C45a . 2.83(3) no
C23a C49a . 2.50(3) no
C24a C25a . 2.359(12) no
C24a C28a . 1.445(13) no
C24a C42a . 2.44(2) no
C24a C46a . 2.83(2) no
C24a C50a . 2.498(18) no
C25a C28a . 1.445(15) no
C25a C43a . 2.44(2) no
C25a C47a . 2.83(2) no
C25a C50a . 2.50(2) no
C26a C27a . 1.445(17) no
C26a C44a . 2.44(2) no
C26a C48a . 2.83(3) no
C26a C49a . 2.50(2) no
C27a C41a . 2.834(14) no
C27a C44a . 2.834(17) no
C27a C45a . 2.44(2) no
C27a C48a . 2.44(2) no
C27a C49a . 1.42(3) no
C28a C42a . 2.83(2) no
C28a C43a . 2.834(16) no
C28a C46a . 2.44(2) no
C28a C47a . 2.44(2) no
C28a C50a . 1.42(2) no
C29a C31a . 1.439(18) no
C29a C33a . 1.45(3) no
C29a C35a . 2.334(13) no
C29a C37a . 2.46(3) no
C29a C41a . 2.84(2) no
C29a C52a . 2.36(2) no
C30a C32a . 1.439(18) no
C30a C34a . 1.45(2) no
C30a C36a . 2.33(3) no
C30a C38a . 2.456(14) no
C30a C42a . 2.839(14) no
C30a C51a . 2.36(3) no
C31a C33a . 2.33(3) no
C31a C35a . 1.45(2) no
C31a C39a . 2.456(15) no
C31a C43a . 2.839(13) no
C31a C52a . 2.36(3) no
C32a C34a . 2.334(13) no
C32a C36a . 1.45(3) no
C32a C40a . 2.46(3) no
C32a C44a . 2.84(2) no
C32a C51a . 2.36(2) no
C33a C35a . 2.318(18) no
C33a C37a . 1.40(2) no
C33a C41a . 2.469(14) no
C33a C52a . 1.442(13) no
C33a C53a . 2.476(18) no
C33a C55a . 2.85(2) no
C33a C59a . 2.47(3) no
C34a C36a . 2.318(18) no
C34a C38a . 1.399(14) no
C34a C42a . 2.47(2) no
C34a C51a . 1.44(3) no
C34a C54a . 2.48(3) no
C34a C56a . 2.85(2) no
C34a C60a . 2.471(14) no
C35a C39a . 1.399(13) no
C35a C43a . 2.469(18) no
C35a C52a . 1.44(3) no
C35a C53a . 2.48(3) no
C35a C57a . 2.85(2) no
C35a C61a . 2.471(16) no
C36a C40a . 1.399(20) no
C36a C44a . 2.469(13) no
C36a C51a . 1.442(13) no
C36a C54a . 2.476(17) no
C36a C58a . 2.85(2) no
C36a C62a . 2.47(2) no
C37a C41a . 1.439(14) no
C37a C45a . 2.318(14) no
C37a C52a . 2.464(15) no
C37a C53a . 2.852(13) no
C37a C55a . 2.471(18) no
C37a C59a . 1.45(2) no
C37a C63a . 2.35(2) no
C38a C42a . 1.44(3) no
C38a C46a . 2.318(17) no
C38a C51a . 2.46(2) no
C38a C54a . 2.85(3) no
C38a C56a . 2.47(3) no
C38a C60a . 1.45(2) no
C38a C64a . 2.346(12) no
C39a C43a . 1.44(2) no
C39a C47a . 2.318(14) no
C39a C52a . 2.46(2) no
C39a C53a . 2.85(3) no
C39a C57a . 2.47(3) no
C39a C61a . 1.45(2) no
C39a C65a . 2.346(15) no
C40a C44a . 1.439(16) no
C40a C48a . 2.318(12) no
C40a C51a . 2.464(14) no
C40a C54a . 2.852(13) no
C40a C58a . 2.471(17) no
C40a C62a . 1.45(2) no
C40a C66a . 2.346(17) no
C41a C45a . 1.45(2) no
C41a C49a . 2.498(13) no
C41a C59a . 2.35(2) no
C41a C63a . 2.36(2) no
C42a C46a . 1.445(13) no
C42a C50a . 2.498(14) no
C42a C60a . 2.35(3) no
C42a C64a . 2.36(2) no
C43a C47a . 1.445(15) no
C43a C50a . 2.498(12) no
C43a C61a . 2.35(3) no
C43a C65a . 2.36(2) no
C44a C48a . 1.445(17) no
C44a C49a . 2.497(12) no
C44a C62a . 2.35(2) no
C44a C66a . 2.36(2) no
C45a C48a . 2.437(12) no
C45a C49a . 1.423(14) no
C45a C59a . 2.318(14) no
C45a C63a . 1.45(2) no
C45a C66a . 2.834(16) no
C45a C67a . 2.497(19) no
C46a C47a . 2.437(12) no
C46a C50a . 1.42(2) no
C46a C60a . 2.32(3) no
C46a C64a . 1.45(3) no
C46a C65a . 2.834(16) no
C46a C68a . 2.50(2) no
C47a C50a . 1.423(16) no
C47a C61a . 2.32(2) no
C47a C64a . 2.83(2) no
C47a C65a . 1.45(3) no
C47a C68a . 2.50(3) no
C48a C49a . 1.423(17) no
C48a C62a . 2.318(15) no
C48a C63a . 2.834(13) no
C48a C66a . 1.45(2) no
C48a C67a . 2.497(17) no
C49a C63a . 2.498(18) no
C49a C66a . 2.50(2) no
C49a C67a . 2.91(2) no
C50a C64a . 2.50(3) no
C50a C65a . 2.50(2) no
C50a C68a . 2.91(3) no
C51a C54a . 1.42(2) no
C51a C56a . 2.476(14) no
C51a C58a . 2.48(2) no
C51a C60a . 2.852(14) no
C51a C62a . 2.852(19) no
C52a C53a . 1.42(2) no
C52a C55a . 2.48(3) no
C52a C57a . 2.476(16) no
C52a C59a . 2.85(2) no
C52a C61a . 2.852(13) no
C53a C55a . 1.44(2) no
C53a C57a . 1.442(13) no
C53a C59a . 2.464(15) no
C53a C61a . 2.464(20) no
C53a C71a . 2.357(14) no
C53a C73a . 2.36(2) no
C54a C56a . 1.442(14) no
C54a C58a . 1.442(19) no
C54a C60a . 2.46(2) no
C54a C62a . 2.464(14) no
C54a C72a . 2.357(16) no
C54a C74a . 2.357(12) no
C55a C57a . 2.318(18) no
C55a C59a . 1.399(13) no
C55a C63a . 2.469(13) no
C55a C67a . 2.900(14) no
C55a C70a . 2.514(15) no
C55a C71a . 2.334(13) no
C55a C73a . 1.454(14) no
C56a C58a . 2.318(18) no
C56a C60a . 1.40(3) no
C56a C64a . 2.47(2) no
C56a C68a . 2.900(17) no
C56a C69a . 2.514(12) no
C56a C72a . 2.334(19) no
C56a C74a . 1.454(16) no
C57a C61a . 1.40(3) no
C57a C65a . 2.47(2) no
C57a C68a . 2.900(14) no
C57a C69a . 2.514(13) no
C57a C71a . 1.45(2) no
C57a C73a . 2.33(2) no
C58a C62a . 1.399(13) no
C58a C66a . 2.469(12) no
C58a C67a . 2.900(12) no
C58a C70a . 2.514(12) no
C58a C72a . 1.454(12) no
C58a C74a . 2.334(14) no
C59a C63a . 1.439(14) no
C59a C67a . 2.500(15) no
C59a C70a . 2.877(15) no
C59a C73a . 2.456(14) no
C60a C64a . 1.439(17) no
C60a C68a . 2.500(12) no
C60a C69a . 2.876(16) no
C60a C74a . 2.46(2) no
C61a C65a . 1.439(14) no
C61a C68a . 2.500(13) no
C61a C69a . 2.88(2) no
C61a C71a . 2.46(3) no
C62a C66a . 1.439(12) no
C62a C67a . 2.500(12) no
C62a C70a . 2.876(13) no
C62a C72a . 2.456(13) no
C63a C66a . 2.438(12) no
C63a C67a . 1.429(15) no
C63a C70a . 2.490(14) no
C63a C73a . 2.839(13) no
C64a C65a . 2.438(12) no
C64a C68a . 1.428(16) no
C64a C69a . 2.49(2) no
C64a C74a . 2.84(3) no
C65a C68a . 1.43(2) no
C65a C69a . 2.49(3) no
C65a C71a . 2.84(3) no
C66a C67a . 1.428(13) no
C66a C70a . 2.490(13) no
C66a C72a . 2.839(13) no
C67a C70a . 1.470(13) no
C67a C72a . 2.495(12) no
C67a C73a . 2.495(13) no
C68a C69a . 1.47(3) no
C68a C71a . 2.50(2) no
C68a C74a . 2.50(2) no
C69a C70a . 2.926(18) no
C69a C71a . 1.427(14) no
C69a C72a . 2.499(19) no
C69a C73a . 2.499(17) no
C69a C74a . 1.427(16) no
C70a C71a . 2.499(17) no
C70a C72a . 1.427(12) no
C70a C73a . 1.427(14) no
C70a C74a . 2.499(15) no
C71a C72a . 2.815(15) no
C71a C73a . 1.439(18) no
C71a C74a . 2.419(12) no
C72a C73a . 2.419(12) no
C72a C74a . 1.439(18) no
C73a C74a . 2.815(13) no
